data_7709917
loop_
_publ_author_name
'P\'erez-P\'erez, Jovana'
'Hern\'andez-Balderas, Uvaldo'
'Mart\'inez-Otero, Diego'
'Moya-Cabrera, M\'onica'
'Jancik, Vojtech'

_publ_section_title
;
 Hetero-bimetallic alkali titanosilicates [MOTi{OSi(OtBu)3}3]2 (M =
 Li--Cs) with terminal Ti--O&#x2212; groups
;
_journal_name_full 'Dalton Transactions'
_journal_paper_doi 10.1039/D2DT00939K
_journal_year 2022
_chemical_formula_moiety 'C72 H162 Cs2 O26 Si6 Ti2'
_chemical_formula_sum 'C72 H162 Cs2 O26 Si6 Ti2'
_chemical_formula_weight 1974.17
_space_group_crystal_system monoclinic
_space_group_IT_number 14
_space_group_name_Hall '-P 2ybc'
_space_group_name_H-M_alt 'P 1 21/c 1'
_atom_sites_solution_hydrogens geom
_atom_sites_solution_primary direct
_atom_sites_solution_secondary difmap
_audit_creation_method SHELXL-2019/2
_audit_update_record
;
2022-03-04 deposited with the CCDC.	2022-03-28 downloaded from the CCDC.
;
_cell_angle_alpha 90
_cell_angle_beta 101.1948(6)
_cell_angle_gamma 90
_cell_formula_units_Z 6
_cell_length_a 35.3441(14)
_cell_length_b 17.2885(8)
_cell_length_c 26.0710(14)
_cell_measurement_reflns_used 9661
_cell_measurement_temperature 100(2)
_cell_measurement_theta_max 26.02
_cell_measurement_theta_min 2.44
_cell_volume 15627.5(13)
_computing_cell_refinement 'Bruker SAINT'
_computing_data_collection 'Bruker APEX2'
_computing_data_reduction 'Bruker SAINT'
_computing_molecular_graphics 'Bruker SHELXTL'
_computing_publication_material 'Bruker SHELXTL'
_computing_structure_refinement 'SHELXL-2019/2 (Sheldrick, 2019)'
_computing_structure_solution 'SHELXT-2018/2 (Sheldrick 2018)'
_diffrn_ambient_temperature 100(2)
_diffrn_detector_area_resol_mean 8.333
_diffrn_measured_fraction_theta_full 1.000
_diffrn_measured_fraction_theta_max 0.997
_diffrn_measurement_device_type 'Bruker APEX-II CCD'
_diffrn_measurement_method '\f and \w scans'
_diffrn_radiation_type MoK\a
_diffrn_radiation_wavelength 0.71073
_diffrn_reflns_av_R_equivalents 0.0261
_diffrn_reflns_av_unetI/netI 0.0140
_diffrn_reflns_Laue_measured_fraction_full 1.000
_diffrn_reflns_Laue_measured_fraction_max 0.997
_diffrn_reflns_limit_h_max 43
_diffrn_reflns_limit_h_min -43
_diffrn_reflns_limit_k_max 21
_diffrn_reflns_limit_k_min -21
_diffrn_reflns_limit_l_max 32
_diffrn_reflns_limit_l_min -32
_diffrn_reflns_number 231333
_diffrn_reflns_point_group_measured_fraction_full 1.000
_diffrn_reflns_point_group_measured_fraction_max 0.997
_diffrn_reflns_theta_full 25.242
_diffrn_reflns_theta_max 26.087
_diffrn_reflns_theta_min 1.592
_diffrn_source 'Incoatec ImuS'
_exptl_absorpt_coefficient_mu 0.972
_exptl_absorpt_correction_T_max 0.7453
_exptl_absorpt_correction_T_min 0.6223
_exptl_absorpt_correction_type multi-scan
_exptl_absorpt_process_details
; 
 SADABS 2016/2: Krause, L., Herbst-Irmer, R., Sheldrick G.M. & Stalke D., 
 J. Appl. Cryst. 48 (2015) 3-10 
;
_exptl_crystal_colour colourless
_exptl_crystal_density_diffrn 1.259
_exptl_crystal_description Prism
_exptl_crystal_F_000 6240
_exptl_crystal_size_max 0.611
_exptl_crystal_size_mid 0.526
_exptl_crystal_size_min 0.270
_refine_diff_density_max 1.358
_refine_diff_density_min -0.775
_refine_diff_density_rms 0.062
_refine_ls_extinction_method none
_refine_ls_goodness_of_fit_ref 1.141
_refine_ls_hydrogen_treatment constr
_refine_ls_matrix_type full
_refine_ls_number_parameters 2226
_refine_ls_number_reflns 30915
_refine_ls_number_restraints 2686
_refine_ls_restrained_S_all 1.126
_refine_ls_R_factor_all 0.0365
_refine_ls_R_factor_gt 0.0321
_refine_ls_shift/su_max 0.005
_refine_ls_shift/su_mean 0.000
_refine_ls_structure_factor_coef Fsqd
_refine_ls_weighting_details 'w=1/[\s^2^(Fo^2^)+(0.0217P)^2^+21.7863P] where P=(Fo^2^+2Fc^2^)/3'
_refine_ls_weighting_scheme calc
_refine_ls_wR_factor_gt 0.0706
_refine_ls_wR_factor_ref 0.0728
_reflns_Friedel_coverage 0.000
_reflns_number_gt 28220
_reflns_number_total 30915
_reflns_threshold_expression 'I > 2\s(I)'
_cod_data_source_file d2dt00939k2.cif
_cod_data_source_block 6
_cod_original_sg_symbol_H-M 'P 21/c'
_cod_database_code 7709917
_shelx_shelxl_version_number 2019/2
_shelx_space_group_comment
; 
The symmetry employed for this shelxl refinement is uniquely defined 
by the following loop, which should always be used as a source of 
symmetry information in preference to the above space-group names. 
They are only intended as comments. 
;
_shelx_estimated_absorpt_t_min 0.588
_shelx_estimated_absorpt_t_max 0.779

loop_
_space_group_symop_operation_xyz
'x, y, z'
'-x, y+1/2, -z+1/2'
'-x, -y, -z'
'x, -y-1/2, z-1/2'

loop_
_atom_site_label
_atom_site_type_symbol
_atom_site_fract_x
_atom_site_fract_y
_atom_site_fract_z
_atom_site_U_iso_or_equiv
_atom_site_adp_type
_atom_site_occupancy
_atom_site_site_symmetry_order
_atom_site_calc_flag
_atom_site_refinement_flags_posn
_atom_site_refinement_flags_adp
_atom_site_refinement_flags_occupancy
_atom_site_disorder_assembly
_atom_site_disorder_group
Cs1 Cs 0.16068(2) 0.53219(2) 0.24615(2) 0.03025(4) Uani 1 1 d . . . . .
Cs2 Cs 0.17370(2) 0.41449(2) 0.09166(2) 0.03604(5) Uani 1 1 d . . . . .
Cs3 Cs 0.50586(2) 0.51422(2) 0.59486(2) 0.02022(3) Uani 1 1 d . . . . .
O3 O 0.02201(5) 0.41770(10) 0.25354(7) 0.0296(4) Uani 1 1 d . . . . .
Ti1 Ti 0.12526(2) 0.31594(2) 0.20195(2) 0.01700(8) Uani 1 1 d . . . . .
Ti2 Ti 0.20450(2) 0.63485(2) 0.13460(2) 0.01765(8) Uani 1 1 d . . . . .
Ti3 Ti 0.55070(2) 0.64687(2) 0.47330(2) 0.01433(8) Uani 1 1 d . . . . .
Si1 Si 0.06693(2) 0.43697(4) 0.25359(2) 0.02221(13) Uani 1 1 d . . . . .
Si2 Si 0.17680(2) 0.17958(4) 0.28060(3) 0.02225(13) Uani 1 1 d . . . . .
Si3 Si 0.09479(2) 0.26210(4) 0.07455(2) 0.01998(12) Uani 1 1 d . . . . .
Si4 Si 0.26375(2) 0.52281(4) 0.08019(3) 0.02440(14) Uani 1 1 d . . . . .
O4 O 0.09121(5) 0.45966(10) 0.31126(6) 0.0284(4) Uani 1 1 d . . . . .
Si6 Si 0.23551(2) 0.69108(4) 0.26207(2) 0.02174(13) Uani 1 1 d . . . . .
Si7 Si 0.60334(2) 0.52423(3) 0.41883(2) 0.01638(12) Uani 1 1 d . . . . .
Si8 Si 0.48426(2) 0.71274(4) 0.36788(2) 0.01796(12) Uani 1 1 d . . . . .
Si9 Si 0.56971(2) 0.76402(3) 0.57442(2) 0.01768(12) Uani 1 1 d . . . . .
O1 O 0.08908(5) 0.36624(11) 0.23337(7) 0.0329(4) Uani 1 1 d . . . . .
O2 O 0.06907(5) 0.51524(10) 0.21939(7) 0.0296(4) Uani 1 1 d . . . . .
O5 O 0.14666(5) 0.23598(9) 0.24503(6) 0.0236(3) Uani 1 1 d . . . . .
O6 O 0.19629(5) 0.21837(10) 0.33621(6) 0.0284(4) Uani 1 1 d . . . . .
O9 O 0.10216(5) 0.28086(10) 0.13561(6) 0.0275(4) Uani 1 1 d . . . . .
O10 O 0.06904(5) 0.18512(10) 0.05904(7) 0.0261(4) Uani 1 1 d . . . . .
O11 O 0.13502(5) 0.24918(9) 0.05358(7) 0.0261(4) Uani 1 1 d . . . . .
O12 O 0.07557(5) 0.33957(10) 0.04508(6) 0.0260(4) Uani 1 1 d . . . . .
O13 O 0.24265(5) 0.59354(11) 0.10233(7) 0.0321(4) Uani 1 1 d . . . . .
O17 O 0.17987(5) 0.71451(10) 0.09465(7) 0.0337(4) Uani 1 1 d . . . . .
O21 O 0.22626(5) 0.66916(10) 0.20150(6) 0.0294(4) Uani 1 1 d . . . . .
O22 O 0.19645(5) 0.70394(10) 0.28537(7) 0.0294(4) Uani 1 1 d . . . . .
O23 O 0.26118(5) 0.76918(10) 0.27403(7) 0.0303(4) Uani 1 1 d . . . . .
O24 O 0.25615(5) 0.61476(10) 0.29165(6) 0.0263(4) Uani 1 1 d . . . . .
O25 O 0.15961(5) 0.37954(10) 0.19555(7) 0.0295(4) Uani 1 1 d . . . . .
O26 O 0.17269(5) 0.56549(10) 0.14038(7) 0.0332(4) Uani 1 1 d . . . . .
O27 O 0.51185(4) 0.67718(9) 0.41825(6) 0.0230(3) Uani 1 1 d . . . . .
O28 O 0.50539(4) 0.77766(9) 0.33802(6) 0.0217(3) Uani 1 1 d . . . . .
O29 O 0.46950(4) 0.63767(9) 0.33102(6) 0.0209(3) Uani 1 1 d . . . . .
O30 O 0.44574(4) 0.75397(9) 0.38052(6) 0.0221(3) Uani 1 1 d . . . . .
O31 O 0.58870(4) 0.60193(9) 0.44207(6) 0.0199(3) Uani 1 1 d . . . . .
O32 O 0.58771(4) 0.44618(9) 0.44328(6) 0.0203(3) Uani 1 1 d . . . . .
O33 O 0.58305(5) 0.52158(9) 0.35726(6) 0.0246(4) Uani 1 1 d . . . . .
O34 O 0.65007(4) 0.52075(10) 0.42834(7) 0.0261(4) Uani 1 1 d . . . . .
O35 O 0.57009(4) 0.72766(9) 0.51792(6) 0.0209(3) Uani 1 1 d . . . . .
O36 O 0.52548(4) 0.79066(10) 0.57359(6) 0.0242(3) Uani 1 1 d . . . . .
O37 O 0.58120(4) 0.70243(9) 0.62233(6) 0.0227(3) Uani 1 1 d . . . . .
O38 O 0.60045(4) 0.83475(9) 0.58755(6) 0.0218(3) Uani 1 1 d . . . . .
C1 C 0.0478(4) 0.5424(6) 0.1694(6) 0.0428(7) Uani 0.524(6) 1 d D U P A 1
C5 C 0.0009(4) 0.3460(8) 0.2585(4) 0.0461(7) Uani 0.524(6) 1 d D U P A 1
C9 C 0.0812(3) 0.5104(8) 0.3514(7) 0.0412(6) Uani 0.524(6) 1 d D U P A 1
C2 C 0.0058(3) 0.5567(5) 0.1740(5) 0.0438(9) Uani 0.524(6) 1 d D U P A 1
H2A H -0.007962 0.581610 0.142006 0.066 Uiso 0.524(6) 1 calc R U P A 1
H2B H 0.005097 0.590368 0.204032 0.066 Uiso 0.524(6) 1 calc R U P A 1
H2C H -0.006592 0.507242 0.178871 0.066 Uiso 0.524(6) 1 calc R U P A 1
C3 C 0.06686(19) 0.6194(4) 0.1593(3) 0.0442(8) Uani 0.524(6) 1 d D U P A 1
H3A H 0.093756 0.610062 0.156606 0.066 Uiso 0.524(6) 1 calc R U P A 1
H3B H 0.066039 0.655096 0.188265 0.066 Uiso 0.524(6) 1 calc R U P A 1
H3C H 0.052947 0.642090 0.126592 0.066 Uiso 0.524(6) 1 calc R U P A 1
C4 C 0.0523(2) 0.4833(4) 0.1289(2) 0.0440(8) Uani 0.524(6) 1 d D U P A 1
H4A H 0.037872 0.499913 0.094745 0.066 Uiso 0.524(6) 1 calc R U P A 1
H4B H 0.042201 0.433411 0.138193 0.066 Uiso 0.524(6) 1 calc R U P A 1
H4C H 0.079619 0.477819 0.127435 0.066 Uiso 0.524(6) 1 calc R U P A 1
C6 C 0.0221(2) 0.2994(4) 0.3051(3) 0.0472(9) Uani 0.524(6) 1 d D U P A 1
H6A H 0.008374 0.250821 0.307724 0.071 Uiso 0.524(6) 1 calc R U P A 1
H6B H 0.023271 0.329471 0.337243 0.071 Uiso 0.524(6) 1 calc R U P A 1
H6C H 0.048401 0.288103 0.300285 0.071 Uiso 0.524(6) 1 calc R U P A 1
C7 C -0.0368(3) 0.3777(4) 0.2709(4) 0.0459(8) Uani 0.524(6) 1 d D U P A 1
H7A H -0.031205 0.407490 0.303516 0.069 Uiso 0.524(6) 1 calc R U P A 1
H7B H -0.054036 0.334635 0.274880 0.069 Uiso 0.524(6) 1 calc R U P A 1
H7C H -0.049326 0.411355 0.242349 0.069 Uiso 0.524(6) 1 calc R U P A 1
C8 C -0.0045(2) 0.2989(4) 0.2090(3) 0.0478(9) Uani 0.524(6) 1 d D U P A 1
H8A H -0.020151 0.328121 0.180340 0.072 Uiso 0.524(6) 1 calc R U P A 1
H8B H -0.017489 0.250272 0.214061 0.072 Uiso 0.524(6) 1 calc R U P A 1
H8C H 0.020777 0.287691 0.200416 0.072 Uiso 0.524(6) 1 calc R U P A 1
C10 C 0.0557(2) 0.4700(5) 0.3836(3) 0.0429(8) Uani 0.524(6) 1 d D U P A 1
H10A H 0.029634 0.464336 0.362598 0.064 Uiso 0.524(6) 1 calc R U P A 1
H10B H 0.054565 0.500856 0.414792 0.064 Uiso 0.524(6) 1 calc R U P A 1
H10C H 0.066324 0.418845 0.394100 0.064 Uiso 0.524(6) 1 calc R U P A 1
C11 C 0.0601(3) 0.5822(6) 0.3240(3) 0.0408(8) Uani 0.524(6) 1 d D U P A 1
H11A H 0.075587 0.605106 0.300597 0.061 Uiso 0.524(6) 1 calc R U P A 1
H11B H 0.056301 0.620315 0.350370 0.061 Uiso 0.524(6) 1 calc R U P A 1
H11C H 0.034922 0.566543 0.303657 0.061 Uiso 0.524(6) 1 calc R U P A 1
C12 C 0.1183(3) 0.5327(7) 0.3880(3) 0.0424(8) Uani 0.524(6) 1 d D U P A 1
H12A H 0.134272 0.563694 0.369005 0.064 Uiso 0.524(6) 1 calc R U P A 1
H12B H 0.132401 0.485794 0.401577 0.064 Uiso 0.524(6) 1 calc R U P A 1
H12C H 0.112334 0.562942 0.417236 0.064 Uiso 0.524(6) 1 calc R U P A 1
C1A C 0.0470(4) 0.5348(7) 0.1679(7) 0.0428(7) Uani 0.476(6) 1 d D U P A 2
C5A C 0.0019(4) 0.3459(9) 0.2527(4) 0.0461(7) Uani 0.476(6) 1 d D U P A 2
C9A C 0.0826(4) 0.5076(9) 0.3524(7) 0.0412(6) Uani 0.476(6) 1 d D U P A 2
C2A C 0.0099(3) 0.5719(6) 0.1764(5) 0.0443(9) Uani 0.476(6) 1 d D U P A 2
H2D H -0.005510 0.587712 0.142652 0.066 Uiso 0.476(6) 1 calc R U P A 2
H2E H 0.016007 0.617433 0.198918 0.066 Uiso 0.476(6) 1 calc R U P A 2
H2F H -0.004664 0.534670 0.193168 0.066 Uiso 0.476(6) 1 calc R U P A 2
C3A C 0.0711(2) 0.5907(5) 0.1443(3) 0.0438(7) Uani 0.476(6) 1 d D U P A 2
H3D H 0.092764 0.563195 0.134305 0.066 Uiso 0.476(6) 1 calc R U P A 2
H3E H 0.080886 0.630905 0.169940 0.066 Uiso 0.476(6) 1 calc R U P A 2
H3F H 0.055283 0.614538 0.113293 0.066 Uiso 0.476(6) 1 calc R U P A 2
C4A C 0.0370(2) 0.4623(4) 0.1326(3) 0.0431(9) Uani 0.476(6) 1 d D U P A 2
H4D H 0.022146 0.478047 0.098463 0.065 Uiso 0.476(6) 1 calc R U P A 2
H4E H 0.021746 0.426216 0.149214 0.065 Uiso 0.476(6) 1 calc R U P A 2
H4F H 0.060914 0.436959 0.127836 0.065 Uiso 0.476(6) 1 calc R U P A 2
C6A C 0.0260(2) 0.2866(5) 0.2879(3) 0.0473(9) Uani 0.476(6) 1 d D U P A 2
H6D H 0.010883 0.239272 0.288869 0.071 Uiso 0.476(6) 1 calc R U P A 2
H6E H 0.033337 0.307696 0.323369 0.071 Uiso 0.476(6) 1 calc R U P A 2
H6F H 0.049290 0.274642 0.274300 0.071 Uiso 0.476(6) 1 calc R U P A 2
C7A C -0.0364(3) 0.3580(5) 0.2678(5) 0.0459(8) Uani 0.476(6) 1 d D U P A 2
H7D H -0.052271 0.392341 0.242354 0.069 Uiso 0.476(6) 1 calc R U P A 2
H7E H -0.032638 0.381576 0.302614 0.069 Uiso 0.476(6) 1 calc R U P A 2
H7F H -0.049525 0.308135 0.268307 0.069 Uiso 0.476(6) 1 calc R U P A 2
C8A C -0.0052(3) 0.3191(5) 0.1948(3) 0.0482(9) Uani 0.476(6) 1 d D U P A 2
H8D H -0.022543 0.274386 0.190199 0.072 Uiso 0.476(6) 1 calc R U P A 2
H8E H 0.019432 0.304664 0.185479 0.072 Uiso 0.476(6) 1 calc R U P A 2
H8F H -0.016924 0.361409 0.172136 0.072 Uiso 0.476(6) 1 calc R U P A 2
C10A C 0.0642(2) 0.4537(5) 0.3867(4) 0.0431(8) Uani 0.476(6) 1 d D U P A 2
H10D H 0.040124 0.432713 0.366374 0.065 Uiso 0.476(6) 1 calc R U P A 2
H10E H 0.058650 0.482415 0.416799 0.065 Uiso 0.476(6) 1 calc R U P A 2
H10F H 0.081948 0.411094 0.399033 0.065 Uiso 0.476(6) 1 calc R U P A 2
C11A C 0.0562(3) 0.5752(7) 0.3336(3) 0.0413(8) Uani 0.476(6) 1 d D U P A 2
H11D H 0.067978 0.607707 0.310292 0.062 Uiso 0.476(6) 1 calc R U P A 2
H11E H 0.052136 0.605803 0.363764 0.062 Uiso 0.476(6) 1 calc R U P A 2
H11F H 0.031297 0.555696 0.314738 0.062 Uiso 0.476(6) 1 calc R U P A 2
C12A C 0.1222(3) 0.5383(8) 0.3790(3) 0.0424(8) Uani 0.476(6) 1 d D U P A 2
H12D H 0.133995 0.566119 0.353319 0.064 Uiso 0.476(6) 1 calc R U P A 2
H12E H 0.138814 0.494943 0.393306 0.064 Uiso 0.476(6) 1 calc R U P A 2
H12F H 0.119238 0.573595 0.407385 0.064 Uiso 0.476(6) 1 calc R U P A 2
C13 C 0.21068(7) 0.29420(15) 0.34872(10) 0.0305(5) Uani 1 1 d . . . . .
C14 C 0.23966(9) 0.28722(18) 0.40020(11) 0.0426(7) Uani 1 1 d . . . . .
H14A H 0.260243 0.251324 0.395781 0.064 Uiso 1 1 calc R U . . .
H14B H 0.226547 0.267705 0.427434 0.064 Uiso 1 1 calc R U . . .
H14C H 0.250776 0.338160 0.410426 0.064 Uiso 1 1 calc R U . . .
C15 C 0.17777(9) 0.34662(16) 0.35525(12) 0.0401(7) Uani 1 1 d . . . . .
H15A H 0.160131 0.352743 0.321515 0.060 Uiso 1 1 calc R U . . .
H15B H 0.187968 0.397308 0.367881 0.060 Uiso 1 1 calc R U . . .
H15C H 0.163841 0.323816 0.380592 0.060 Uiso 1 1 calc R U . . .
C16 C 0.23123(8) 0.32431(17) 0.30568(11) 0.0368(6) Uani 1 1 d . . . . .
H16A H 0.251676 0.288105 0.301214 0.055 Uiso 1 1 calc R U . . .
H16B H 0.242522 0.375166 0.315738 0.055 Uiso 1 1 calc R U . . .
H16C H 0.212553 0.328827 0.272705 0.055 Uiso 1 1 calc R U . . .
O7 O 0.20887(5) 0.15608(10) 0.24651(7) 0.0291(4) Uani 1 1 d . . . . .
C17 C 0.23792(17) 0.0969(4) 0.25313(19) 0.0511(7) Uani 0.884(3) 1 d D U P B 1
C18 C 0.25328(13) 0.0803(3) 0.31039(16) 0.0545(10) Uani 0.884(3) 1 d D U P B 1
H18A H 0.272163 0.038146 0.313607 0.082 Uiso 0.884(3) 1 calc R U P B 1
H18B H 0.231938 0.065065 0.327260 0.082 Uiso 0.884(3) 1 calc R U P B 1
H18C H 0.265701 0.126782 0.327376 0.082 Uiso 0.884(3) 1 calc R U P B 1
C19 C 0.21779(14) 0.0233(3) 0.22704(17) 0.0602(9) Uani 0.884(3) 1 d D U P B 1
H19A H 0.207597 0.033588 0.189970 0.090 Uiso 0.884(3) 1 calc R U P B 1
H19B H 0.196576 0.008876 0.244380 0.090 Uiso 0.884(3) 1 calc R U P B 1
H19C H 0.236474 -0.019184 0.230259 0.090 Uiso 0.884(3) 1 calc R U P B 1
C20 C 0.26776(13) 0.1225(3) 0.22390(17) 0.0632(9) Uani 0.884(3) 1 d D U P B 1
H20A H 0.255722 0.132378 0.187356 0.095 Uiso 0.884(3) 1 calc R U P B 1
H20B H 0.287363 0.082051 0.225408 0.095 Uiso 0.884(3) 1 calc R U P B 1
H20C H 0.279916 0.170085 0.239631 0.095 Uiso 0.884(3) 1 calc R U P B 1
O8 O 0.15642(6) 0.09895(12) 0.29459(9) 0.0274(4) Uani 0.884(3) 1 d D U P B 1
C21 C 0.11867(9) 0.08737(18) 0.30679(12) 0.0298(5) Uani 0.884(3) 1 d D U P B 1
C22 C 0.10947(9) 0.15170(18) 0.34218(12) 0.0355(6) Uani 0.884(3) 1 d D U P B 1
H22A H 0.108307 0.201221 0.323646 0.053 Uiso 0.884(3) 1 calc R U P B 1
H22B H 0.129638 0.153988 0.373781 0.053 Uiso 0.884(3) 1 calc R U P B 1
H22C H 0.084532 0.141372 0.351931 0.053 Uiso 0.884(3) 1 calc R U P B 1
C23 C 0.12004(10) 0.0100(2) 0.33471(15) 0.0355(8) Uani 0.884(3) 1 d D U P B 1
H23A H 0.094808 -0.000875 0.343391 0.053 Uiso 0.884(3) 1 calc R U P B 1
H23B H 0.139678 0.011790 0.366893 0.053 Uiso 0.884(3) 1 calc R U P B 1
H23C H 0.126534 -0.030916 0.311854 0.053 Uiso 0.884(3) 1 calc R U P B 1
C24 C 0.08914(9) 0.0852(2) 0.25608(13) 0.0405(7) Uani 0.884(3) 1 d D U P B 1
H24A H 0.087877 0.136044 0.239178 0.061 Uiso 0.884(3) 1 calc R U P B 1
H24B H 0.063779 0.072116 0.263557 0.061 Uiso 0.884(3) 1 calc R U P B 1
H24C H 0.096677 0.046136 0.232757 0.061 Uiso 0.884(3) 1 calc R U P B 1
C17A C 0.2366(11) 0.094(2) 0.2532(12) 0.0542(10) Uani 0.116(3) 1 d D U P B 2
C18A C 0.2629(10) 0.107(2) 0.3057(11) 0.0532(15) Uani 0.116(3) 1 d D U P B 2
H18D H 0.282843 0.066282 0.311577 0.080 Uiso 0.116(3) 1 calc R U P B 2
H18E H 0.247841 0.104269 0.333454 0.080 Uiso 0.116(3) 1 calc R U P B 2
H18F H 0.275198 0.157410 0.305978 0.080 Uiso 0.116(3) 1 calc R U P B 2
C19A C 0.2140(9) 0.0153(19) 0.2494(13) 0.0552(15) Uani 0.116(3) 1 d D U P B 2
H19D H 0.192359 0.017073 0.219572 0.083 Uiso 0.116(3) 1 calc R U P B 2
H19E H 0.204199 0.006933 0.281635 0.083 Uiso 0.116(3) 1 calc R U P B 2
H19F H 0.231335 -0.027236 0.244593 0.083 Uiso 0.116(3) 1 calc R U P B 2
C20A C 0.2580(10) 0.086(2) 0.2102(11) 0.0572(13) Uani 0.116(3) 1 d D U P B 2
H20D H 0.242327 0.057420 0.181243 0.086 Uiso 0.116(3) 1 calc R U P B 2
H20E H 0.282194 0.058350 0.222664 0.086 Uiso 0.116(3) 1 calc R U P B 2
H20F H 0.263664 0.137743 0.198067 0.086 Uiso 0.116(3) 1 calc R U P B 2
O8A O 0.1604(5) 0.1201(10) 0.3153(7) 0.0296(8) Uani 0.116(3) 1 d D U P B 2
C21A C 0.1270(5) 0.0734(11) 0.2982(8) 0.0310(7) Uani 0.116(3) 1 d D U P B 2
C22A C 0.1298(6) 0.0408(12) 0.2437(7) 0.0323(12) Uani 0.116(3) 1 d D U P B 2
H22D H 0.104985 0.018121 0.227282 0.049 Uiso 0.116(3) 1 calc R U P B 2
H22E H 0.149888 0.000948 0.247603 0.049 Uiso 0.116(3) 1 calc R U P B 2
H22F H 0.136341 0.082737 0.221640 0.049 Uiso 0.116(3) 1 calc R U P B 2
C23A C 0.1325(8) 0.0044(15) 0.3351(12) 0.0320(14) Uani 0.116(3) 1 d D U P B 2
H23D H 0.110982 -0.031762 0.325075 0.048 Uiso 0.116(3) 1 calc R U P B 2
H23E H 0.133288 0.022256 0.371006 0.048 Uiso 0.116(3) 1 calc R U P B 2
H23F H 0.156768 -0.021729 0.333117 0.048 Uiso 0.116(3) 1 calc R U P B 2
C24A C 0.0909(5) 0.1198(12) 0.2934(9) 0.0343(12) Uani 0.116(3) 1 d D U P B 2
H24D H 0.088286 0.153416 0.262592 0.051 Uiso 0.116(3) 1 calc R U P B 2
H24E H 0.092157 0.151641 0.324767 0.051 Uiso 0.116(3) 1 calc R U P B 2
H24F H 0.068687 0.085032 0.289561 0.051 Uiso 0.116(3) 1 calc R U P B 2
C25 C 0.03512(7) 0.15601(15) 0.07578(11) 0.0306(6) Uani 1 1 d . . . . .
C26 C 0.00414(8) 0.21826(18) 0.07032(12) 0.0402(7) Uani 1 1 d . . . . .
H26A H -0.003266 0.233589 0.033551 0.060 Uiso 1 1 calc R U . . .
H26B H 0.014205 0.263315 0.091437 0.060 Uiso 1 1 calc R U . . .
H26C H -0.018471 0.197940 0.082466 0.060 Uiso 1 1 calc R U . . .
C27 C 0.04628(8) 0.12892(18) 0.13208(11) 0.0403(7) Uani 1 1 d . . . . .
H27A H 0.023976 0.104568 0.142701 0.061 Uiso 1 1 calc R U . . .
H27B H 0.054721 0.173350 0.154771 0.061 Uiso 1 1 calc R U . . .
H27C H 0.067366 0.091352 0.135111 0.061 Uiso 1 1 calc R U . . .
C28 C 0.02189(9) 0.08802(17) 0.03952(13) 0.0445(7) Uani 1 1 d . . . . .
H28A H 0.015577 0.106351 0.003295 0.067 Uiso 1 1 calc R U . . .
H28B H -0.001015 0.064433 0.049012 0.067 Uiso 1 1 calc R U . . .
H28C H 0.042588 0.049544 0.042938 0.067 Uiso 1 1 calc R U . . .
C29 C 0.15819(8) 0.18014(16) 0.05314(12) 0.0374(6) Uani 1 1 d . . . . .
C30 C 0.16086(10) 0.13493(19) 0.10279(14) 0.0526(8) Uani 1 1 d . . . . .
H30A H 0.134989 0.118680 0.106595 0.079 Uiso 1 1 calc R U . . .
H30B H 0.172303 0.167394 0.132599 0.079 Uiso 1 1 calc R U . . .
H30C H 0.177045 0.089181 0.101628 0.079 Uiso 1 1 calc R U . . .
C31 C 0.13967(11) 0.1316(2) 0.00582(16) 0.0667(11) Uani 1 1 d . . . . .
H31A H 0.137444 0.162750 -0.026034 0.100 Uiso 1 1 calc R U . . .
H31B H 0.113963 0.114819 0.010007 0.100 Uiso 1 1 calc R U . . .
H31C H 0.155752 0.086149 0.003174 0.100 Uiso 1 1 calc R U . . .
C32 C 0.19705(10) 0.2085(2) 0.04519(18) 0.0672(11) Uani 1 1 d . . . . .
H32A H 0.212350 0.164582 0.036975 0.101 Uiso 1 1 calc R U . . .
H32B H 0.210548 0.233779 0.077202 0.101 Uiso 1 1 calc R U . . .
H32C H 0.193458 0.245619 0.016226 0.101 Uiso 1 1 calc R U . . .
C33 C 0.06325(8) 0.35846(16) -0.00962(10) 0.0318(6) Uani 1 1 d . . . . .
C34 C 0.02729(11) 0.4076(2) -0.01252(12) 0.0599(10) Uani 1 1 d . . . . .
H34A H 0.018022 0.424336 -0.048690 0.090 Uiso 1 1 calc R U . . .
H34B H 0.033421 0.453067 0.010003 0.090 Uiso 1 1 calc R U . . .
H34C H 0.007211 0.377093 -0.000744 0.090 Uiso 1 1 calc R U . . .
C35 C 0.09547(10) 0.40477(19) -0.02570(12) 0.0497(8) Uani 1 1 d . . . . .
H35A H 0.086804 0.424734 -0.061218 0.075 Uiso 1 1 calc R U . . .
H35B H 0.118011 0.371411 -0.024804 0.075 Uiso 1 1 calc R U . . .
H35C H 0.102435 0.448096 -0.001464 0.075 Uiso 1 1 calc R U . . .
C36 C 0.05433(9) 0.28704(18) -0.04374(10) 0.0391(7) Uani 1 1 d . . . . .
H36A H 0.044933 0.302789 -0.080089 0.059 Uiso 1 1 calc R U . . .
H36B H 0.034499 0.256227 -0.031630 0.059 Uiso 1 1 calc R U . . .
H36C H 0.077794 0.256004 -0.041512 0.059 Uiso 1 1 calc R U . . .
O14 O 0.26569(5) 0.44623(12) 0.11703(8) 0.0375(4) Uani 1 1 d D . . . .
O15 O 0.30735(5) 0.54385(10) 0.07350(7) 0.0298(4) Uani 1 1 d D . . . .
O16 O 0.23608(5) 0.49575(11) 0.02595(7) 0.0303(4) Uani 1 1 d D . . . .
C37 C 0.2926(2) 0.4335(4) 0.1676(2) 0.0471(7) Uani 0.6101 1 d D U P C 1
C38 C 0.30283(19) 0.5063(4) 0.1993(3) 0.0483(8) Uani 0.6101 1 d D U P C 1
H38A H 0.315367 0.542982 0.179351 0.072 Uiso 0.6101 1 calc R U P C 1
H38B H 0.320451 0.493473 0.232113 0.072 Uiso 0.6101 1 calc R U P C 1
H38C H 0.279296 0.529522 0.207103 0.072 Uiso 0.6101 1 calc R U P C 1
C39 C 0.27149(16) 0.3766(4) 0.1966(2) 0.0488(8) Uani 0.6101 1 d D U P C 1
H39A H 0.249338 0.402464 0.206601 0.073 Uiso 0.6101 1 calc R U P C 1
H39B H 0.289026 0.358181 0.227990 0.073 Uiso 0.6101 1 calc R U P C 1
H39C H 0.262478 0.332665 0.173726 0.073 Uiso 0.6101 1 calc R U P C 1
C40 C 0.3292(3) 0.3969(7) 0.1558(4) 0.0471(8) Uani 0.6101 1 d D U P C 1
H40A H 0.322464 0.350156 0.134743 0.071 Uiso 0.6101 1 calc R U P C 1
H40B H 0.346497 0.383260 0.188655 0.071 Uiso 0.6101 1 calc R U P C 1
H40C H 0.342106 0.433753 0.136385 0.071 Uiso 0.6101 1 calc R U P C 1
C41 C 0.3248(2) 0.6189(4) 0.0621(3) 0.0388(7) Uani 0.6101 1 d D U P D 1
C42 C 0.3001(2) 0.6608(3) 0.0162(2) 0.0396(8) Uani 0.6101 1 d D U P D 1
H42A H 0.297621 0.628841 -0.015270 0.059 Uiso 0.6101 1 calc R U P D 1
H42B H 0.312226 0.710195 0.010491 0.059 Uiso 0.6101 1 calc R U P D 1
H42C H 0.274442 0.670462 0.023973 0.059 Uiso 0.6101 1 calc R U P D 1
C43 C 0.33087(16) 0.6692(3) 0.1112(2) 0.0395(8) Uani 0.6101 1 d D U P D 1
H43A H 0.343406 0.717765 0.104467 0.059 Uiso 0.6101 1 calc R U P D 1
H43B H 0.347221 0.641713 0.140094 0.059 Uiso 0.6101 1 calc R U P D 1
H43C H 0.305855 0.680561 0.120380 0.059 Uiso 0.6101 1 calc R U P D 1
C44 C 0.3635(2) 0.5990(4) 0.0482(3) 0.0390(8) Uani 0.6101 1 d D U P D 1
H44A H 0.359365 0.567438 0.016350 0.058 Uiso 0.6101 1 calc R U P D 1
H44B H 0.379217 0.570102 0.076962 0.058 Uiso 0.6101 1 calc R U P D 1
H44C H 0.376940 0.646841 0.042169 0.058 Uiso 0.6101 1 calc R U P D 1
C45 C 0.2453(2) 0.4399(4) -0.0126(3) 0.0306(6) Uani 0.6101 1 d D U P E 1
C46 C 0.20633(19) 0.4146(6) -0.0457(4) 0.0308(7) Uani 0.6101 1 d D U P E 1
H46A H 0.191419 0.460502 -0.059316 0.046 Uiso 0.6101 1 calc R U P E 1
H46B H 0.191939 0.384798 -0.023862 0.046 Uiso 0.6101 1 calc R U P E 1
H46C H 0.210810 0.382504 -0.074894 0.046 Uiso 0.6101 1 calc R U P E 1
C47 C 0.26738(18) 0.3699(4) 0.01376(18) 0.0303(7) Uani 0.6101 1 d D U P E 1
H47A H 0.270967 0.332062 -0.012909 0.046 Uiso 0.6101 1 calc R U P E 1
H47B H 0.252701 0.346086 0.037884 0.046 Uiso 0.6101 1 calc R U P E 1
H47C H 0.292618 0.386538 0.033211 0.046 Uiso 0.6101 1 calc R U P E 1
C48 C 0.26885(14) 0.4802(3) -0.0476(2) 0.0315(7) Uani 0.6101 1 d D U P E 1
H48A H 0.273114 0.444651 -0.075239 0.047 Uiso 0.6101 1 calc R U P E 1
H48B H 0.293770 0.496069 -0.026782 0.047 Uiso 0.6101 1 calc R U P E 1
H48C H 0.254874 0.525932 -0.063476 0.047 Uiso 0.6101 1 calc R U P E 1
C37A C 0.2856(4) 0.4090(8) 0.1645(5) 0.0474(7) Uani 0.2318 1 d D U P C 2
C38A C 0.2820(4) 0.4645(9) 0.2072(6) 0.0480(8) Uani 0.2318 1 d D U P C 2
H38D H 0.292121 0.515104 0.199532 0.072 Uiso 0.2318 1 calc R U P C 2
H38E H 0.296692 0.445167 0.240486 0.072 Uiso 0.2318 1 calc R U P C 2
H38F H 0.254772 0.469727 0.209585 0.072 Uiso 0.2318 1 calc R U P C 2
C39A C 0.2664(5) 0.3318(8) 0.1754(8) 0.0476(8) Uani 0.2318 1 d D U P C 2
H39D H 0.240532 0.342132 0.182031 0.071 Uiso 0.2318 1 calc R U P C 2
H39E H 0.282040 0.306781 0.206043 0.071 Uiso 0.2318 1 calc R U P C 2
H39F H 0.264528 0.297728 0.144958 0.071 Uiso 0.2318 1 calc R U P C 2
C40A C 0.3276(6) 0.3913(17) 0.1624(10) 0.0472(9) Uani 0.2318 1 d D U P C 2
H40D H 0.328575 0.354542 0.134047 0.071 Uiso 0.2318 1 calc R U P C 2
H40E H 0.340451 0.368885 0.195723 0.071 Uiso 0.2318 1 calc R U P C 2
H40F H 0.340749 0.439269 0.155935 0.071 Uiso 0.2318 1 calc R U P C 2
C41A C 0.3283(5) 0.6134(8) 0.0748(6) 0.0391(7) Uani 0.2318 1 d D U P D 2
C42A C 0.3065(4) 0.6688(10) 0.0374(7) 0.0394(8) Uani 0.2318 1 d D U P D 2
H42D H 0.304321 0.648889 0.001761 0.059 Uiso 0.2318 1 calc R U P D 2
H42E H 0.319947 0.718623 0.040482 0.059 Uiso 0.2318 1 calc R U P D 2
H42F H 0.280626 0.675723 0.045106 0.059 Uiso 0.2318 1 calc R U P D 2
C43A C 0.3348(4) 0.6394(9) 0.1323(5) 0.0396(9) Uani 0.2318 1 d D U P D 2
H43D H 0.351414 0.685221 0.137091 0.059 Uiso 0.2318 1 calc R U P D 2
H43E H 0.347077 0.597587 0.154859 0.059 Uiso 0.2318 1 calc R U P D 2
H43F H 0.309872 0.652099 0.141438 0.059 Uiso 0.2318 1 calc R U P D 2
C44A C 0.3658(5) 0.5841(10) 0.0617(7) 0.0392(9) Uani 0.2318 1 d D U P D 2
H44D H 0.360518 0.558854 0.027357 0.059 Uiso 0.2318 1 calc R U P D 2
H44E H 0.377763 0.546828 0.088273 0.059 Uiso 0.2318 1 calc R U P D 2
H44F H 0.383422 0.627707 0.060871 0.059 Uiso 0.2318 1 calc R U P D 2
C45A C 0.2434(6) 0.4463(10) -0.0162(6) 0.0307(6) Uani 0.2318 1 d D U P E 2
C46A C 0.2023(6) 0.4259(12) -0.0434(12) 0.0308(8) Uani 0.2318 1 d D U P E 2
H46D H 0.186387 0.472734 -0.047442 0.046 Uiso 0.2318 1 calc R U P E 2
H46E H 0.191473 0.388066 -0.022231 0.046 Uiso 0.2318 1 calc R U P E 2
H46F H 0.202747 0.403818 -0.077865 0.046 Uiso 0.2318 1 calc R U P E 2
C47A C 0.2682(5) 0.3771(10) 0.0012(5) 0.0306(8) Uani 0.2318 1 d D U P E 2
H47D H 0.273718 0.349870 -0.029473 0.046 Uiso 0.2318 1 calc R U P E 2
H47E H 0.254612 0.342195 0.021144 0.046 Uiso 0.2318 1 calc R U P E 2
H47F H 0.292445 0.393918 0.023356 0.046 Uiso 0.2318 1 calc R U P E 2
C48A C 0.2605(4) 0.5020(8) -0.0504(6) 0.0313(7) Uani 0.2318 1 d D U P E 2
H48D H 0.260889 0.477580 -0.084227 0.047 Uiso 0.2318 1 calc R U P E 2
H48E H 0.286885 0.515296 -0.033258 0.047 Uiso 0.2318 1 calc R U P E 2
H48F H 0.244797 0.549078 -0.055874 0.047 Uiso 0.2318 1 calc R U P E 2
C37B C 0.2916(6) 0.4232(13) 0.1642(7) 0.0474(7) Uani 0.1581 1 d D U P C 3
C38B C 0.2937(8) 0.4861(13) 0.2027(10) 0.0474(9) Uani 0.1581 1 d D U P C 3
H38G H 0.308183 0.529571 0.192002 0.071 Uiso 0.1581 1 calc R U P C 3
H38H H 0.306700 0.467464 0.237085 0.071 Uiso 0.1581 1 calc R U P C 3
H38I H 0.267536 0.503121 0.204503 0.071 Uiso 0.1581 1 calc R U P C 3
C39B C 0.2685(8) 0.3525(12) 0.1760(12) 0.0476(9) Uani 0.1581 1 d D U P C 3
H39G H 0.244465 0.369623 0.185765 0.071 Uiso 0.1581 1 calc R U P C 3
H39H H 0.283791 0.323005 0.204898 0.071 Uiso 0.1581 1 calc R U P C 3
H39I H 0.262584 0.319619 0.144841 0.071 Uiso 0.1581 1 calc R U P C 3
C40B C 0.3260(7) 0.3970(18) 0.1412(10) 0.0472(9) Uani 0.1581 1 d D U P C 3
H40G H 0.316790 0.368409 0.108732 0.071 Uiso 0.1581 1 calc R U P C 3
H40H H 0.342601 0.363329 0.166303 0.071 Uiso 0.1581 1 calc R U P C 3
H40I H 0.340737 0.442276 0.133859 0.071 Uiso 0.1581 1 calc R U P C 3
C41B C 0.3266(6) 0.6162(10) 0.0649(10) 0.0390(7) Uani 0.1581 1 d D U P D 3
C42B C 0.2962(6) 0.6667(16) 0.0333(10) 0.0392(9) Uani 0.1581 1 d D U P D 3
H42G H 0.307466 0.716960 0.027491 0.059 Uiso 0.1581 1 calc R U P D 3
H42H H 0.275140 0.674045 0.052300 0.059 Uiso 0.1581 1 calc R U P D 3
H42I H 0.286271 0.641932 -0.000406 0.059 Uiso 0.1581 1 calc R U P D 3
C43B C 0.3434(6) 0.6544(14) 0.1179(9) 0.0390(9) Uani 0.1581 1 d D U P D 3
H43G H 0.357465 0.701377 0.112061 0.059 Uiso 0.1581 1 calc R U P D 3
H43H H 0.360997 0.618239 0.139569 0.059 Uiso 0.1581 1 calc R U P D 3
H43I H 0.322324 0.667834 0.135815 0.059 Uiso 0.1581 1 calc R U P D 3
C44B C 0.3593(7) 0.5892(17) 0.0382(11) 0.0389(9) Uani 0.1581 1 d D U P D 3
H44G H 0.348378 0.569401 0.003282 0.058 Uiso 0.1581 1 calc R U P D 3
H44H H 0.373979 0.548147 0.059113 0.058 Uiso 0.1581 1 calc R U P D 3
H44I H 0.376421 0.632882 0.035261 0.058 Uiso 0.1581 1 calc R U P D 3
C45B C 0.2354(4) 0.4702(9) -0.0279(5) 0.0308(6) Uani 0.1581 1 d D U P C 3
C46B C 0.2016(7) 0.4117(19) -0.0369(11) 0.0307(7) Uani 0.1581 1 d D U P C 3
H46G H 0.201964 0.382001 -0.068804 0.046 Uiso 0.1581 1 calc R U P C 3
H46H H 0.177085 0.439650 -0.040542 0.046 Uiso 0.1581 1 calc R U P C 3
H46J H 0.204288 0.376329 -0.007002 0.046 Uiso 0.1581 1 calc R U P C 3
C47B C 0.2730(4) 0.4263(10) -0.0229(6) 0.0311(7) Uani 0.1581 1 d D U P C 3
H47G H 0.273842 0.399963 -0.055989 0.047 Uiso 0.1581 1 calc R U P C 3
H47H H 0.274933 0.388011 0.005150 0.047 Uiso 0.1581 1 calc R U P C 3
H47I H 0.294656 0.462622 -0.014799 0.047 Uiso 0.1581 1 calc R U P C 3
C48B C 0.2311(5) 0.5300(9) -0.0718(6) 0.0317(9) Uani 0.1581 1 d D U P C 3
H48G H 0.227240 0.503464 -0.105612 0.048 Uiso 0.1581 1 calc R U P C 3
H48H H 0.254425 0.561807 -0.067408 0.048 Uiso 0.1581 1 calc R U P C 3
H48I H 0.208765 0.563124 -0.070486 0.048 Uiso 0.1581 1 calc R U P C 3
Si5 Si 0.14578(4) 0.76465(8) 0.05885(6) 0.0265(2) Uani 0.7246(15) 1 d D U P F 1
O18 O 0.11317(7) 0.71437(14) 0.02049(9) 0.0299(3) Uani 0.7246(15) 1 d D U P F 1
O19 O 0.16553(7) 0.82041(15) 0.02114(10) 0.0293(3) Uani 0.7246(15) 1 d D U P F 1
O20 O 0.12342(9) 0.81293(17) 0.09697(11) 0.0283(3) Uani 0.7246(15) 1 d D U P F 1
C49 C 0.11480(15) 0.6669(3) -0.02425(17) 0.0330(4) Uani 0.7246(15) 1 d D U P F 1
C50 C 0.14902(12) 0.6083(2) -0.01305(18) 0.0373(6) Uani 0.7246(15) 1 d D U P F 1
H50A H 0.146442 0.570804 -0.041683 0.056 Uiso 0.7246(15) 1 calc R U P F 1
H50B H 0.148641 0.581149 0.019825 0.056 Uiso 0.7246(15) 1 calc R U P F 1
H50C H 0.173451 0.636311 -0.010269 0.056 Uiso 0.7246(15) 1 calc R U P F 1
C51 C 0.07763(11) 0.6187(2) -0.03215(16) 0.0386(6) Uani 0.7246(15) 1 d D U P F 1
H51A H 0.055225 0.653221 -0.038818 0.058 Uiso 0.7246(15) 1 calc R U P F 1
H51B H 0.077173 0.588097 -0.000623 0.058 Uiso 0.7246(15) 1 calc R U P F 1
H51C H 0.076766 0.583918 -0.062048 0.058 Uiso 0.7246(15) 1 calc R U P F 1
C52 C 0.11367(12) 0.7182(2) -0.07130(15) 0.0384(5) Uani 0.7246(15) 1 d D U P F 1
H52A H 0.114006 0.686059 -0.102184 0.058 Uiso 0.7246(15) 1 calc R U P F 1
H52B H 0.136194 0.752399 -0.065331 0.058 Uiso 0.7246(15) 1 calc R U P F 1
H52C H 0.090064 0.749337 -0.076967 0.058 Uiso 0.7246(15) 1 calc R U P F 1
C53 C 0.19923(12) 0.8689(2) 0.03530(15) 0.0314(4) Uani 0.7246(15) 1 d D U P F 1
C54 C 0.23470(11) 0.8199(2) 0.03425(16) 0.0356(5) Uani 0.7246(15) 1 d D U P F 1
H54A H 0.232179 0.794904 0.000025 0.053 Uiso 0.7246(15) 1 calc R U P F 1
H54B H 0.237138 0.780316 0.061587 0.053 Uiso 0.7246(15) 1 calc R U P F 1
H54C H 0.257687 0.852909 0.040467 0.053 Uiso 0.7246(15) 1 calc R U P F 1
C55 C 0.20098(11) 0.9058(2) 0.08854(14) 0.0333(6) Uani 0.7246(15) 1 d D U P F 1
H55A H 0.223720 0.939335 0.096716 0.050 Uiso 0.7246(15) 1 calc R U P F 1
H55B H 0.202692 0.865299 0.115171 0.050 Uiso 0.7246(15) 1 calc R U P F 1
H55C H 0.177658 0.936680 0.088115 0.050 Uiso 0.7246(15) 1 calc R U P F 1
C56 C 0.19496(13) 0.9311(2) -0.00706(16) 0.0367(6) Uani 0.7246(15) 1 d D U P F 1
H56A H 0.193599 0.906600 -0.041251 0.055 Uiso 0.7246(15) 1 calc R U P F 1
H56B H 0.217244 0.965968 0.000032 0.055 Uiso 0.7246(15) 1 calc R U P F 1
H56C H 0.171311 0.960751 -0.007118 0.055 Uiso 0.7246(15) 1 calc R U P F 1
C57 C 0.08840(11) 0.8575(2) 0.08512(15) 0.0301(4) Uani 0.7246(15) 1 d D U P F 1
C58 C 0.08418(14) 0.8961(3) 0.03139(15) 0.0319(6) Uani 0.7246(15) 1 d D U P F 1
H58A H 0.082065 0.856208 0.004271 0.048 Uiso 0.7246(15) 1 calc R U P F 1
H58B H 0.106838 0.928404 0.030553 0.048 Uiso 0.7246(15) 1 calc R U P F 1
H58C H 0.060940 0.928357 0.024971 0.048 Uiso 0.7246(15) 1 calc R U P F 1
C59 C 0.05442(11) 0.8050(2) 0.08733(15) 0.0332(6) Uani 0.7246(15) 1 d D U P F 1
H59A H 0.030607 0.835487 0.081287 0.050 Uiso 0.7246(15) 1 calc R U P F 1
H59B H 0.057967 0.780436 0.121823 0.050 Uiso 0.7246(15) 1 calc R U P F 1
H59C H 0.052734 0.765007 0.060323 0.050 Uiso 0.7246(15) 1 calc R U P F 1
C60 C 0.09232(11) 0.9196(2) 0.12703(15) 0.0332(5) Uani 0.7246(15) 1 d D U P F 1
H60A H 0.113805 0.953993 0.123937 0.050 Uiso 0.7246(15) 1 calc R U P F 1
H60B H 0.097278 0.895244 0.161624 0.050 Uiso 0.7246(15) 1 calc R U P F 1
H60C H 0.068390 0.949665 0.122562 0.050 Uiso 0.7246(15) 1 calc R U P F 1
Si5A Si 0.15625(11) 0.7729(2) 0.05439(17) 0.0285(3) Uani 0.2754(15) 1 d D U P F 2
O18A O 0.13754(18) 0.7369(3) -0.0026(2) 0.0303(3) Uani 0.2754(15) 1 d D U P F 2
O19A O 0.1786(2) 0.8503(4) 0.0404(3) 0.0298(3) Uani 0.2754(15) 1 d D U P F 2
O20A O 0.1235(3) 0.8003(5) 0.0858(3) 0.0286(3) Uani 0.2754(15) 1 d D U P F 2
C49A C 0.1194(3) 0.6621(7) -0.0161(4) 0.0329(4) Uani 0.2754(15) 1 d D U P F 2
C50A C 0.0967(3) 0.6373(6) 0.0246(4) 0.0339(6) Uani 0.2754(15) 1 d D U P F 2
H50D H 0.079165 0.678940 0.030193 0.051 Uiso 0.2754(15) 1 calc R U P F 2
H50E H 0.114515 0.625973 0.057502 0.051 Uiso 0.2754(15) 1 calc R U P F 2
H50F H 0.081764 0.590792 0.012459 0.051 Uiso 0.2754(15) 1 calc R U P F 2
C51A C 0.0940(3) 0.6733(6) -0.0696(4) 0.0364(7) Uani 0.2754(15) 1 d D U P F 2
H51D H 0.110185 0.684094 -0.095295 0.055 Uiso 0.2754(15) 1 calc R U P F 2
H51E H 0.076467 0.716870 -0.068326 0.055 Uiso 0.2754(15) 1 calc R U P F 2
H51F H 0.078974 0.626209 -0.079601 0.055 Uiso 0.2754(15) 1 calc R U P F 2
C52A C 0.1553(3) 0.6268(7) -0.0246(5) 0.0350(7) Uani 0.2754(15) 1 d D U P F 2
H52D H 0.149953 0.593781 -0.055665 0.052 Uiso 0.2754(15) 1 calc R U P F 2
H52E H 0.166543 0.595571 0.005971 0.052 Uiso 0.2754(15) 1 calc R U P F 2
H52F H 0.173559 0.667516 -0.029663 0.052 Uiso 0.2754(15) 1 calc R U P F 2
C53A C 0.2141(3) 0.8595(5) 0.0211(4) 0.0315(4) Uani 0.2754(15) 1 d D U P F 2
C54A C 0.2484(3) 0.8481(6) 0.0658(4) 0.0336(7) Uani 0.2754(15) 1 d D U P F 2
H54D H 0.249769 0.793824 0.076853 0.050 Uiso 0.2754(15) 1 calc R U P F 2
H54E H 0.245410 0.881081 0.095361 0.050 Uiso 0.2754(15) 1 calc R U P F 2
H54F H 0.272245 0.862132 0.054087 0.050 Uiso 0.2754(15) 1 calc R U P F 2
C55A C 0.2159(3) 0.8039(5) -0.0229(4) 0.0344(8) Uani 0.2754(15) 1 d D U P F 2
H55D H 0.193229 0.811079 -0.050743 0.052 Uiso 0.2754(15) 1 calc R U P F 2
H55E H 0.216412 0.750694 -0.009800 0.052 Uiso 0.2754(15) 1 calc R U P F 2
H55F H 0.239346 0.813769 -0.036751 0.052 Uiso 0.2754(15) 1 calc R U P F 2
C56A C 0.2139(3) 0.9435(5) 0.0015(4) 0.0335(7) Uani 0.2754(15) 1 d D U P F 2
H56D H 0.239068 0.955798 -0.006902 0.050 Uiso 0.2754(15) 1 calc R U P F 2
H56E H 0.208675 0.978651 0.028739 0.050 Uiso 0.2754(15) 1 calc R U P F 2
H56F H 0.193789 0.949398 -0.029949 0.050 Uiso 0.2754(15) 1 calc R U P F 2
C57A C 0.0977(3) 0.8674(6) 0.0773(4) 0.0302(4) Uani 0.2754(15) 1 d D U P F 2
C58A C 0.0888(4) 0.8890(8) 0.0190(4) 0.0308(7) Uani 0.2754(15) 1 d D U P F 2
H58D H 0.077285 0.844436 -0.001545 0.046 Uiso 0.2754(15) 1 calc R U P F 2
H58E H 0.112667 0.903879 0.007861 0.046 Uiso 0.2754(15) 1 calc R U P F 2
H58F H 0.070606 0.932438 0.013536 0.046 Uiso 0.2754(15) 1 calc R U P F 2
C59A C 0.0622(3) 0.8422(6) 0.0952(4) 0.0323(6) Uani 0.2754(15) 1 d D U P F 2
H59D H 0.048123 0.805009 0.070234 0.048 Uiso 0.2754(15) 1 calc R U P F 2
H59E H 0.045814 0.887213 0.097679 0.048 Uiso 0.2754(15) 1 calc R U P F 2
H59F H 0.069330 0.817720 0.129681 0.048 Uiso 0.2754(15) 1 calc R U P F 2
C60A C 0.1184(3) 0.9330(5) 0.1110(4) 0.0333(7) Uani 0.2754(15) 1 d D U P F 2
H60D H 0.143845 0.941454 0.102177 0.050 Uiso 0.2754(15) 1 calc R U P F 2
H60E H 0.121609 0.919076 0.148027 0.050 Uiso 0.2754(15) 1 calc R U P F 2
H60F H 0.103149 0.980541 0.104388 0.050 Uiso 0.2754(15) 1 calc R U P F 2
C61 C 0.17310(8) 0.77253(17) 0.28709(11) 0.0377(7) Uani 1 1 d . . . . .
O39 O 0.53253(4) 0.57684(9) 0.50524(6) 0.0215(3) Uani 1 1 d . . . . .
C62 C 0.16859(10) 0.81668(19) 0.23575(13) 0.0510(8) Uani 1 1 d . . . . .
H62A H 0.156245 0.783285 0.206952 0.077 Uiso 1 1 calc R U . . .
H62B H 0.194051 0.832592 0.229980 0.077 Uiso 1 1 calc R U . . .
H62C H 0.152586 0.862593 0.237268 0.077 Uiso 1 1 calc R U . . .
C63 C 0.13435(9) 0.7427(2) 0.29537(14) 0.0541(9) Uani 1 1 d . . . . .
H63A H 0.117600 0.786521 0.299425 0.081 Uiso 1 1 calc R U . . .
H63B H 0.138102 0.710584 0.326929 0.081 Uiso 1 1 calc R U . . .
H63C H 0.122339 0.711693 0.265092 0.081 Uiso 1 1 calc R U . . .
C64 C 0.19241(10) 0.8218(2) 0.33312(13) 0.0550(9) Uani 1 1 d . . . . .
H64A H 0.217707 0.838930 0.327449 0.083 Uiso 1 1 calc R U . . .
H64B H 0.195680 0.791140 0.365303 0.083 Uiso 1 1 calc R U . . .
H64C H 0.176294 0.866989 0.336256 0.083 Uiso 1 1 calc R U . . .
C65 C 0.29299(8) 0.79830(16) 0.25211(13) 0.0390(7) Uani 1 1 d . . . . .
C66 C 0.27826(9) 0.82882(18) 0.19728(13) 0.0466(7) Uani 1 1 d . . . . .
H66A H 0.299669 0.851912 0.183730 0.070 Uiso 1 1 calc R U . . .
H66B H 0.258416 0.868099 0.198227 0.070 Uiso 1 1 calc R U . . .
H66C H 0.267185 0.786159 0.174468 0.070 Uiso 1 1 calc R U . . .
C67 C 0.31036(10) 0.8632(2) 0.28862(15) 0.0606(10) Uani 1 1 d . . . . .
H67A H 0.332768 0.884732 0.276610 0.091 Uiso 1 1 calc R U . . .
H67B H 0.318438 0.842760 0.324123 0.091 Uiso 1 1 calc R U . . .
H67C H 0.291055 0.903875 0.288643 0.091 Uiso 1 1 calc R U . . .
C68 C 0.32229(9) 0.7341(2) 0.25093(16) 0.0591(10) Uani 1 1 d . . . . .
H68A H 0.310186 0.692095 0.228256 0.089 Uiso 1 1 calc R U . . .
H68B H 0.331266 0.714190 0.286410 0.089 Uiso 1 1 calc R U . . .
H68C H 0.344258 0.754541 0.237356 0.089 Uiso 1 1 calc R U . . .
C69 C 0.26923(7) 0.59611(15) 0.34627(10) 0.0305(6) Uani 1 1 d . . . . .
C70 C 0.23566(9) 0.5605(2) 0.36645(12) 0.0496(8) Uani 1 1 d . . . . .
H70A H 0.215040 0.598819 0.364707 0.074 Uiso 1 1 calc R U . . .
H70B H 0.244370 0.543925 0.402781 0.074 Uiso 1 1 calc R U . . .
H70C H 0.225922 0.515625 0.344880 0.074 Uiso 1 1 calc R U . . .
C71 C 0.30080(8) 0.53608(18) 0.34750(12) 0.0418(7) Uani 1 1 d . . . . .
H71A H 0.290660 0.492243 0.325182 0.063 Uiso 1 1 calc R U . . .
H71B H 0.309608 0.518018 0.383469 0.063 Uiso 1 1 calc R U . . .
H71C H 0.322489 0.559261 0.334643 0.063 Uiso 1 1 calc R U . . .
C72 C 0.28452(10) 0.66688(19) 0.37807(12) 0.0513(8) Uani 1 1 d . . . . .
H72A H 0.306123 0.688834 0.364379 0.077 Uiso 1 1 calc R U . . .
H72B H 0.293355 0.652002 0.414712 0.077 Uiso 1 1 calc R U . . .
H72C H 0.263953 0.705498 0.375658 0.077 Uiso 1 1 calc R U . . .
C73 C 0.60008(7) 0.40737(13) 0.49305(9) 0.0232(5) Uani 1 1 d . . . . .
C74 C 0.61668(8) 0.46484(15) 0.53570(10) 0.0316(6) Uani 1 1 d . . . . .
H74A H 0.639959 0.488546 0.527413 0.047 Uiso 1 1 calc R U . . .
H74B H 0.623237 0.437859 0.569310 0.047 Uiso 1 1 calc R U . . .
H74C H 0.597550 0.505135 0.537839 0.047 Uiso 1 1 calc R U . . .
C75 C 0.56431(7) 0.36976(15) 0.50597(10) 0.0286(5) Uani 1 1 d . . . . .
H75A H 0.544884 0.409535 0.507911 0.043 Uiso 1 1 calc R U . . .
H75B H 0.571033 0.343141 0.539696 0.043 Uiso 1 1 calc R U . . .
H75C H 0.553902 0.332305 0.478642 0.043 Uiso 1 1 calc R U . . .
C76 C 0.63004(8) 0.34702(16) 0.48553(11) 0.0360(6) Uani 1 1 d . . . . .
H76A H 0.618563 0.310684 0.458023 0.054 Uiso 1 1 calc R U . . .
H76B H 0.638629 0.318808 0.518321 0.054 Uiso 1 1 calc R U . . .
H76C H 0.652164 0.372831 0.475401 0.054 Uiso 1 1 calc R U . . .
C77 C 0.58725(7) 0.47016(14) 0.31499(9) 0.0255(5) Uani 1 1 d . . . . .
C81 C 0.67826(7) 0.58173(17) 0.42908(11) 0.0336(6) Uani 1 1 d D . . . .
C78 C 0.54638(16) 0.4459(5) 0.2869(3) 0.0481(18) Uani 0.665(9) 1 d D U P G 1
H78A H 0.531057 0.492228 0.275476 0.072 Uiso 0.665(9) 1 calc R U P G 1
H78B H 0.533925 0.416220 0.311058 0.072 Uiso 0.665(9) 1 calc R U P G 1
H78C H 0.548223 0.413961 0.256476 0.072 Uiso 0.665(9) 1 calc R U P G 1
C79 C 0.6090(2) 0.3954(4) 0.3349(2) 0.0438(15) Uani 0.665(9) 1 d D U P G 1
H79A H 0.610718 0.361850 0.305172 0.066 Uiso 0.665(9) 1 calc R U P G 1
H79B H 0.595106 0.368449 0.358662 0.066 Uiso 0.665(9) 1 calc R U P G 1
H79C H 0.635038 0.408488 0.353590 0.066 Uiso 0.665(9) 1 calc R U P G 1
C80 C 0.6081(2) 0.5135(4) 0.2794(3) 0.0435(16) Uani 0.665(9) 1 d D U P G 1
H80A H 0.608664 0.482351 0.248172 0.065 Uiso 0.665(9) 1 calc R U P G 1
H80B H 0.634523 0.524180 0.297591 0.065 Uiso 0.665(9) 1 calc R U P G 1
H80C H 0.594716 0.562390 0.269133 0.065 Uiso 0.665(9) 1 calc R U P G 1
C82 C 0.6903(7) 0.6108(17) 0.4846(5) 0.063(3) Uani 0.665(9) 1 d D U P G 1
H82A H 0.709798 0.651411 0.485705 0.095 Uiso 0.665(9) 1 calc R U P G 1
H82B H 0.701177 0.567921 0.507336 0.095 Uiso 0.665(9) 1 calc R U P G 1
H82C H 0.667806 0.631802 0.496568 0.095 Uiso 0.665(9) 1 calc R U P G 1
C83 C 0.6625(9) 0.6474(14) 0.3926(8) 0.045(3) Uani 0.665(9) 1 d D U P G 1
H83A H 0.683147 0.684506 0.390828 0.068 Uiso 0.665(9) 1 calc R U P G 1
H83B H 0.641649 0.673362 0.405746 0.068 Uiso 0.665(9) 1 calc R U P G 1
H83C H 0.652478 0.626669 0.357588 0.068 Uiso 0.665(9) 1 calc R U P G 1
C84 C 0.7113(5) 0.5421(17) 0.4094(8) 0.059(3) Uani 0.665(9) 1 d D U P G 1
H84A H 0.702991 0.529078 0.372375 0.088 Uiso 0.665(9) 1 calc R U P G 1
H84B H 0.718525 0.494746 0.429594 0.088 Uiso 0.665(9) 1 calc R U P G 1
H84C H 0.733485 0.577066 0.413728 0.088 Uiso 0.665(9) 1 calc R U P G 1
C78A C 0.5524(4) 0.4260(10) 0.3055(5) 0.047(2) Uani 0.335(9) 1 d D U P G 2
H78D H 0.530263 0.460956 0.297590 0.057 Uiso 0.335(9) 1 calc R U P G 2
H78E H 0.550792 0.395281 0.336548 0.057 Uiso 0.335(9) 1 calc R U P G 2
H78F H 0.552413 0.391343 0.275685 0.057 Uiso 0.335(9) 1 calc R U P G 2
C79A C 0.6238(4) 0.4203(8) 0.3286(5) 0.0432(17) Uani 0.335(9) 1 d D U P G 2
H79D H 0.624183 0.382707 0.300611 0.065 Uiso 0.335(9) 1 calc R U P G 2
H79E H 0.623794 0.392791 0.361525 0.065 Uiso 0.335(9) 1 calc R U P G 2
H79F H 0.646605 0.453496 0.332497 0.065 Uiso 0.335(9) 1 calc R U P G 2
C80A C 0.5912(4) 0.5220(8) 0.2675(6) 0.0441(18) Uani 0.335(9) 1 d D U P G 2
H80D H 0.593803 0.489175 0.237754 0.066 Uiso 0.335(9) 1 calc R U P G 2
H80E H 0.614127 0.554827 0.276898 0.066 Uiso 0.335(9) 1 calc R U P G 2
H80F H 0.568251 0.554600 0.258064 0.066 Uiso 0.335(9) 1 calc R U P G 2
C82A C 0.6839(15) 0.619(4) 0.4827(11) 0.063(3) Uani 0.335(9) 1 d D U P G 2
H82D H 0.705073 0.656206 0.486530 0.095 Uiso 0.335(9) 1 calc R U P G 2
H82E H 0.690204 0.578625 0.509639 0.095 Uiso 0.335(9) 1 calc R U P G 2
H82F H 0.660153 0.645165 0.486770 0.095 Uiso 0.335(9) 1 calc R U P G 2
C83A C 0.6649(19) 0.642(3) 0.3871(17) 0.045(3) Uani 0.335(9) 1 d D U P G 2
H83D H 0.660920 0.617045 0.352609 0.067 Uiso 0.335(9) 1 calc R U P G 2
H83E H 0.684604 0.682183 0.389010 0.067 Uiso 0.335(9) 1 calc R U P G 2
H83F H 0.640687 0.664852 0.392438 0.067 Uiso 0.335(9) 1 calc R U P G 2
C84A C 0.7150(10) 0.543(3) 0.4199(18) 0.059(3) Uani 0.335(9) 1 d D U P G 2
H84D H 0.708860 0.509018 0.389083 0.088 Uiso 0.335(9) 1 calc R U P G 2
H84E H 0.726068 0.511512 0.450546 0.088 Uiso 0.335(9) 1 calc R U P G 2
H84F H 0.733591 0.582049 0.414056 0.088 Uiso 0.335(9) 1 calc R U P G 2
C85 C 0.54433(7) 0.78468(14) 0.32864(9) 0.0247(5) Uani 1 1 d . . . . .
C86 C 0.55744(8) 0.70786(16) 0.31005(11) 0.0350(6) Uani 1 1 d . . . . .
H86A H 0.538870 0.690405 0.279301 0.053 Uiso 1 1 calc R U . . .
H86B H 0.559074 0.669426 0.338027 0.053 Uiso 1 1 calc R U . . .
H86C H 0.582857 0.714111 0.300818 0.053 Uiso 1 1 calc R U . . .
C87 C 0.57087(8) 0.81176(18) 0.37809(10) 0.0367(6) Uani 1 1 d . . . . .
H87A H 0.596986 0.818612 0.371307 0.055 Uiso 1 1 calc R U . . .
H87B H 0.571325 0.773088 0.405687 0.055 Uiso 1 1 calc R U . . .
H87C H 0.561496 0.861100 0.389287 0.055 Uiso 1 1 calc R U . . .
C88 C 0.54184(8) 0.84602(17) 0.28614(11) 0.0366(6) Uani 1 1 d . . . . .
H88A H 0.567432 0.854044 0.277841 0.055 Uiso 1 1 calc R U . . .
H88B H 0.532567 0.894674 0.298532 0.055 Uiso 1 1 calc R U . . .
H88C H 0.523903 0.828791 0.254701 0.055 Uiso 1 1 calc R U . . .
C89 C 0.43800(7) 0.63135(14) 0.28656(9) 0.0248(5) Uani 1 1 d . . . . .
C90 C 0.43356(8) 0.70549(16) 0.25445(10) 0.0326(6) Uani 1 1 d . . . . .
H90A H 0.458013 0.717624 0.243825 0.049 Uiso 1 1 calc R U . . .
H90B H 0.426487 0.748038 0.275568 0.049 Uiso 1 1 calc R U . . .
H90C H 0.413335 0.698527 0.223280 0.049 Uiso 1 1 calc R U . . .
C91 C 0.44833(8) 0.56399(17) 0.25431(11) 0.0368(6) Uani 1 1 d . . . . .
H91A H 0.427677 0.556262 0.223723 0.055 Uiso 1 1 calc R U . . .
H91B H 0.451438 0.516943 0.275688 0.055 Uiso 1 1 calc R U . . .
H91C H 0.472512 0.575371 0.242747 0.055 Uiso 1 1 calc R U . . .
C92 C 0.40148(7) 0.61357(15) 0.30696(11) 0.0308(6) Uani 1 1 d . . . . .
H92A H 0.380075 0.605201 0.277408 0.046 Uiso 1 1 calc R U . . .
H92B H 0.395399 0.657178 0.327967 0.046 Uiso 1 1 calc R U . . .
H92C H 0.405417 0.566867 0.328643 0.046 Uiso 1 1 calc R U . . .
C93 C 0.44101(7) 0.83070(14) 0.40076(9) 0.0258(5) Uani 1 1 d . . . . .
C94 C 0.47580(8) 0.85288(16) 0.44206(10) 0.0354(6) Uani 1 1 d . . . . .
H94A H 0.498590 0.856731 0.425967 0.053 Uiso 1 1 calc R U . . .
H94B H 0.480191 0.813338 0.469510 0.053 Uiso 1 1 calc R U . . .
H94C H 0.471087 0.902888 0.457372 0.053 Uiso 1 1 calc R U . . .
C95 C 0.40477(8) 0.82672(16) 0.42423(11) 0.0381(7) Uani 1 1 d . . . . .
H95A H 0.383221 0.807389 0.397886 0.057 Uiso 1 1 calc R U . . .
H95B H 0.398580 0.878481 0.435518 0.057 Uiso 1 1 calc R U . . .
H95C H 0.409220 0.791722 0.454373 0.057 Uiso 1 1 calc R U . . .
C96 C 0.43516(8) 0.88751(15) 0.35506(10) 0.0336(6) Uani 1 1 d . . . . .
H96A H 0.457976 0.887114 0.338881 0.050 Uiso 1 1 calc R U . . .
H96B H 0.431297 0.939667 0.367840 0.050 Uiso 1 1 calc R U . . .
H96C H 0.412452 0.872211 0.329131 0.050 Uiso 1 1 calc R U . . .
C97 C 0.61038(7) 0.89587(14) 0.55484(10) 0.0268(5) Uani 1 1 d . . . . .
C98 C 0.63351(8) 0.86248(17) 0.51660(12) 0.0378(6) Uani 1 1 d . . . . .
H98A H 0.617862 0.824053 0.494290 0.057 Uiso 1 1 calc R U . . .
H98B H 0.656896 0.837744 0.536040 0.057 Uiso 1 1 calc R U . . .
H98C H 0.640668 0.904105 0.494814 0.057 Uiso 1 1 calc R U . . .
C99 C 0.57399(8) 0.93539(16) 0.52582(11) 0.0347(6) Uani 1 1 d . . . . .
H99A H 0.581066 0.978822 0.505445 0.052 Uiso 1 1 calc R U . . .
H99B H 0.558984 0.954571 0.551082 0.052 Uiso 1 1 calc R U . . .
H99C H 0.558472 0.898212 0.502257 0.052 Uiso 1 1 calc R U . . .
C100 C 0.63499(8) 0.95155(15) 0.59279(12) 0.0376(6) Uani 1 1 d . . . . .
H10G H 0.642933 0.995138 0.573284 0.056 Uiso 1 1 calc R U . . .
H10H H 0.657920 0.924463 0.611495 0.056 Uiso 1 1 calc R U . . .
H10I H 0.619936 0.970830 0.617953 0.056 Uiso 1 1 calc R U . . .
C101 C 0.50635(7) 0.81344(17) 0.61519(10) 0.0339(5) Uani 1 1 d . U . . .
C102 C 0.53098(18) 0.8592(5) 0.6572(3) 0.0338(9) Uani 0.682(17) 1 d D U P H 1
H10J H 0.541032 0.904713 0.641937 0.051 Uiso 0.682(17) 1 calc R U P H 1
H10K H 0.552530 0.827128 0.674748 0.051 Uiso 0.682(17) 1 calc R U P H 1
H10L H 0.515594 0.875795 0.682737 0.051 Uiso 0.682(17) 1 calc R U P H 1
C103 C 0.47017(17) 0.8546(5) 0.5899(2) 0.0367(8) Uani 0.682(17) 1 d D U P H 1
H10M H 0.476860 0.900783 0.571791 0.055 Uiso 0.682(17) 1 calc R U P H 1
H10N H 0.455641 0.869755 0.616687 0.055 Uiso 0.682(17) 1 calc R U P H 1
H10O H 0.454347 0.819996 0.564615 0.055 Uiso 0.682(17) 1 calc R U P H 1
C104 C 0.49452(18) 0.7342(4) 0.6390(2) 0.0354(8) Uani 0.682(17) 1 d D U P H 1
H10P H 0.478644 0.703568 0.611208 0.053 Uiso 0.682(17) 1 calc R U P H 1
H10Q H 0.479800 0.745143 0.666335 0.053 Uiso 0.682(17) 1 calc R U P H 1
H10R H 0.517834 0.705031 0.653939 0.053 Uiso 0.682(17) 1 calc R U P H 1
C202 C 0.5377(4) 0.8625(10) 0.6548(7) 0.0334(10) Uani 0.318(17) 1 d D U P H 2
H20G H 0.546495 0.906094 0.636110 0.050 Uiso 0.318(17) 1 calc R U P H 2
H20H H 0.559720 0.829327 0.669038 0.050 Uiso 0.318(17) 1 calc R U P H 2
H20I H 0.526056 0.882082 0.683414 0.050 Uiso 0.318(17) 1 calc R U P H 2
C203 C 0.4775(4) 0.8815(10) 0.5883(4) 0.0358(9) Uani 0.318(17) 1 d D U P H 2
H20J H 0.492577 0.923164 0.576527 0.054 Uiso 0.318(17) 1 calc R U P H 2
H20K H 0.463056 0.901913 0.613790 0.054 Uiso 0.318(17) 1 calc R U P H 2
H20L H 0.459433 0.860395 0.558186 0.054 Uiso 0.318(17) 1 calc R U P H 2
C204 C 0.4882(4) 0.7553(9) 0.6375(5) 0.0352(9) Uani 0.318(17) 1 d D U P H 2
H20M H 0.507168 0.715932 0.652243 0.053 Uiso 0.318(17) 1 calc R U P H 2
H20N H 0.468243 0.731678 0.610706 0.053 Uiso 0.318(17) 1 calc R U P H 2
H20O H 0.476335 0.776993 0.665268 0.053 Uiso 0.318(17) 1 calc R U P H 2
C105 C 0.61877(7) 0.67738(14) 0.64950(9) 0.0256(5) Uani 1 1 d . . . . .
C106 C 0.61202(8) 0.59813(15) 0.67132(11) 0.0347(6) Uani 1 1 d . . . . .
H10S H 0.602897 0.562343 0.642407 0.052 Uiso 1 1 calc R U . . .
H10T H 0.592598 0.602211 0.693375 0.052 Uiso 1 1 calc R U . . .
H10U H 0.636224 0.578728 0.692234 0.052 Uiso 1 1 calc R U . . .
C107 C 0.64693(7) 0.67087(16) 0.61217(11) 0.0356(6) Uani 1 1 d . . . . .
H10V H 0.636040 0.636827 0.582968 0.053 Uiso 1 1 calc R U . . .
H10W H 0.671403 0.649313 0.630846 0.053 Uiso 1 1 calc R U . . .
H10X H 0.651451 0.722282 0.598715 0.053 Uiso 1 1 calc R U . . .
C108 C 0.63325(9) 0.73443(17) 0.69334(11) 0.0410(7) Uani 1 1 d . . . . .
H10Y H 0.635761 0.785799 0.678467 0.062 Uiso 1 1 calc R U . . .
H10Z H 0.658441 0.717433 0.712770 0.062 Uiso 1 1 calc R U . . .
H11G H 0.614884 0.736805 0.717035 0.062 Uiso 1 1 calc R U . . .

loop_
_atom_site_aniso_label
_atom_site_aniso_U_11
_atom_site_aniso_U_22
_atom_site_aniso_U_33
_atom_site_aniso_U_23
_atom_site_aniso_U_13
_atom_site_aniso_U_12
Cs1 0.03417(9) 0.03225(8) 0.02548(8) -0.00648(6) 0.00867(6) -0.01024(7)
Cs2 0.04414(10) 0.03349(9) 0.03674(9) -0.01259(7) 0.02333(7) -0.01893(7)
Cs3 0.02238(7) 0.02168(7) 0.01696(7) 0.00183(5) 0.00470(5) 0.00007(5)
O3 0.0241(9) 0.0296(9) 0.0365(10) 0.0008(8) 0.0091(7) 0.0048(7)
Ti1 0.01807(19) 0.01479(18) 0.01797(19) 0.00017(15) 0.00305(15) 0.00224(15)
Ti2 0.01837(19) 0.01560(18) 0.01951(19) -0.00156(15) 0.00501(15) 0.00158(15)
Ti3 0.01586(18) 0.01428(18) 0.01363(17) 0.00117(14) 0.00480(14) 0.00189(14)
Si1 0.0213(3) 0.0267(3) 0.0191(3) -0.0011(3) 0.0049(2) 0.0080(3)
Si2 0.0251(3) 0.0185(3) 0.0240(3) 0.0047(3) 0.0067(3) 0.0055(2)
Si3 0.0195(3) 0.0198(3) 0.0201(3) -0.0035(2) 0.0029(2) 0.0006(2)
Si4 0.0181(3) 0.0317(4) 0.0246(3) -0.0083(3) 0.0071(3) 0.0017(3)
O4 0.0269(9) 0.0374(10) 0.0209(8) -0.0048(7) 0.0044(7) 0.0104(8)
Si6 0.0212(3) 0.0205(3) 0.0219(3) -0.0052(2) 0.0002(2) 0.0045(2)
Si7 0.0147(3) 0.0178(3) 0.0171(3) -0.0018(2) 0.0041(2) 0.0028(2)
Si8 0.0182(3) 0.0193(3) 0.0166(3) 0.0042(2) 0.0041(2) 0.0031(2)
Si9 0.0180(3) 0.0191(3) 0.0167(3) -0.0021(2) 0.0052(2) 0.0014(2)
O1 0.0317(9) 0.0376(10) 0.0287(9) -0.0066(8) 0.0040(7) 0.0163(8)
O2 0.0293(9) 0.0350(10) 0.0243(9) 0.0063(7) 0.0047(7) 0.0075(8)
O5 0.0272(8) 0.0193(8) 0.0239(8) 0.0034(7) 0.0043(7) 0.0035(7)
O6 0.0344(10) 0.0257(9) 0.0245(9) 0.0021(7) 0.0045(7) 0.0054(7)
O9 0.0340(9) 0.0253(9) 0.0218(8) -0.0033(7) 0.0020(7) 0.0041(7)
O10 0.0231(8) 0.0254(9) 0.0296(9) -0.0062(7) 0.0050(7) -0.0040(7)
O11 0.0228(8) 0.0224(8) 0.0341(9) -0.0032(7) 0.0083(7) 0.0023(7)
O12 0.0300(9) 0.0258(9) 0.0213(8) -0.0004(7) 0.0029(7) 0.0040(7)
O13 0.0253(9) 0.0399(10) 0.0319(9) -0.0126(8) 0.0075(7) 0.0071(8)
O17 0.0416(11) 0.0226(9) 0.0336(10) 0.0033(8) -0.0010(8) 0.0055(8)
O21 0.0357(10) 0.0287(9) 0.0227(8) -0.0058(7) 0.0033(7) 0.0075(8)
O22 0.0260(9) 0.0316(9) 0.0302(9) -0.0053(8) 0.0046(7) 0.0080(7)
O23 0.0270(9) 0.0239(9) 0.0373(10) -0.0075(8) -0.0001(7) 0.0018(7)
O24 0.0281(9) 0.0237(8) 0.0256(9) -0.0015(7) 0.0013(7) 0.0055(7)
O25 0.0297(9) 0.0256(9) 0.0317(9) 0.0063(7) 0.0020(7) -0.0051(7)
O26 0.0363(10) 0.0299(10) 0.0356(10) -0.0001(8) 0.0125(8) -0.0104(8)
O27 0.0219(8) 0.0260(8) 0.0207(8) 0.0053(7) 0.0027(6) 0.0066(7)
O28 0.0208(8) 0.0235(8) 0.0219(8) 0.0049(6) 0.0069(6) 0.0018(6)
O29 0.0198(8) 0.0218(8) 0.0205(8) 0.0033(6) 0.0027(6) 0.0024(6)
O30 0.0226(8) 0.0215(8) 0.0231(8) 0.0046(6) 0.0068(6) 0.0055(6)
O31 0.0220(8) 0.0184(8) 0.0213(8) -0.0012(6) 0.0091(6) 0.0019(6)
O32 0.0221(8) 0.0180(8) 0.0204(8) 0.0014(6) 0.0032(6) 0.0018(6)
O33 0.0284(9) 0.0268(9) 0.0182(8) -0.0042(7) 0.0035(7) 0.0089(7)
O34 0.0164(8) 0.0273(9) 0.0351(9) -0.0027(7) 0.0064(7) 0.0014(7)
O35 0.0248(8) 0.0197(8) 0.0198(8) -0.0031(6) 0.0083(6) -0.0011(6)
O36 0.0201(8) 0.0366(9) 0.0166(8) -0.0019(7) 0.0056(6) 0.0054(7)
O37 0.0214(8) 0.0262(8) 0.0210(8) 0.0026(7) 0.0053(6) 0.0024(7)
O38 0.0229(8) 0.0179(8) 0.0242(8) -0.0022(6) 0.0039(6) 0.0006(6)
C1 0.0500(13) 0.0489(17) 0.0294(11) 0.0097(12) 0.0071(10) 0.0216(12)
C5 0.0441(11) 0.0345(13) 0.0612(19) 0.0001(13) 0.0143(12) -0.0073(11)
C9 0.0435(13) 0.0562(14) 0.0258(11) -0.0097(11) 0.0116(9) 0.0161(10)
C2 0.0495(15) 0.048(2) 0.0330(14) 0.0090(16) 0.0059(12) 0.0222(14)
C3 0.0513(16) 0.0501(19) 0.0313(15) 0.0103(14) 0.0082(13) 0.0205(14)
C4 0.0519(16) 0.0509(19) 0.0288(13) 0.0085(13) 0.0070(13) 0.0221(14)
C6 0.0470(15) 0.0346(16) 0.062(2) 0.0008(15) 0.0144(15) -0.0051(13)
C7 0.0425(13) 0.0348(18) 0.0625(19) 0.0002(16) 0.0156(13) -0.0085(14)
C8 0.0482(14) 0.0350(17) 0.061(2) 0.0001(15) 0.0137(15) -0.0088(14)
C10 0.0444(16) 0.0581(18) 0.0287(13) -0.0067(14) 0.0133(13) 0.0183(14)
C11 0.0433(16) 0.0554(16) 0.0260(15) -0.0103(14) 0.0125(13) 0.0167(13)
C12 0.0449(15) 0.0581(16) 0.0257(15) -0.0105(15) 0.0108(13) 0.0144(13)
C1A 0.0500(13) 0.0488(17) 0.0295(11) 0.0097(12) 0.0071(10) 0.0216(12)
C5A 0.0441(11) 0.0345(13) 0.0614(19) 0.0001(13) 0.0142(12) -0.0072(11)
C9A 0.0435(13) 0.0562(14) 0.0259(11) -0.0097(11) 0.0117(9) 0.0162(10)
C2A 0.0500(15) 0.049(2) 0.0329(14) 0.0085(16) 0.0057(13) 0.0230(14)
C3A 0.0511(14) 0.0498(18) 0.0302(12) 0.0100(12) 0.0074(11) 0.0209(13)
C4A 0.0511(17) 0.0490(19) 0.0286(13) 0.0091(14) 0.0065(14) 0.0205(15)
C6A 0.0469(15) 0.0348(16) 0.062(2) 0.0010(16) 0.0144(15) -0.0055(13)
C7A 0.0428(13) 0.0345(18) 0.0625(19) 0.0002(17) 0.0150(13) -0.0085(14)
C8A 0.0482(15) 0.0351(17) 0.062(2) -0.0008(15) 0.0126(15) -0.0083(15)
C10A 0.0447(17) 0.0587(18) 0.0284(13) -0.0070(14) 0.0133(13) 0.0177(14)
C11A 0.0437(16) 0.0560(16) 0.0264(16) -0.0108(14) 0.0120(13) 0.0171(13)
C12A 0.0448(15) 0.0577(16) 0.0264(16) -0.0106(15) 0.0112(13) 0.0141(13)
C13 0.0309(13) 0.0287(13) 0.0301(13) 0.0031(11) 0.0015(11) -0.0019(11)
C14 0.0488(17) 0.0426(17) 0.0312(15) 0.0044(13) -0.0051(13) -0.0067(14)
C15 0.0470(17) 0.0317(15) 0.0427(16) -0.0054(12) 0.0115(13) 0.0018(13)
C16 0.0337(14) 0.0389(15) 0.0380(15) 0.0037(12) 0.0079(12) -0.0070(12)
O7 0.0292(9) 0.0314(9) 0.0278(9) 0.0020(7) 0.0085(7) 0.0092(7)
C17 0.0542(15) 0.0584(16) 0.0423(13) -0.0002(12) 0.0134(11) 0.0359(13)
C18 0.056(2) 0.062(2) 0.0433(16) -0.0004(15) 0.0043(14) 0.0375(16)
C19 0.0715(19) 0.0571(18) 0.0495(18) -0.0057(16) 0.0058(17) 0.0338(16)
C20 0.0588(19) 0.079(2) 0.0565(19) -0.0016(17) 0.0233(16) 0.0314(17)
O8 0.0312(9) 0.0212(9) 0.0297(10) 0.0058(8) 0.0054(8) 0.0002(7)
C21 0.0309(10) 0.0266(10) 0.0311(10) 0.0087(9) 0.0044(9) -0.0034(9)
C22 0.0347(14) 0.0352(14) 0.0392(14) 0.0085(12) 0.0137(11) -0.0005(11)
C23 0.0382(17) 0.0291(13) 0.0369(14) 0.0113(11) 0.0018(15) -0.0055(13)
C24 0.0402(14) 0.0404(14) 0.0369(14) 0.0129(12) -0.0024(12) -0.0098(12)
C17A 0.0576(18) 0.0608(19) 0.0451(17) -0.0014(16) 0.0123(15) 0.0353(16)
C18A 0.056(3) 0.060(3) 0.044(2) 0.000(2) 0.011(2) 0.036(3)
C19A 0.061(3) 0.059(3) 0.046(3) -0.003(2) 0.011(3) 0.035(2)
C20A 0.061(2) 0.064(3) 0.048(2) -0.004(2) 0.014(2) 0.034(2)
O8A 0.0319(14) 0.0249(14) 0.0311(15) 0.0080(13) 0.0039(14) -0.0020(13)
C21A 0.0330(12) 0.0268(12) 0.0323(13) 0.0082(11) 0.0041(12) -0.0029(11)
C22A 0.034(2) 0.029(2) 0.033(2) 0.0077(19) 0.0033(19) -0.004(2)
C23A 0.034(3) 0.027(2) 0.034(2) 0.010(2) 0.004(2) -0.004(2)
C24A 0.035(2) 0.032(2) 0.036(2) 0.010(2) 0.0056(19) -0.0031(19)
C25 0.0243(12) 0.0285(13) 0.0381(14) 0.0042(11) 0.0040(11) -0.0055(10)
C26 0.0277(14) 0.0455(17) 0.0493(17) 0.0104(14) 0.0121(12) 0.0043(12)
C27 0.0350(15) 0.0437(17) 0.0427(16) 0.0113(13) 0.0083(12) -0.0020(13)
C28 0.0374(16) 0.0360(16) 0.0562(19) -0.0010(14) -0.0002(14) -0.0134(13)
C29 0.0322(14) 0.0290(14) 0.0543(18) -0.0042(13) 0.0166(13) 0.0065(11)
C30 0.0522(19) 0.0411(18) 0.066(2) 0.0083(16) 0.0147(17) 0.0217(15)
C31 0.068(2) 0.061(2) 0.073(3) -0.035(2) 0.020(2) 0.0121(19)
C32 0.0386(18) 0.056(2) 0.115(3) 0.004(2) 0.035(2) 0.0142(16)
C33 0.0370(14) 0.0354(14) 0.0218(12) 0.0033(11) 0.0027(10) 0.0038(11)
C34 0.065(2) 0.078(3) 0.0336(16) 0.0132(16) 0.0020(15) 0.041(2)
C35 0.070(2) 0.0464(18) 0.0336(15) 0.0026(14) 0.0129(15) -0.0185(16)
C36 0.0445(16) 0.0469(17) 0.0233(13) -0.0009(12) 0.0002(12) -0.0066(13)
O14 0.0321(9) 0.0442(11) 0.0393(9) 0.0094(8) 0.0147(7) 0.0124(8)
O15 0.0199(8) 0.0332(8) 0.0380(10) -0.0120(7) 0.0102(7) -0.0027(6)
O16 0.0250(9) 0.0412(10) 0.0263(8) -0.0135(7) 0.0094(7) -0.0046(7)
C37 0.0430(12) 0.0576(17) 0.0413(11) 0.0127(11) 0.0101(10) 0.0198(12)
C38 0.0454(15) 0.0584(18) 0.0410(13) 0.0118(13) 0.0080(12) 0.0197(13)
C39 0.0451(14) 0.0593(18) 0.0424(13) 0.0142(12) 0.0096(12) 0.0180(13)
C40 0.0426(14) 0.0577(18) 0.0417(14) 0.0126(14) 0.0097(12) 0.0205(13)
C41 0.0314(13) 0.0359(10) 0.051(2) -0.0107(10) 0.0123(15) -0.0105(9)
C42 0.0335(15) 0.0355(12) 0.051(2) -0.0096(13) 0.0119(16) -0.0097(11)
C43 0.0329(14) 0.0360(12) 0.051(2) -0.0111(12) 0.0125(16) -0.0109(11)
C44 0.0307(14) 0.0369(13) 0.051(2) -0.0092(13) 0.0127(16) -0.0109(11)
C45 0.0262(11) 0.0414(14) 0.0256(10) -0.0129(11) 0.0088(9) -0.0006(9)
C46 0.0262(11) 0.0417(15) 0.0259(11) -0.0131(11) 0.0085(9) -0.0003(10)
C47 0.0263(12) 0.0405(15) 0.0259(14) -0.0128(14) 0.0089(12) -0.0003(11)
C48 0.0274(13) 0.0421(16) 0.0266(11) -0.0116(12) 0.0095(10) 0.0009(11)
C37A 0.0435(13) 0.0580(17) 0.0415(11) 0.0128(11) 0.0101(10) 0.0197(12)
C38A 0.0445(14) 0.0586(19) 0.0413(13) 0.0124(13) 0.0093(12) 0.0195(14)
C39A 0.0437(13) 0.0581(18) 0.0416(12) 0.0130(12) 0.0102(11) 0.0194(13)
C40A 0.0430(14) 0.0578(19) 0.0415(14) 0.0126(14) 0.0099(12) 0.0200(14)
C41A 0.0316(13) 0.0362(10) 0.051(2) -0.0108(11) 0.0121(15) -0.0104(9)
C42A 0.0322(15) 0.0359(12) 0.052(2) -0.0106(13) 0.0118(17) -0.0106(12)
C43A 0.0324(15) 0.0365(13) 0.051(2) -0.0111(13) 0.0118(17) -0.0107(13)
C44A 0.0311(15) 0.0367(13) 0.051(2) -0.0100(14) 0.0123(17) -0.0107(12)
C45A 0.0263(11) 0.0416(14) 0.0258(10) -0.0129(11) 0.0088(9) -0.0004(9)
C46A 0.0262(13) 0.0418(17) 0.0259(13) -0.0132(14) 0.0085(11) -0.0002(12)
C47A 0.0264(13) 0.0413(16) 0.0258(15) -0.0134(14) 0.0089(13) -0.0003(12)
C48A 0.0272(13) 0.0421(16) 0.0263(12) -0.0124(13) 0.0095(11) -0.0001(12)
C37B 0.0435(12) 0.0580(17) 0.0415(11) 0.0127(11) 0.0100(10) 0.0196(12)
C38B 0.0438(15) 0.0581(19) 0.0410(13) 0.0126(13) 0.0098(13) 0.0193(14)
C39B 0.0439(15) 0.0582(19) 0.0416(14) 0.0127(14) 0.0102(13) 0.0193(14)
C40B 0.0430(14) 0.0578(19) 0.0416(14) 0.0129(14) 0.0099(13) 0.0201(14)
C41B 0.0317(13) 0.0362(10) 0.051(2) -0.0106(11) 0.0123(15) -0.0104(9)
C42B 0.0322(15) 0.0358(13) 0.051(2) -0.0104(13) 0.0122(17) -0.0103(12)
C43B 0.0317(16) 0.0362(13) 0.051(2) -0.0108(13) 0.0123(17) -0.0107(13)
C44B 0.0311(15) 0.0365(13) 0.051(2) -0.0103(13) 0.0125(17) -0.0108(12)
C45B 0.0264(11) 0.0416(15) 0.0259(10) -0.0128(11) 0.0088(9) -0.0003(10)
C46B 0.0262(11) 0.0416(15) 0.0257(11) -0.0130(12) 0.0087(9) -0.0004(10)
C47B 0.0268(12) 0.0418(16) 0.0263(12) -0.0128(13) 0.0088(11) 0.0000(11)
C48B 0.0280(16) 0.0422(18) 0.0267(14) -0.0119(15) 0.0096(14) 0.0000(14)
Si5 0.0303(5) 0.0219(4) 0.0266(4) 0.0001(3) 0.0035(4) 0.0048(4)
O18 0.0337(6) 0.0256(6) 0.0297(6) -0.0015(5) 0.0040(5) 0.0028(5)
O19 0.0323(6) 0.0256(5) 0.0294(5) 0.0009(5) 0.0043(5) 0.0025(5)
O20 0.0309(6) 0.0242(6) 0.0289(6) -0.0003(5) 0.0035(5) 0.0051(5)
C49 0.0367(7) 0.0288(7) 0.0323(7) -0.0030(6) 0.0037(6) 0.0026(6)
C50 0.0392(11) 0.0328(12) 0.0384(12) -0.0009(10) 0.0039(10) 0.0023(10)
C51 0.0417(10) 0.0329(10) 0.0388(11) -0.0040(10) 0.0017(9) -0.0003(9)
C52 0.0430(11) 0.0360(10) 0.0346(10) -0.0015(9) 0.0036(9) 0.0002(9)
C53 0.0329(7) 0.0283(7) 0.0323(7) 0.0021(6) 0.0044(6) 0.0015(6)
C54 0.0354(11) 0.0340(11) 0.0376(11) 0.0025(10) 0.0072(9) 0.0029(9)
C55 0.0321(12) 0.0315(12) 0.0353(11) -0.0008(10) 0.0037(10) -0.0008(11)
C56 0.0369(12) 0.0344(11) 0.0371(11) 0.0075(10) 0.0031(11) -0.0017(11)
C57 0.0318(7) 0.0259(7) 0.0315(7) -0.0011(6) 0.0035(6) 0.0058(6)
C58 0.0336(12) 0.0282(11) 0.0329(11) -0.0005(10) 0.0040(10) 0.0086(10)
C59 0.0328(11) 0.0299(11) 0.0359(11) -0.0020(10) 0.0040(10) 0.0032(10)
C60 0.0346(11) 0.0287(10) 0.0351(10) -0.0034(9) 0.0036(9) 0.0067(9)
Si5A 0.0321(6) 0.0242(5) 0.0282(5) -0.0009(4) 0.0033(5) 0.0042(5)
O18A 0.0339(6) 0.0262(6) 0.0299(6) -0.0012(5) 0.0037(5) 0.0030(5)
O19A 0.0323(7) 0.0261(6) 0.0301(6) 0.0009(5) 0.0039(6) 0.0027(6)
O20A 0.0313(6) 0.0243(6) 0.0292(6) -0.0005(6) 0.0035(6) 0.0051(6)
C49A 0.0365(7) 0.0286(7) 0.0324(7) -0.0022(6) 0.0036(6) 0.0021(6)
C50A 0.0373(11) 0.0296(11) 0.0336(11) -0.0029(10) 0.0040(10) 0.0013(11)
C51A 0.0402(12) 0.0323(12) 0.0347(11) -0.0027(11) 0.0022(10) 0.0014(11)
C52A 0.0378(12) 0.0313(13) 0.0350(13) -0.0006(12) 0.0049(11) 0.0022(11)
C53A 0.0333(8) 0.0285(7) 0.0322(7) 0.0020(7) 0.0047(7) 0.0018(7)
C54A 0.0340(13) 0.0313(13) 0.0347(13) 0.0029(12) 0.0049(12) 0.0022(12)
C55A 0.0360(16) 0.0322(15) 0.0350(14) 0.0004(13) 0.0073(13) 0.0009(14)
C56A 0.0343(14) 0.0303(12) 0.0342(13) 0.0039(11) 0.0027(13) -0.0003(12)
C57A 0.0322(7) 0.0260(7) 0.0313(7) -0.0011(6) 0.0036(7) 0.0058(7)
C58A 0.0328(13) 0.0271(13) 0.0315(12) -0.0006(11) 0.0038(12) 0.0077(13)
C59A 0.0335(11) 0.0282(12) 0.0345(12) -0.0017(11) 0.0049(10) 0.0055(11)
C60A 0.0352(13) 0.0280(12) 0.0348(13) -0.0027(11) 0.0019(12) 0.0060(12)
C61 0.0362(15) 0.0390(15) 0.0364(15) -0.0074(12) 0.0033(12) 0.0198(12)
O39 0.0229(8) 0.0213(8) 0.0215(8) 0.0041(6) 0.0071(6) 0.0000(6)
C62 0.0536(19) 0.0481(19) 0.0494(18) 0.0023(15) 0.0049(15) 0.0283(16)
C63 0.0331(16) 0.068(2) 0.063(2) -0.0097(18) 0.0138(15) 0.0177(16)
C64 0.053(2) 0.058(2) 0.0523(19) -0.0280(17) 0.0041(16) 0.0196(16)
C65 0.0271(13) 0.0275(14) 0.0590(19) 0.0066(13) 0.0004(13) -0.0020(11)
C66 0.0394(16) 0.0407(17) 0.058(2) 0.0109(15) 0.0063(14) 0.0015(13)
C67 0.050(2) 0.0418(18) 0.078(3) 0.0040(17) -0.0169(18) -0.0143(15)
C68 0.0342(17) 0.052(2) 0.095(3) 0.024(2) 0.0228(18) 0.0127(15)
C69 0.0300(13) 0.0329(14) 0.0254(12) 0.0030(11) -0.0028(10) 0.0035(11)
C70 0.0400(17) 0.074(2) 0.0338(16) 0.0155(15) 0.0051(13) 0.0051(16)
C71 0.0330(15) 0.0412(16) 0.0470(17) 0.0089(13) -0.0029(13) 0.0092(13)
C72 0.064(2) 0.0463(18) 0.0342(16) -0.0062(14) -0.0140(15) 0.0038(16)
C73 0.0237(12) 0.0210(11) 0.0244(12) 0.0052(9) 0.0033(9) 0.0074(9)
C74 0.0378(14) 0.0318(14) 0.0221(12) 0.0051(10) -0.0020(11) -0.0003(11)
C75 0.0277(13) 0.0283(13) 0.0308(13) 0.0082(10) 0.0079(10) 0.0031(10)
C76 0.0328(14) 0.0315(14) 0.0460(16) 0.0115(12) 0.0133(12) 0.0153(11)
C77 0.0301(13) 0.0266(12) 0.0207(11) -0.0086(10) 0.0071(10) 0.0019(10)
C81 0.0207(12) 0.0434(16) 0.0384(15) -0.0084(12) 0.0095(11) -0.0093(11)
C78 0.033(3) 0.080(5) 0.030(4) -0.032(3) 0.003(3) -0.009(3)
C79 0.063(4) 0.036(3) 0.032(2) -0.013(2) 0.010(2) 0.016(3)
C80 0.058(4) 0.043(2) 0.037(3) -0.009(2) 0.029(3) -0.006(3)
C82 0.052(8) 0.093(6) 0.044(2) -0.020(3) 0.008(3) -0.041(5)
C83 0.040(4) 0.041(4) 0.059(5) 0.001(4) 0.021(3) -0.015(2)
C84 0.021(3) 0.071(3) 0.087(8) -0.010(6) 0.021(5) -0.003(3)
C78A 0.033(3) 0.077(5) 0.030(5) -0.032(4) 0.004(3) -0.008(3)
C79A 0.062(5) 0.036(4) 0.032(3) -0.014(3) 0.011(3) 0.017(3)
C80A 0.061(5) 0.042(3) 0.037(4) -0.008(3) 0.027(4) -0.006(4)
C82A 0.052(9) 0.093(7) 0.044(3) -0.019(3) 0.007(3) -0.041(5)
C83A 0.039(5) 0.041(4) 0.058(5) 0.000(4) 0.021(4) -0.014(3)
C84A 0.021(4) 0.071(3) 0.088(9) -0.010(6) 0.021(5) -0.003(4)
C85 0.0234(12) 0.0285(12) 0.0238(12) 0.0078(10) 0.0088(9) 0.0005(10)
C86 0.0335(14) 0.0386(15) 0.0377(15) 0.0055(12) 0.0189(12) 0.0084(12)
C87 0.0296(14) 0.0478(17) 0.0327(14) 0.0061(12) 0.0062(11) -0.0106(12)
C88 0.0335(14) 0.0414(16) 0.0377(15) 0.0159(12) 0.0139(12) 0.0010(12)
C89 0.0237(12) 0.0261(12) 0.0236(12) 0.0033(10) 0.0018(9) -0.0007(10)
C90 0.0335(14) 0.0387(15) 0.0225(12) 0.0092(11) -0.0020(10) -0.0048(11)
C91 0.0360(15) 0.0407(16) 0.0316(14) -0.0094(12) 0.0014(11) 0.0012(12)
C92 0.0215(12) 0.0284(13) 0.0414(15) 0.0076(11) 0.0036(11) -0.0008(10)
C93 0.0325(13) 0.0215(12) 0.0260(12) 0.0059(10) 0.0118(10) 0.0113(10)
C94 0.0458(16) 0.0317(14) 0.0281(13) -0.0074(11) 0.0054(12) 0.0095(12)
C95 0.0437(16) 0.0324(14) 0.0447(16) 0.0096(12) 0.0249(13) 0.0170(12)
C96 0.0459(16) 0.0260(13) 0.0315(14) 0.0109(11) 0.0138(12) 0.0131(12)
C97 0.0246(12) 0.0196(11) 0.0369(14) 0.0019(10) 0.0072(10) -0.0018(9)
C98 0.0366(15) 0.0354(15) 0.0462(16) 0.0039(13) 0.0200(13) -0.0044(12)
C99 0.0321(14) 0.0279(13) 0.0428(16) 0.0088(12) 0.0038(12) 0.0012(11)
C100 0.0320(14) 0.0244(13) 0.0534(18) -0.0018(12) 0.0009(13) -0.0049(11)
C101 0.0256(10) 0.0533(13) 0.0262(9) -0.0053(9) 0.0136(8) 0.0101(9)
C102 0.0262(17) 0.0521(15) 0.0267(13) -0.0079(12) 0.0139(14) 0.0104(14)
C103 0.0268(14) 0.0538(19) 0.0319(13) -0.0033(15) 0.0116(12) 0.0112(13)
C104 0.0275(15) 0.0535(18) 0.0291(12) -0.0024(14) 0.0156(12) 0.0094(13)
C202 0.0254(18) 0.0523(17) 0.0263(15) -0.0080(14) 0.0142(16) 0.0108(15)
C203 0.0258(17) 0.0539(19) 0.0302(15) -0.0044(16) 0.0120(15) 0.0103(15)
C204 0.0269(17) 0.0537(19) 0.0291(15) -0.0042(15) 0.0154(14) 0.0101(15)
C105 0.0239(12) 0.0254(12) 0.0263(12) 0.0041(10) 0.0014(10) 0.0044(10)
C106 0.0393(15) 0.0303(14) 0.0343(14) 0.0099(11) 0.0071(12) 0.0056(11)
C107 0.0271(13) 0.0360(15) 0.0454(16) 0.0095(12) 0.0112(12) 0.0093(11)
C108 0.0450(17) 0.0367(15) 0.0340(15) -0.0026(12) -0.0109(12) 0.0029(13)

loop_
_atom_type_symbol
_atom_type_description
_atom_type_scat_dispersion_real
_atom_type_scat_dispersion_imag
_atom_type_scat_source
C C 0.0033 0.0016 'International Tables Vol C Tables 4.2.6.8 and 6.1.1.4'
H H 0.0000 0.0000 'International Tables Vol C Tables 4.2.6.8 and 6.1.1.4'
O O 0.0106 0.0060 'International Tables Vol C Tables 4.2.6.8 and 6.1.1.4'
Si Si 0.0817 0.0704 'International Tables Vol C Tables 4.2.6.8 and 6.1.1.4'
Ti Ti 0.2776 0.4457 'International Tables Vol C Tables 4.2.6.8 and 6.1.1.4'
Cs Cs -0.3680 2.1192 'International Tables Vol C Tables 4.2.6.8 and 6.1.1.4'

loop_
_geom_angle_atom_site_label_1
_geom_angle_atom_site_label_2
_geom_angle_atom_site_label_3
_geom_angle
_geom_angle_site_symmetry_1
_geom_angle_site_symmetry_3
_geom_angle_publ_flag
O26 Cs1 O25 75.29(5) . . ?
O26 Cs1 O2 97.98(5) . . ?
O25 Cs1 O2 84.01(5) . . ?
O26 Cs1 O22 89.88(5) . . ?
O25 Cs1 O22 155.82(4) . . ?
O2 Cs1 O22 117.42(4) . . ?
O26 Cs1 O4 140.88(4) . . ?
O25 Cs1 O4 86.95(4) . . ?
O2 Cs1 O4 44.86(4) . . ?
O22 Cs1 O4 115.85(4) . . ?
O26 Cs1 O24 86.27(4) . . ?
O25 Cs1 O24 115.28(4) . . ?
O2 Cs1 O24 160.65(4) . . ?
O22 Cs1 O24 43.45(4) . . ?
O4 Cs1 O24 132.78(4) . . ?
O26 Cs1 O21 49.92(4) . . ?
O25 Cs1 O21 113.01(4) . . ?
O2 Cs1 O21 131.97(4) . . ?
O22 Cs1 O21 44.77(4) . . ?
O4 Cs1 O21 159.96(4) . . ?
O24 Cs1 O21 41.07(4) . . ?
O26 Cs1 C70 123.90(6) . . ?
O25 Cs1 C70 116.08(7) . . ?
O2 Cs1 C70 136.24(6) . . ?
O22 Cs1 C70 57.01(6) . . ?
O4 Cs1 C70 95.20(5) . . ?
O24 Cs1 C70 37.99(5) . . ?
O21 Cs1 C70 77.98(6) . . ?
O26 Cs1 Si1 115.32(4) . . ?
O25 Cs1 Si1 72.22(3) . . ?
O2 Cs1 Si1 25.69(3) . . ?
O22 Cs1 Si1 131.93(3) . . ?
O4 Cs1 Si1 25.75(3) . . ?
O24 Cs1 Si1 158.39(3) . . ?
O21 Cs1 Si1 157.56(3) . . ?
C70 Cs1 Si1 120.47(5) . . ?
O26 Cs1 Si6 74.58(4) . . ?
O25 Cs1 Si6 130.37(3) . . ?
O2 Cs1 Si6 138.55(3) . . ?
O22 Cs1 Si6 25.45(3) . . ?
O4 Cs1 Si6 138.89(3) . . ?
O24 Cs1 Si6 25.24(3) . . ?
O21 Cs1 Si6 24.69(3) . . ?
C70 Cs1 Si6 56.21(5) . . ?
Si1 Cs1 Si6 157.316(14) . . ?
O26 Cs1 O1 106.38(4) . . ?
O25 Cs1 O1 48.23(4) . . ?
O2 Cs1 O1 44.00(4) . . ?
O22 Cs1 O1 155.91(4) . . ?
O4 Cs1 O1 41.32(4) . . ?
O24 Cs1 O1 152.11(4) . . ?
O21 Cs1 O1 156.03(4) . . ?
C70 Cs1 O1 121.75(6) . . ?
Si1 Cs1 O1 24.43(3) . . ?
Si6 Cs1 O1 177.35(3) . . ?
O26 Cs1 C3A 63.23(11) . . ?
O25 Cs1 C3A 89.38(13) . . ?
O2 Cs1 C3A 37.78(11) . . ?
O22 Cs1 C3A 101.02(13) . . ?
O4 Cs1 C3A 82.36(11) . . ?
O24 Cs1 C3A 135.00(12) . . ?
O21 Cs1 C3A 95.61(11) . . ?
C70 Cs1 C3A 154.34(14) . . ?
Si1 Cs1 C3A 62.15(11) . . ?
Si6 Cs1 C3A 110.44(12) . . ?
O1 Cs1 C3A 72.12(12) . . ?
O26 Cs2 O25 76.17(5) . . ?
O26 Cs2 O14 81.69(5) . . ?
O25 Cs2 O14 101.05(5) . . ?
O26 Cs2 O11 152.38(4) . . ?
O25 Cs2 O11 87.92(5) . . ?
O14 Cs2 O11 124.03(5) . . ?
O26 Cs2 O16 84.95(4) . . ?
O25 Cs2 O16 144.19(4) . . ?
O14 Cs2 O16 45.50(4) . . ?
O11 Cs2 O16 119.56(4) . . ?
O26 Cs2 O12 111.69(4) . . ?
O25 Cs2 O12 85.04(4) . . ?
O14 Cs2 O12 166.42(4) . . ?
O11 Cs2 O12 43.44(4) . . ?
O16 Cs2 O12 130.54(4) . . ?
O26 Cs2 C35 109.32(7) . . ?
O25 Cs2 C35 121.57(6) . . ?
O14 Cs2 C35 137.29(6) . . ?
O11 Cs2 C35 60.29(6) . . ?
O16 Cs2 C35 93.23(6) . . ?
O12 Cs2 C35 37.62(5) . . ?
O26 Cs2 C46B 116.0(5) . . ?
O25 Cs2 C46B 166.2(6) . . ?
O14 Cs2 C46B 75.6(3) . . ?
O11 Cs2 C46B 83.1(4) . . ?
O16 Cs2 C46B 38.7(3) . . ?
O12 Cs2 C46B 95.6(3) . . ?
C35 Cs2 C46B 62.3(4) . . ?
O26 Cs2 Si4 70.69(4) . . ?
O25 Cs2 Si4 118.59(4) . . ?
O14 Cs2 Si4 25.60(4) . . ?
O11 Cs2 Si4 136.84(3) . . ?
O16 Cs2 Si4 25.63(3) . . ?
O12 Cs2 Si4 155.28(3) . . ?
C35 Cs2 Si4 117.69(5) . . ?
C46B Cs2 Si4 63.4(3) . . ?
O26 Cs2 O9 110.63(4) . . ?
O25 Cs2 O9 48.92(4) . . ?
O14 Cs2 O9 138.54(4) . . ?
O11 Cs2 O9 44.23(4) . . ?
O16 Cs2 O9 163.77(4) . . ?
O12 Cs2 O9 40.43(4) . . ?
C35 Cs2 O9 77.65(5) . . ?
C46B Cs2 O9 125.8(3) . . ?
Si4 Cs2 O9 163.81(3) . . ?
O26 Cs2 C39A 99.6(2) . . ?
O25 Cs2 C39A 71.1(3) . . ?
O14 Cs2 C39A 40.1(2) . . ?
O11 Cs2 C39A 96.2(2) . . ?
O16 Cs2 C39A 82.7(3) . . ?
O12 Cs2 C39A 134.6(2) . . ?
C35 Cs2 C39A 150.3(3) . . ?
Si4 Cs2 C39A 65.7(2) . . ?
O9 Cs2 C39A 98.5(2) . . ?
O26 Cs2 Si3 127.09(4) . . ?
O25 Cs2 Si3 73.20(3) . . ?
O14 Cs2 Si3 145.79(4) . . ?
O11 Cs2 Si3 25.29(3) . . ?
O16 Cs2 Si3 140.47(3) . . ?
O12 Cs2 Si3 25.04(3) . . ?
C35 Cs2 Si3 57.24(5) . . ?
C46B Cs2 Si3 101.8(3) . . ?
Si4 Cs2 Si3 161.961(14) . . ?
O9 Cs2 Si3 24.35(3) . . ?
C39A Cs2 Si3 109.5(2) . . ?
O39 Cs3 O39 70.78(5) . 3_666 ?
O39 Cs3 O29 133.24(4) . 3_666 ?
O39 Cs3 O29 96.40(4) 3_666 3_666 ?
O39 Cs3 O32 98.17(4) . 3_666 ?
O39 Cs3 O32 67.01(4) 3_666 3_666 ?
O29 Cs3 O32 118.36(4) 3_666 3_666 ?
O39 Cs3 O27 111.61(4) . 3_666 ?
O39 Cs3 O27 51.60(4) 3_666 3_666 ?
O29 Cs3 O27 45.27(4) 3_666 3_666 ?
O32 Cs3 O27 90.99(4) 3_666 3_666 ?
O39 Cs3 O33 140.91(4) . 3_666 ?
O39 Cs3 O33 86.39(4) 3_666 3_666 ?
O29 Cs3 O33 79.07(4) 3_666 3_666 ?
O32 Cs3 O33 42.89(4) 3_666 3_666 ?
O27 Cs3 O33 73.33(4) 3_666 3_666 ?
O39 Cs3 Ti3 97.17(3) . 3_666 ?
O39 Cs3 Ti3 26.81(3) 3_666 3_666 ?
O29 Cs3 Ti3 74.66(3) 3_666 3_666 ?
O32 Cs3 Ti3 66.23(3) 3_666 3_666 ?
O27 Cs3 Ti3 30.17(3) 3_666 3_666 ?
O33 Cs3 Ti3 67.29(3) 3_666 3_666 ?
O39 Cs3 C78A 139.7(3) . 3_666 ?
O39 Cs3 C78A 120.6(2) 3_666 3_666 ?
O29 Cs3 C78A 86.1(3) 3_666 3_666 ?
O32 Cs3 C78A 60.3(2) 3_666 3_666 ?
O27 Cs3 C78A 102.9(3) 3_666 3_666 ?
O33 Cs3 C78A 35.6(2) 3_666 3_666 ?
Ti3 Cs3 C78A 102.9(2) 3_666 3_666 ?
O39 Cs3 C75 61.13(5) . 3_666 ?
O39 Cs3 C75 64.56(5) 3_666 3_666 ?
O29 Cs3 C75 152.95(5) 3_666 3_666 ?
O32 Cs3 C75 38.00(4) 3_666 3_666 ?
O27 Cs3 C75 111.28(5) 3_666 3_666 ?
O33 Cs3 C75 80.63(4) 3_666 3_666 ?
Ti3 Cs3 C75 81.11(4) 3_666 3_666 ?
O39 Cs3 Si7 117.77(3) . 3_666 ?
O39 Cs3 Si7 64.66(3) 3_666 3_666 ?
O29 Cs3 Si7 93.61(3) 3_666 3_666 ?
O32 Cs3 Si7 24.86(3) 3_666 3_666 ?
O27 Cs3 Si7 70.09(3) 3_666 3_666 ?
O33 Cs3 Si7 24.79(3) 3_666 3_666 ?
Ti3 Cs3 Si7 52.102(10) 3_666 3_666 ?
C75 Cs3 Si7 61.49(4) 3_666 3_666 ?
O39 Cs3 Si8 122.06(3) . 3_666 ?
O39 Cs3 Si8 73.42(3) 3_666 3_666 ?
O29 Cs3 Si8 22.97(3) 3_666 3_666 ?
O32 Cs3 Si8 107.79(3) 3_666 3_666 ?
O27 Cs3 Si8 22.69(3) 3_666 3_666 ?
O33 Cs3 Si8 78.06(3) 3_666 3_666 ?
Ti3 Cs3 Si8 52.735(11) 3_666 3_666 ?
C75 Cs3 Si8 133.67(4) 3_666 3_666 ?
Si7 Cs3 Si8 83.874(12) 3_666 3_666 ?
O39 Cs3 Ti3 9.74(3) . . ?
O39 Cs3 Ti3 79.72(3) 3_666 . ?
O29 Cs3 Ti3 138.00(3) 3_666 . ?
O32 Cs3 Ti3 98.73(3) 3_666 . ?
O27 Cs3 Ti3 121.25(3) 3_666 . ?
O33 Cs3 Ti3 141.31(3) 3_666 . ?
Ti3 Cs3 Ti3 106.359(8) 3_666 . ?
C78A Cs3 Ti3 132.0(3) 3_666 . ?
C75 Cs3 Ti3 60.77(4) 3_666 . ?
Si7 Cs3 Ti3 120.718(11) 3_666 . ?
Si8 Cs3 Ti3 130.251(10) 3_666 . ?
C5A O3 Si1 131.5(5) . . ?
C5 O3 Si1 133.5(4) . . ?
O25 Ti1 O5 109.48(8) . . ?
O25 Ti1 O1 108.12(9) . . ?
O5 Ti1 O1 108.47(8) . . ?
O25 Ti1 O9 108.50(8) . . ?
O5 Ti1 O9 111.99(7) . . ?
O1 Ti1 O9 110.21(8) . . ?
O25 Ti1 Cs2 39.39(6) . . ?
O5 Ti1 Cs2 125.00(5) . . ?
O1 Ti1 Cs2 122.91(6) . . ?
O9 Ti1 Cs2 69.11(6) . . ?
O25 Ti1 Cs1 39.47(6) . . ?
O5 Ti1 Cs1 116.83(5) . . ?
O1 Ti1 Cs1 69.11(6) . . ?
O9 Ti1 Cs1 128.41(5) . . ?
Cs2 Ti1 Cs1 70.046(7) . . ?
O26 Ti2 O17 109.61(9) . . ?
O26 Ti2 O21 107.89(9) . . ?
O17 Ti2 O21 110.84(8) . . ?
O26 Ti2 O13 108.91(9) . . ?
O17 Ti2 O13 109.59(9) . . ?
O21 Ti2 O13 109.96(8) . . ?
O26 Ti2 Cs1 41.21(6) . . ?
O17 Ti2 Cs1 122.71(6) . . ?
O21 Ti2 Cs1 66.73(6) . . ?
O13 Ti2 Cs1 125.35(6) . . ?
O26 Ti2 Cs2 37.06(6) . . ?
O17 Ti2 Cs2 118.31(6) . . ?
O21 Ti2 Cs2 126.68(6) . . ?
O13 Ti2 Cs2 72.23(6) . . ?
Cs1 Ti2 Cs2 70.154(7) . . ?
O39 Ti3 O27 106.99(8) . . ?
O39 Ti3 O35 111.33(7) . . ?
O27 Ti3 O35 113.46(7) . . ?
O39 Ti3 O31 107.14(7) . . ?
O27 Ti3 O31 105.44(7) . . ?
O35 Ti3 O31 112.06(7) . . ?
O39 Ti3 Cs3 57.69(6) . 3_666 ?
O27 Ti3 Cs3 65.78(5) . 3_666 ?
O35 Ti3 Cs3 165.87(5) . 3_666 ?
O31 Ti3 Cs3 81.02(5) . 3_666 ?
O39 Ti3 Cs3 17.09(5) . . ?
O27 Ti3 Cs3 112.57(5) . . ?
O35 Ti3 Cs3 94.62(5) . . ?
O31 Ti3 Cs3 118.80(5) . . ?
Cs3 Ti3 Cs3 73.639(8) 3_666 . ?
O1 Si1 O3 112.65(10) . . ?
O1 Si1 O4 106.58(9) . . ?
O3 Si1 O4 112.99(9) . . ?
O1 Si1 O2 112.18(10) . . ?
O3 Si1 O2 108.63(9) . . ?
O4 Si1 O2 103.48(10) . . ?
O1 Si1 Cs1 79.85(7) . . ?
O3 Si1 Cs1 165.40(7) . . ?
O4 Si1 Cs1 68.18(7) . . ?
O2 Si1 Cs1 58.03(6) . . ?
O8A Si2 O5 117.3(6) . . ?
O8A Si2 O7 122.1(7) . . ?
O5 Si2 O7 107.01(9) . . ?
O8A Si2 O6 84.0(6) . . ?
O5 Si2 O6 112.63(9) . . ?
O7 Si2 O6 111.84(10) . . ?
O5 Si2 O8 111.99(10) . . ?
O7 Si2 O8 107.00(10) . . ?
O6 Si2 O8 106.29(11) . . ?
O9 Si3 O10 113.04(9) . . ?
O9 Si3 O12 106.04(9) . . ?
O10 Si3 O12 113.35(9) . . ?
O9 Si3 O11 112.16(9) . . ?
O10 Si3 O11 106.70(9) . . ?
O12 Si3 O11 105.38(9) . . ?
O9 Si3 Cs2 76.58(7) . . ?
O10 Si3 Cs2 164.52(7) . . ?
O12 Si3 Cs2 73.38(6) . . ?
O11 Si3 Cs2 57.84(6) . . ?
O13 Si4 O16 106.89(10) . . ?
O13 Si4 O15 112.73(10) . . ?
O16 Si4 O15 113.21(9) . . ?
O13 Si4 O14 112.22(10) . . ?
O16 Si4 O14 103.20(11) . . ?
O15 Si4 O14 108.24(10) . . ?
O13 Si4 Cs2 83.72(7) . . ?
O16 Si4 Cs2 63.20(6) . . ?
O15 Si4 Cs2 162.98(7) . . ?
O14 Si4 Cs2 59.13(7) . . ?
C9A O4 Si1 132.8(5) . . ?
C9 O4 Si1 130.5(5) . . ?
C9A O4 Cs1 115.5(6) . . ?
C9 O4 Cs1 115.2(5) . . ?
Si1 O4 Cs1 86.07(7) . . ?
O21 Si6 O23 112.80(10) . . ?
O21 Si6 O24 105.26(9) . . ?
O23 Si6 O24 113.64(9) . . ?
O21 Si6 O22 112.10(9) . . ?
O23 Si6 O22 107.31(9) . . ?
O24 Si6 O22 105.58(9) . . ?
O21 Si6 Cs1 73.38(7) . . ?
O23 Si6 Cs1 168.21(7) . . ?
O24 Si6 Cs1 72.70(6) . . ?
O22 Si6 Cs1 60.94(7) . . ?
O31 Si7 O34 111.57(9) . . ?
O31 Si7 O33 106.51(8) . . ?
O34 Si7 O33 112.98(9) . . ?
O31 Si7 O32 112.76(8) . . ?
O34 Si7 O32 108.72(9) . . ?
O33 Si7 O32 104.12(9) . . ?
O31 Si7 Cs3 77.80(6) . 3_666 ?
O34 Si7 Cs3 167.51(7) . 3_666 ?
O33 Si7 Cs3 70.30(6) . 3_666 ?
O32 Si7 Cs3 59.11(6) . 3_666 ?
O27 Si8 O30 113.77(9) . . ?
O27 Si8 O28 113.24(9) . . ?
O30 Si8 O28 105.94(8) . . ?
O27 Si8 O29 104.55(9) . . ?
O30 Si8 O29 106.40(9) . . ?
O28 Si8 O29 112.89(8) . . ?
O27 Si8 Cs3 54.46(6) . 3_666 ?
O30 Si8 Cs3 114.43(6) . 3_666 ?
O28 Si8 Cs3 139.31(6) . 3_666 ?
O29 Si8 Cs3 51.30(5) . 3_666 ?
O35 Si9 O36 106.16(8) . . ?
O35 Si9 O38 111.30(8) . . ?
O36 Si9 O38 113.01(9) . . ?
O35 Si9 O37 113.70(9) . . ?
O36 Si9 O37 106.91(8) . . ?
O38 Si9 O37 105.81(9) . . ?
Si1 O1 Ti1 157.79(13) . . ?
Si1 O1 Cs1 75.72(7) . . ?
Ti1 O1 Cs1 83.61(7) . . ?
C1 O2 Si1 133.5(4) . . ?
C1A O2 Si1 128.6(5) . . ?
C1 O2 Cs1 119.6(4) . . ?
C1A O2 Cs1 121.3(5) . . ?
Si1 O2 Cs1 96.29(7) . . ?
Si2 O5 Ti1 162.88(11) . . ?
C13 O6 Si2 131.04(16) . . ?
Si3 O9 Ti1 161.57(12) . . ?
Si3 O9 Cs2 79.07(7) . . ?
Ti1 O9 Cs2 83.33(6) . . ?
C25 O10 Si3 132.11(16) . . ?
C29 O11 Si3 130.16(16) . . ?
C29 O11 Cs2 121.58(14) . . ?
Si3 O11 Cs2 96.88(7) . . ?
C33 O12 Si3 132.12(16) . . ?
C33 O12 Cs2 109.29(14) . . ?
Si3 O12 Cs2 81.58(6) . . ?
Si4 O13 Ti2 152.31(13) . . ?
Si5A O17 Ti2 171.4(2) . . ?
Si5 O17 Ti2 160.26(13) . . ?
Si6 O21 Ti2 166.29(12) . . ?
Si6 O21 Cs1 81.92(7) . . ?
Ti2 O21 Cs1 85.40(6) . . ?
C61 O22 Si6 130.71(18) . . ?
C61 O22 Cs1 123.87(15) . . ?
Si6 O22 Cs1 93.61(7) . . ?
C65 O23 Si6 131.44(17) . . ?
C69 O24 Si6 132.50(16) . . ?
C69 O24 Cs1 109.40(13) . . ?
Si6 O24 Cs1 82.06(6) . . ?
Ti1 O25 Cs2 119.25(8) . . ?
Ti1 O25 Cs1 119.41(9) . . ?
Cs2 O25 Cs1 103.95(5) . . ?
Ti2 O26 Cs2 122.67(9) . . ?
Ti2 O26 Cs1 116.71(9) . . ?
Cs2 O26 Cs1 104.55(5) . . ?
Si8 O27 Ti3 169.74(11) . . ?
Si8 O27 Cs3 102.85(7) . 3_666 ?
Ti3 O27 Cs3 84.05(5) . 3_666 ?
C85 O28 Si8 132.66(14) . . ?
C89 O29 Si8 129.59(14) . . ?
C89 O29 Cs3 119.14(12) . 3_666 ?
Si8 O29 Cs3 105.72(7) . 3_666 ?
C93 O30 Si8 129.44(15) . . ?
Si7 O31 Ti3 145.71(10) . . ?
C73 O32 Si7 131.68(14) . . ?
C73 O32 Cs3 118.09(12) . 3_666 ?
Si7 O32 Cs3 96.03(6) . 3_666 ?
C77 O33 Si7 132.73(15) . . ?
C77 O33 Cs3 112.26(13) . 3_666 ?
Si7 O33 Cs3 84.91(6) . 3_666 ?
C81 O34 Si7 130.70(16) . . ?
Si9 O35 Ti3 143.16(10) . . ?
C101 O36 Si9 131.17(15) . . ?
C105 O37 Si9 129.75(15) . . ?
C97 O38 Si9 130.91(15) . . ?
O2 C1 C4 107.7(8) . . ?
O2 C1 C2 108.9(10) . . ?
C4 C1 C2 113.6(10) . . ?
O2 C1 C3 105.4(8) . . ?
C4 C1 C3 111.1(8) . . ?
C2 C1 C3 109.7(9) . . ?
O3 C5 C8 111.4(7) . . ?
O3 C5 C6 109.6(8) . . ?
C8 C5 C6 111.0(9) . . ?
O3 C5 C7 101.2(9) . . ?
C8 C5 C7 113.8(8) . . ?
C6 C5 C7 109.4(8) . . ?
O4 C9 C10 111.9(9) . . ?
O4 C9 C12 107.6(9) . . ?
C10 C9 C12 107.8(10) . . ?
O4 C9 C11 108.1(11) . . ?
C10 C9 C11 109.8(9) . . ?
C12 C9 C11 111.6(10) . . ?
C1 C2 H2A 109.5 . . ?
C1 C2 H2B 109.5 . . ?
H2A C2 H2B 109.5 . . ?
C1 C2 H2C 109.5 . . ?
H2A C2 H2C 109.5 . . ?
H2B C2 H2C 109.5 . . ?
C1 C3 H3A 109.5 . . ?
C1 C3 H3B 109.5 . . ?
H3A C3 H3B 109.5 . . ?
C1 C3 H3C 109.5 . . ?
H3A C3 H3C 109.5 . . ?
H3B C3 H3C 109.5 . . ?
C1 C4 H4A 109.5 . . ?
C1 C4 H4B 109.5 . . ?
H4A C4 H4B 109.5 . . ?
C1 C4 H4C 109.5 . . ?
H4A C4 H4C 109.5 . . ?
H4B C4 H4C 109.5 . . ?
C5 C6 H6A 109.5 . . ?
C5 C6 H6B 109.5 . . ?
H6A C6 H6B 109.5 . . ?
C5 C6 H6C 109.5 . . ?
H6A C6 H6C 109.5 . . ?
H6B C6 H6C 109.5 . . ?
C5 C7 H7A 109.5 . . ?
C5 C7 H7B 109.5 . . ?
H7A C7 H7B 109.5 . . ?
C5 C7 H7C 109.5 . . ?
H7A C7 H7C 109.5 . . ?
H7B C7 H7C 109.5 . . ?
C5 C8 H8A 109.5 . . ?
C5 C8 H8B 109.5 . . ?
H8A C8 H8B 109.5 . . ?
C5 C8 H8C 109.5 . . ?
H8A C8 H8C 109.5 . . ?
H8B C8 H8C 109.5 . . ?
C9 C10 H10A 109.5 . . ?
C9 C10 H10B 109.5 . . ?
H10A C10 H10B 109.5 . . ?
C9 C10 H10C 109.5 . . ?
H10A C10 H10C 109.5 . . ?
H10B C10 H10C 109.5 . . ?
C9 C11 H11A 109.5 . . ?
C9 C11 H11B 109.5 . . ?
H11A C11 H11B 109.5 . . ?
C9 C11 H11C 109.5 . . ?
H11A C11 H11C 109.5 . . ?
H11B C11 H11C 109.5 . . ?
C9 C12 H12A 109.5 . . ?
C9 C12 H12B 109.5 . . ?
H12A C12 H12B 109.5 . . ?
C9 C12 H12C 109.5 . . ?
H12A C12 H12C 109.5 . . ?
H12B C12 H12C 109.5 . . ?
O2 C1A C3A 106.5(9) . . ?
O2 C1A C2A 106.6(11) . . ?
C3A C1A C2A 111.4(10) . . ?
O2 C1A C4A 112.2(9) . . ?
C3A C1A C4A 111.1(9) . . ?
C2A C1A C4A 109.0(10) . . ?
O3 C5A C7A 110.3(9) . . ?
O3 C5A C6A 111.0(9) . . ?
C7A C5A C6A 111.3(10) . . ?
O3 C5A C8A 105.1(9) . . ?
C7A C5A C8A 108.3(9) . . ?
C6A C5A C8A 110.7(9) . . ?
O4 C9A C11A 114.2(12) . . ?
O4 C9A C10A 105.2(10) . . ?
C11A C9A C10A 110.9(10) . . ?
O4 C9A C12A 103.3(10) . . ?
C11A C9A C12A 109.3(12) . . ?
C10A C9A C12A 113.9(11) . . ?
C1A C2A H2D 109.5 . . ?
C1A C2A H2E 109.5 . . ?
H2D C2A H2E 109.5 . . ?
C1A C2A H2F 109.5 . . ?
H2D C2A H2F 109.5 . . ?
H2E C2A H2F 109.5 . . ?
C1A C3A Cs1 90.3(7) . . ?
C1A C3A H3D 109.5 . . ?
Cs1 C3A H3D 58.3 . . ?
C1A C3A H3E 109.5 . . ?
Cs1 C3A H3E 65.3 . . ?
H3D C3A H3E 109.5 . . ?
C1A C3A H3F 109.5 . . ?
Cs1 C3A H3F 159.9 . . ?
H3D C3A H3F 109.5 . . ?
H3E C3A H3F 109.5 . . ?
C1A C4A H4D 109.5 . . ?
C1A C4A H4E 109.5 . . ?
H4D C4A H4E 109.5 . . ?
C1A C4A H4F 109.5 . . ?
H4D C4A H4F 109.5 . . ?
H4E C4A H4F 109.5 . . ?
C5A C6A H6D 109.5 . . ?
C5A C6A H6E 109.5 . . ?
H6D C6A H6E 109.5 . . ?
C5A C6A H6F 109.5 . . ?
H6D C6A H6F 109.5 . . ?
H6E C6A H6F 109.5 . . ?
C5A C7A H7D 109.5 . . ?
C5A C7A H7E 109.5 . . ?
H7D C7A H7E 109.5 . . ?
C5A C7A H7F 109.5 . . ?
H7D C7A H7F 109.5 . . ?
H7E C7A H7F 109.5 . . ?
C5A C8A H8D 109.5 . . ?
C5A C8A H8E 109.5 . . ?
H8D C8A H8E 109.5 . . ?
C5A C8A H8F 109.5 . . ?
H8D C8A H8F 109.5 . . ?
H8E C8A H8F 109.5 . . ?
C9A C10A H10D 109.5 . . ?
C9A C10A H10E 109.5 . . ?
H10D C10A H10E 109.5 . . ?
C9A C10A H10F 109.5 . . ?
H10D C10A H10F 109.5 . . ?
H10E C10A H10F 109.5 . . ?
C9A C11A H11D 109.5 . . ?
C9A C11A H11E 109.5 . . ?
H11D C11A H11E 109.5 . . ?
C9A C11A H11F 109.5 . . ?
H11D C11A H11F 109.5 . . ?
H11E C11A H11F 109.5 . . ?
C9A C12A H12D 109.5 . . ?
C9A C12A H12E 109.5 . . ?
H12D C12A H12E 109.5 . . ?
C9A C12A H12F 109.5 . . ?
H12D C12A H12F 109.5 . . ?
H12E C12A H12F 109.5 . . ?
O6 C13 C15 109.3(2) . . ?
O6 C13 C14 106.1(2) . . ?
C15 C13 C14 110.4(2) . . ?
O6 C13 C16 110.1(2) . . ?
C15 C13 C16 111.2(2) . . ?
C14 C13 C16 109.7(2) . . ?
C13 C14 H14A 109.5 . . ?
C13 C14 H14B 109.5 . . ?
H14A C14 H14B 109.5 . . ?
C13 C14 H14C 109.5 . . ?
H14A C14 H14C 109.5 . . ?
H14B C14 H14C 109.5 . . ?
C13 C15 H15A 109.5 . . ?
C13 C15 H15B 109.5 . . ?
H15A C15 H15B 109.5 . . ?
C13 C15 H15C 109.5 . . ?
H15A C15 H15C 109.5 . . ?
H15B C15 H15C 109.5 . . ?
C13 C16 H16A 109.5 . . ?
C13 C16 H16B 109.5 . . ?
H16A C16 H16B 109.5 . . ?
C13 C16 H16C 109.5 . . ?
H16A C16 H16C 109.5 . . ?
H16B C16 H16C 109.5 . . ?
C17 O7 Si2 132.2(2) . . ?
C17A O7 Si2 130.5(12) . . ?
O7 C17 C20 106.7(4) . . ?
O7 C17 C18 111.4(4) . . ?
C20 C17 C18 114.1(4) . . ?
O7 C17 C19 106.0(4) . . ?
C20 C17 C19 109.4(4) . . ?
C18 C17 C19 108.9(4) . . ?
C17 C18 H18A 109.5 . . ?
C17 C18 H18B 109.5 . . ?
H18A C18 H18B 109.5 . . ?
C17 C18 H18C 109.5 . . ?
H18A C18 H18C 109.5 . . ?
H18B C18 H18C 109.5 . . ?
C17 C19 H19A 109.5 . . ?
C17 C19 H19B 109.5 . . ?
H19A C19 H19B 109.5 . . ?
C17 C19 H19C 109.5 . . ?
H19A C19 H19C 109.5 . . ?
H19B C19 H19C 109.5 . . ?
C17 C20 H20A 109.5 . . ?
C17 C20 H20B 109.5 . . ?
H20A C20 H20B 109.5 . . ?
C17 C20 H20C 109.5 . . ?
H20A C20 H20C 109.5 . . ?
H20B C20 H20C 109.5 . . ?
C21 O8 Si2 129.07(19) . . ?
O8 C21 C24 108.7(3) . . ?
O8 C21 C23 106.4(2) . . ?
C24 C21 C23 110.4(3) . . ?
O8 C21 C22 110.4(3) . . ?
C24 C21 C22 110.8(3) . . ?
C23 C21 C22 110.1(3) . . ?
C21 C22 H22A 109.5 . . ?
C21 C22 H22B 109.5 . . ?
H22A C22 H22B 109.5 . . ?
C21 C22 H22C 109.5 . . ?
H22A C22 H22C 109.5 . . ?
H22B C22 H22C 109.5 . . ?
C21 C23 H23A 109.5 . . ?
C21 C23 H23B 109.5 . . ?
H23A C23 H23B 109.5 . . ?
C21 C23 H23C 109.5 . . ?
H23A C23 H23C 109.5 . . ?
H23B C23 H23C 109.5 . . ?
C21 C24 H24A 109.5 . . ?
C21 C24 H24B 109.5 . . ?
H24A C24 H24B 109.5 . . ?
C21 C24 H24C 109.5 . . ?
H24A C24 H24C 109.5 . . ?
H24B C24 H24C 109.5 . . ?
O7 C17A C20A 114(3) . . ?
O7 C17A C18A 106(2) . . ?
C20A C17A C18A 113(3) . . ?
O7 C17A C19A 108(3) . . ?
C20A C17A C19A 102(2) . . ?
C18A C17A C19A 114(3) . . ?
C17A C18A H18D 109.5 . . ?
C17A C18A H18E 109.5 . . ?
H18D C18A H18E 109.5 . . ?
C17A C18A H18F 109.5 . . ?
H18D C18A H18F 109.5 . . ?
H18E C18A H18F 109.5 . . ?
C17A C19A H19D 109.5 . . ?
C17A C19A H19E 109.5 . . ?
H19D C19A H19E 109.5 . . ?
C17A C19A H19F 109.5 . . ?
H19D C19A H19F 109.5 . . ?
H19E C19A H19F 109.5 . . ?
C17A C20A H20D 109.5 . . ?
C17A C20A H20E 109.5 . . ?
H20D C20A H20E 109.5 . . ?
C17A C20A H20F 109.5 . . ?
H20D C20A H20F 109.5 . . ?
H20E C20A H20F 109.5 . . ?
C21A O8A Si2 124.9(14) . . ?
O8A C21A C24A 111.3(16) . . ?
O8A C21A C23A 104.5(16) . . ?
C24A C21A C23A 118.6(17) . . ?
O8A C21A C22A 107.1(16) . . ?
C24A C21A C22A 108.9(16) . . ?
C23A C21A C22A 105.8(17) . . ?
C21A C22A H22D 109.5 . . ?
C21A C22A H22E 109.5 . . ?
H22D C22A H22E 109.5 . . ?
C21A C22A H22F 109.5 . . ?
H22D C22A H22F 109.5 . . ?
H22E C22A H22F 109.5 . . ?
C21A C23A H23D 109.5 . . ?
C21A C23A H23E 109.5 . . ?
H23D C23A H23E 109.5 . . ?
C21A C23A H23F 109.5 . . ?
H23D C23A H23F 109.5 . . ?
H23E C23A H23F 109.5 . . ?
C21A C24A H24D 109.5 . . ?
C21A C24A H24E 109.5 . . ?
H24D C24A H24E 109.5 . . ?
C21A C24A H24F 109.5 . . ?
H24D C24A H24F 109.5 . . ?
H24E C24A H24F 109.5 . . ?
O10 C25 C27 108.9(2) . . ?
O10 C25 C26 110.5(2) . . ?
C27 C25 C26 110.8(2) . . ?
O10 C25 C28 104.7(2) . . ?
C27 C25 C28 110.6(2) . . ?
C26 C25 C28 111.0(2) . . ?
C25 C26 H26A 109.5 . . ?
C25 C26 H26B 109.5 . . ?
H26A C26 H26B 109.5 . . ?
C25 C26 H26C 109.5 . . ?
H26A C26 H26C 109.5 . . ?
H26B C26 H26C 109.5 . . ?
C25 C27 H27A 109.5 . . ?
C25 C27 H27B 109.5 . . ?
H27A C27 H27B 109.5 . . ?
C25 C27 H27C 109.5 . . ?
H27A C27 H27C 109.5 . . ?
H27B C27 H27C 109.5 . . ?
C25 C28 H28A 109.5 . . ?
C25 C28 H28B 109.5 . . ?
H28A C28 H28B 109.5 . . ?
C25 C28 H28C 109.5 . . ?
H28A C28 H28C 109.5 . . ?
H28B C28 H28C 109.5 . . ?
O11 C29 C30 111.3(2) . . ?
O11 C29 C32 105.3(2) . . ?
C30 C29 C32 112.4(3) . . ?
O11 C29 C31 107.7(2) . . ?
C30 C29 C31 110.8(3) . . ?
C32 C29 C31 109.0(3) . . ?
C29 C30 H30A 109.5 . . ?
C29 C30 H30B 109.5 . . ?
H30A C30 H30B 109.5 . . ?
C29 C30 H30C 109.5 . . ?
H30A C30 H30C 109.5 . . ?
H30B C30 H30C 109.5 . . ?
C29 C31 H31A 109.5 . . ?
C29 C31 H31B 109.5 . . ?
H31A C31 H31B 109.5 . . ?
C29 C31 H31C 109.5 . . ?
H31A C31 H31C 109.5 . . ?
H31B C31 H31C 109.5 . . ?
C29 C32 Cs2 90.07(17) . . ?
C29 C32 H32A 109.5 . . ?
Cs2 C32 H32A 159.1 . . ?
C29 C32 H32B 109.5 . . ?
Cs2 C32 H32B 55.0 . . ?
H32A C32 H32B 109.5 . . ?
C29 C32 H32C 109.5 . . ?
Cs2 C32 H32C 68.8 . . ?
H32A C32 H32C 109.5 . . ?
H32B C32 H32C 109.5 . . ?
O12 C33 C35 107.1(2) . . ?
O12 C33 C34 105.3(2) . . ?
C35 C33 C34 110.9(3) . . ?
O12 C33 C36 112.5(2) . . ?
C35 C33 C36 110.4(2) . . ?
C34 C33 C36 110.4(3) . . ?
C33 C34 H34A 109.5 . . ?
C33 C34 H34B 109.5 . . ?
H34A C34 H34B 109.5 . . ?
C33 C34 H34C 109.5 . . ?
H34A C34 H34C 109.5 . . ?
H34B C34 H34C 109.5 . . ?
C33 C35 Cs2 105.99(17) . . ?
C33 C35 H35A 109.5 . . ?
Cs2 C35 H35A 144.1 . . ?
C33 C35 H35B 109.5 . . ?
Cs2 C35 H35B 62.3 . . ?
H35A C35 H35B 109.5 . . ?
C33 C35 H35C 109.5 . . ?
Cs2 C35 H35C 51.7 . . ?
H35A C35 H35C 109.5 . . ?
H35B C35 H35C 109.5 . . ?
C33 C36 H36A 109.5 . . ?
C33 C36 H36B 109.5 . . ?
H36A C36 H36B 109.5 . . ?
C33 C36 H36C 109.5 . . ?
H36A C36 H36C 109.5 . . ?
H36B C36 H36C 109.5 . . ?
C37B O14 Si4 132.4(9) . . ?
C37A O14 Si4 145.2(6) . . ?
C37 O14 Si4 126.1(3) . . ?
C37B O14 Cs2 125.1(9) . . ?
C37A O14 Cs2 113.7(6) . . ?
C37 O14 Cs2 127.0(3) . . ?
Si4 O14 Cs2 95.27(8) . . ?
C41A O15 Si4 133.9(8) . . ?
C41B O15 Si4 133.5(9) . . ?
C41 O15 Si4 130.9(3) . . ?
C45A O16 Si4 131.4(8) . . ?
C45B O16 Si4 144.6(6) . . ?
C45 O16 Si4 127.3(3) . . ?
C45A O16 Cs2 111.8(8) . . ?
C45B O16 Cs2 118.2(6) . . ?
C45 O16 Cs2 109.2(3) . . ?
Si4 O16 Cs2 91.17(7) . . ?
O14 C37 C38 114.0(5) . . ?
O14 C37 C39 104.1(5) . . ?
C38 C37 C39 110.8(5) . . ?
O14 C37 C40 107.7(6) . . ?
C38 C37 C40 109.6(7) . . ?
C39 C37 C40 110.5(6) . . ?
C37 C38 H38A 109.5 . . ?
C37 C38 H38B 109.5 . . ?
H38A C38 H38B 109.5 . . ?
C37 C38 H38C 109.5 . . ?
H38A C38 H38C 109.5 . . ?
H38B C38 H38C 109.5 . . ?
C37 C39 H39A 109.5 . . ?
C37 C39 H39B 109.5 . . ?
H39A C39 H39B 109.5 . . ?
C37 C39 H39C 109.5 . . ?
H39A C39 H39C 109.5 . . ?
H39B C39 H39C 109.5 . . ?
C37 C40 H40A 109.5 . . ?
C37 C40 H40B 109.5 . . ?
H40A C40 H40B 109.5 . . ?
C37 C40 H40C 109.5 . . ?
H40A C40 H40C 109.5 . . ?
H40B C40 H40C 109.5 . . ?
O15 C41 C44 106.2(5) . . ?
O15 C41 C42 112.0(5) . . ?
C44 C41 C42 109.1(6) . . ?
O15 C41 C43 108.9(5) . . ?
C44 C41 C43 110.0(5) . . ?
C42 C41 C43 110.6(5) . . ?
C41 C42 H42A 109.5 . . ?
C41 C42 H42B 109.5 . . ?
H42A C42 H42B 109.5 . . ?
C41 C42 H42C 109.5 . . ?
H42A C42 H42C 109.5 . . ?
H42B C42 H42C 109.5 . . ?
C41 C43 H43A 109.5 . . ?
C41 C43 H43B 109.5 . . ?
H43A C43 H43B 109.5 . . ?
C41 C43 H43C 109.5 . . ?
H43A C43 H43C 109.5 . . ?
H43B C43 H43C 109.5 . . ?
C41 C44 H44A 109.5 . . ?
C41 C44 H44B 109.5 . . ?
H44A C44 H44B 109.5 . . ?
C41 C44 H44C 109.5 . . ?
H44A C44 H44C 109.5 . . ?
H44B C44 H44C 109.5 . . ?
O16 C45 C48 109.2(5) . . ?
O16 C45 C47 111.9(5) . . ?
C48 C45 C47 110.0(5) . . ?
O16 C45 C46 105.9(5) . . ?
C48 C45 C46 109.2(6) . . ?
C47 C45 C46 110.5(6) . . ?
C45 C46 Cs2 83.1(4) . . ?
C45 C46 H46A 109.5 . . ?
Cs2 C46 H46A 95.6 . . ?
C45 C46 H46B 109.5 . . ?
Cs2 C46 H46B 37.0 . . ?
H46A C46 H46B 109.5 . . ?
C45 C46 H46C 109.5 . . ?
Cs2 C46 H46C 145.1 . . ?
H46A C46 H46C 109.5 . . ?
H46B C46 H46C 109.5 . . ?
C45 C47 H47A 109.5 . . ?
C45 C47 H47B 109.5 . . ?
H47A C47 H47B 109.5 . . ?
C45 C47 H47C 109.5 . . ?
H47A C47 H47C 109.5 . . ?
H47B C47 H47C 109.5 . . ?
C45 C48 H48A 109.5 . . ?
C45 C48 H48B 109.5 . . ?
H48A C48 H48B 109.5 . . ?
C45 C48 H48C 109.5 . . ?
H48A C48 H48C 109.5 . . ?
H48B C48 H48C 109.5 . . ?
O14 C37A C38A 104.7(10) . . ?
O14 C37A C40A 111.9(14) . . ?
C38A C37A C40A 112.3(14) . . ?
O14 C37A C39A 112.4(12) . . ?
C38A C37A C39A 108.2(12) . . ?
C40A C37A C39A 107.3(13) . . ?
C37A C38A H38D 109.5 . . ?
C37A C38A H38E 109.5 . . ?
H38D C38A H38E 109.5 . . ?
C37A C38A H38F 109.5 . . ?
H38D C38A H38F 109.5 . . ?
H38E C38A H38F 109.5 . . ?
C37A C39A Cs2 86.0(8) . . ?
C37A C39A H39D 109.5 . . ?
Cs2 C39A H39D 46.4 . . ?
C37A C39A H39E 109.5 . . ?
Cs2 C39A H39E 155.6 . . ?
H39D C39A H39E 109.5 . . ?
C37A C39A H39F 109.5 . . ?
Cs2 C39A H39F 81.2 . . ?
H39D C39A H39F 109.5 . . ?
H39E C39A H39F 109.5 . . ?
C37A C40A H40D 109.5 . . ?
C37A C40A H40E 109.5 . . ?
H40D C40A H40E 109.5 . . ?
C37A C40A H40F 109.5 . . ?
H40D C40A H40F 109.5 . . ?
H40E C40A H40F 109.5 . . ?
O15 C41A C42A 109.4(12) . . ?
O15 C41A C44A 100.9(12) . . ?
C42A C41A C44A 115.8(12) . . ?
O15 C41A C43A 104.6(10) . . ?
C42A C41A C43A 114.4(12) . . ?
C44A C41A C43A 110.3(12) . . ?
C41A C42A H42D 109.5 . . ?
C41A C42A H42E 109.5 . . ?
H42D C42A H42E 109.5 . . ?
C41A C42A H42F 109.5 . . ?
H42D C42A H42F 109.5 . . ?
H42E C42A H42F 109.5 . . ?
C41A C43A H43D 109.5 . . ?
C41A C43A H43E 109.5 . . ?
H43D C43A H43E 109.5 . . ?
C41A C43A H43F 109.5 . . ?
H43D C43A H43F 109.5 . . ?
H43E C43A H43F 109.5 . . ?
C41A C44A H44D 109.5 . . ?
C41A C44A H44E 109.5 . . ?
H44D C44A H44E 109.5 . . ?
C41A C44A H44F 109.5 . . ?
H44D C44A H44F 109.5 . . ?
H44E C44A H44F 109.5 . . ?
O16 C45A C47A 114.8(13) . . ?
O16 C45A C46A 101.2(14) . . ?
C47A C45A C46A 113.7(12) . . ?
O16 C45A C48A 102.8(11) . . ?
C47A C45A C48A 114.1(12) . . ?
C46A C45A C48A 109.0(13) . . ?
C45A C46A H46D 109.5 . . ?
C45A C46A H46E 109.5 . . ?
H46D C46A H46E 109.5 . . ?
C45A C46A H46F 109.5 . . ?
H46D C46A H46F 109.5 . . ?
H46E C46A H46F 109.5 . . ?
C45A C47A H47D 109.5 . . ?
C45A C47A H47E 109.5 . . ?
H47D C47A H47E 109.5 . . ?
C45A C47A H47F 109.5 . . ?
H47D C47A H47F 109.5 . . ?
H47E C47A H47F 109.5 . . ?
C45A C48A H48D 109.5 . . ?
C45A C48A H48E 109.5 . . ?
H48D C48A H48E 109.5 . . ?
C45A C48A H48F 109.5 . . ?
H48D C48A H48F 109.5 . . ?
H48E C48A H48F 109.5 . . ?
O14 C37B C38B 108.5(18) . . ?
O14 C37B C40B 99.8(15) . . ?
C38B C37B C40B 123.4(18) . . ?
O14 C37B C39B 96.6(16) . . ?
C38B C37B C39B 114.3(17) . . ?
C40B C37B C39B 109.7(16) . . ?
C37B C38B H38G 109.5 . . ?
C37B C38B H38H 109.5 . . ?
H38G C38B H38H 109.5 . . ?
C37B C38B H38I 109.5 . . ?
H38G C38B H38I 109.5 . . ?
H38H C38B H38I 109.5 . . ?
C37B C39B H39G 109.5 . . ?
C37B C39B H39H 109.5 . . ?
H39G C39B H39H 109.5 . . ?
C37B C39B H39I 109.5 . . ?
H39G C39B H39I 109.5 . . ?
H39H C39B H39I 109.5 . . ?
C37B C40B H40G 109.5 . . ?
C37B C40B H40H 109.5 . . ?
H40G C40B H40H 109.5 . . ?
C37B C40B H40I 109.5 . . ?
H40G C40B H40I 109.5 . . ?
H40H C40B H40I 109.5 . . ?
O15 C41B C42B 106.0(17) . . ?
O15 C41B C44B 103.0(17) . . ?
C42B C41B C44B 116.8(18) . . ?
O15 C41B C43B 109.8(16) . . ?
C42B C41B C43B 110.6(16) . . ?
C44B C41B C43B 110.2(15) . . ?
C41B C42B H42G 109.5 . . ?
C41B C42B H42H 109.5 . . ?
H42G C42B H42H 109.5 . . ?
C41B C42B H42I 109.5 . . ?
H42G C42B H42I 109.5 . . ?
H42H C42B H42I 109.5 . . ?
C41B C43B H43G 109.5 . . ?
C41B C43B H43H 109.5 . . ?
H43G C43B H43H 109.5 . . ?
C41B C43B H43I 109.5 . . ?
H43G C43B H43I 109.5 . . ?
H43H C43B H43I 109.5 . . ?
C41B C44B H44G 109.5 . . ?
C41B C44B H44H 109.5 . . ?
H44G C44B H44H 109.5 . . ?
C41B C44B H44I 109.5 . . ?
H44G C44B H44I 109.5 . . ?
H44H C44B H44I 109.5 . . ?
O16 C45B C47B 102.6(10) . . ?
O16 C45B C46B 102.2(15) . . ?
C47B C45B C46B 109.0(16) . . ?
O16 C45B C48B 119.5(11) . . ?
C47B C45B C48B 111.1(11) . . ?
C46B C45B C48B 111.5(14) . . ?
C45B C46B Cs2 100.9(14) . . ?
C45B C46B H46G 109.5 . . ?
Cs2 C46B H46G 146.3 . . ?
C45B C46B H46H 109.5 . . ?
Cs2 C46B H46H 72.2 . . ?
H46G C46B H46H 109.5 . . ?
C45B C46B H46J 109.5 . . ?
Cs2 C46B H46J 44.4 . . ?
H46G C46B H46J 109.5 . . ?
H46H C46B H46J 109.5 . . ?
C45B C47B H47G 109.5 . . ?
C45B C47B H47H 109.5 . . ?
H47G C47B H47H 109.5 . . ?
C45B C47B H47I 109.5 . . ?
H47G C47B H47I 109.5 . . ?
H47H C47B H47I 109.5 . . ?
C45B C48B H48G 109.5 . . ?
C45B C48B H48H 109.5 . . ?
H48G C48B H48H 109.5 . . ?
C45B C48B H48I 109.5 . . ?
H48G C48B H48I 109.5 . . ?
H48H C48B H48I 109.5 . . ?
O20 Si5 O18 106.37(16) . . ?
O20 Si5 O17 108.60(15) . . ?
O18 Si5 O17 115.27(13) . . ?
O20 Si5 O19 112.56(17) . . ?
O18 Si5 O19 106.34(15) . . ?
O17 Si5 O19 107.82(13) . . ?
C49 O18 Si5 132.1(3) . . ?
C53 O19 Si5 128.2(2) . . ?
C57 O20 Si5 130.3(2) . . ?
O18 C49 C52 109.1(4) . . ?
O18 C49 C51 104.5(4) . . ?
C52 C49 C51 108.8(3) . . ?
O18 C49 C50 111.8(3) . . ?
C52 C49 C50 115.5(4) . . ?
C51 C49 C50 106.5(4) . . ?
C49 C50 H50A 109.5 . . ?
C49 C50 H50B 109.5 . . ?
H50A C50 H50B 109.5 . . ?
C49 C50 H50C 109.5 . . ?
H50A C50 H50C 109.5 . . ?
H50B C50 H50C 109.5 . . ?
C49 C51 H51A 109.5 . . ?
C49 C51 H51B 109.5 . . ?
H51A C51 H51B 109.5 . . ?
C49 C51 H51C 109.5 . . ?
H51A C51 H51C 109.5 . . ?
H51B C51 H51C 109.5 . . ?
C49 C52 H52A 109.5 . . ?
C49 C52 H52B 109.5 . . ?
H52A C52 H52B 109.5 . . ?
C49 C52 H52C 109.5 . . ?
H52A C52 H52C 109.5 . . ?
H52B C52 H52C 109.5 . . ?
O19 C53 C55 111.3(3) . . ?
O19 C53 C54 108.3(3) . . ?
C55 C53 C54 111.3(3) . . ?
O19 C53 C56 105.3(3) . . ?
C55 C53 C56 110.2(3) . . ?
C54 C53 C56 110.2(4) . . ?
C53 C54 H54A 109.5 . . ?
C53 C54 H54B 109.5 . . ?
H54A C54 H54B 109.5 . . ?
C53 C54 H54C 109.5 . . ?
H54A C54 H54C 109.5 . . ?
H54B C54 H54C 109.5 . . ?
C53 C55 H55A 109.5 . . ?
C53 C55 H55B 109.5 . . ?
H55A C55 H55B 109.5 . . ?
C53 C55 H55C 109.5 . . ?
H55A C55 H55C 109.5 . . ?
H55B C55 H55C 109.5 . . ?
C53 C56 H56A 109.5 . . ?
C53 C56 H56B 109.5 . . ?
H56A C56 H56B 109.5 . . ?
C53 C56 H56C 109.5 . . ?
H56A C56 H56C 109.5 . . ?
H56B C56 H56C 109.5 . . ?
O20 C57 C59 109.0(3) . . ?
O20 C57 C60 105.6(3) . . ?
C59 C57 C60 111.0(3) . . ?
O20 C57 C58 110.9(3) . . ?
C59 C57 C58 111.0(3) . . ?
C60 C57 C58 109.2(3) . . ?
C57 C58 H58A 109.5 . . ?
C57 C58 H58B 109.5 . . ?
H58A C58 H58B 109.5 . . ?
C57 C58 H58C 109.5 . . ?
H58A C58 H58C 109.5 . . ?
H58B C58 H58C 109.5 . . ?
C57 C59 H59A 109.5 . . ?
C57 C59 H59B 109.5 . . ?
H59A C59 H59B 109.5 . . ?
C57 C59 H59C 109.5 . . ?
H59A C59 H59C 109.5 . . ?
H59B C59 H59C 109.5 . . ?
C57 C60 H60A 109.5 . . ?
C57 C60 H60B 109.5 . . ?
H60A C60 H60B 109.5 . . ?
C57 C60 H60C 109.5 . . ?
H60A C60 H60C 109.5 . . ?
H60B C60 H60C 109.5 . . ?
O17 Si5A O20A 100.9(4) . . ?
O17 Si5A O18A 115.5(3) . . ?
O20A Si5A O18A 111.8(4) . . ?
O17 Si5A O19A 117.2(3) . . ?
O20A Si5A O19A 107.4(5) . . ?
O18A Si5A O19A 103.8(4) . . ?
C49A O18A Si5A 130.0(6) . . ?
C53A O19A Si5A 131.2(6) . . ?
C57A O20A Si5A 129.9(7) . . ?
O18A C49A C52A 93.0(9) . . ?
O18A C49A C50A 110.6(9) . . ?
C52A C49A C50A 125.6(10) . . ?
O18A C49A C51A 105.3(9) . . ?
C52A C49A C51A 106.9(10) . . ?
C50A C49A C51A 112.4(9) . . ?
C49A C50A H50D 109.5 . . ?
C49A C50A H50E 109.5 . . ?
H50D C50A H50E 109.5 . . ?
C49A C50A H50F 109.5 . . ?
H50D C50A H50F 109.5 . . ?
H50E C50A H50F 109.5 . . ?
C49A C51A H51D 109.5 . . ?
C49A C51A H51E 109.5 . . ?
H51D C51A H51E 109.5 . . ?
C49A C51A H51F 109.5 . . ?
H51D C51A H51F 109.5 . . ?
H51E C51A H51F 109.5 . . ?
C49A C52A H52D 109.5 . . ?
C49A C52A H52E 109.5 . . ?
H52D C52A H52E 109.5 . . ?
C49A C52A H52F 109.5 . . ?
H52D C52A H52F 109.5 . . ?
H52E C52A H52F 109.5 . . ?
O19A C53A C55A 111.2(7) . . ?
O19A C53A C54A 109.6(8) . . ?
C55A C53A C54A 110.8(8) . . ?
O19A C53A C56A 105.7(8) . . ?
C55A C53A C56A 110.2(8) . . ?
C54A C53A C56A 109.2(8) . . ?
C53A C54A H54D 109.5 . . ?
C53A C54A H54E 109.5 . . ?
H54D C54A H54E 109.5 . . ?
C53A C54A H54F 109.5 . . ?
H54D C54A H54F 109.5 . . ?
H54E C54A H54F 109.5 . . ?
C53A C55A H55D 109.5 . . ?
C53A C55A H55E 109.5 . . ?
H55D C55A H55E 109.5 . . ?
C53A C55A H55F 109.5 . . ?
H55D C55A H55F 109.5 . . ?
H55E C55A H55F 109.5 . . ?
C53A C56A H56D 109.5 . . ?
C53A C56A H56E 109.5 . . ?
H56D C56A H56E 109.5 . . ?
C53A C56A H56F 109.5 . . ?
H56D C56A H56F 109.5 . . ?
H56E C56A H56F 109.5 . . ?
O20A C57A C59A 105.0(8) . . ?
O20A C57A C60A 106.5(7) . . ?
C59A C57A C60A 112.0(8) . . ?
O20A C57A C58A 110.2(8) . . ?
C59A C57A C58A 111.0(9) . . ?
C60A C57A C58A 111.8(8) . . ?
C57A C58A H58D 109.5 . . ?
C57A C58A H58E 109.5 . . ?
H58D C58A H58E 109.5 . . ?
C57A C58A H58F 109.5 . . ?
H58D C58A H58F 109.5 . . ?
H58E C58A H58F 109.5 . . ?
C57A C59A H59D 109.5 . . ?
C57A C59A H59E 109.5 . . ?
H59D C59A H59E 109.5 . . ?
C57A C59A H59F 109.5 . . ?
H59D C59A H59F 109.5 . . ?
H59E C59A H59F 109.5 . . ?
C57A C60A H60D 109.5 . . ?
C57A C60A H60E 109.5 . . ?
H60D C60A H60E 109.5 . . ?
C57A C60A H60F 109.5 . . ?
H60D C60A H60F 109.5 . . ?
H60E C60A H60F 109.5 . . ?
O22 C61 C63 105.1(2) . . ?
O22 C61 C64 108.1(2) . . ?
C63 C61 C64 110.9(3) . . ?
O22 C61 C62 110.2(2) . . ?
C63 C61 C62 110.6(3) . . ?
C64 C61 C62 111.6(3) . . ?
Ti3 O39 Cs3 153.17(8) . . ?
Ti3 O39 Cs3 95.49(6) . 3_666 ?
Cs3 O39 Cs3 109.22(5) . 3_666 ?
C61 C62 H62A 109.5 . . ?
C61 C62 H62B 109.5 . . ?
H62A C62 H62B 109.5 . . ?
C61 C62 H62C 109.5 . . ?
H62A C62 H62C 109.5 . . ?
H62B C62 H62C 109.5 . . ?
C61 C63 H63A 109.5 . . ?
C61 C63 H63B 109.5 . . ?
H63A C63 H63B 109.5 . . ?
C61 C63 H63C 109.5 . . ?
H63A C63 H63C 109.5 . . ?
H63B C63 H63C 109.5 . . ?
C61 C64 H64A 109.5 . . ?
C61 C64 H64B 109.5 . . ?
H64A C64 H64B 109.5 . . ?
C61 C64 H64C 109.5 . . ?
H64A C64 H64C 109.5 . . ?
H64B C64 H64C 109.5 . . ?
O23 C65 C66 110.0(2) . . ?
O23 C65 C67 105.0(3) . . ?
C66 C65 C67 110.8(3) . . ?
O23 C65 C68 109.7(2) . . ?
C66 C65 C68 110.2(3) . . ?
C67 C65 C68 110.9(3) . . ?
C65 C66 H66A 109.5 . . ?
C65 C66 H66B 109.5 . . ?
H66A C66 H66B 109.5 . . ?
C65 C66 H66C 109.5 . . ?
H66A C66 H66C 109.5 . . ?
H66B C66 H66C 109.5 . . ?
C65 C67 H67A 109.5 . . ?
C65 C67 H67B 109.5 . . ?
H67A C67 H67B 109.5 . . ?
C65 C67 H67C 109.5 . . ?
H67A C67 H67C 109.5 . . ?
H67B C67 H67C 109.5 . . ?
C65 C68 H68A 109.5 . . ?
C65 C68 H68B 109.5 . . ?
H68A C68 H68B 109.5 . . ?
C65 C68 H68C 109.5 . . ?
H68A C68 H68C 109.5 . . ?
H68B C68 H68C 109.5 . . ?
O24 C69 C72 111.7(2) . . ?
O24 C69 C70 108.0(2) . . ?
C72 C69 C70 110.9(3) . . ?
O24 C69 C71 105.4(2) . . ?
C72 C69 C71 110.9(2) . . ?
C70 C69 C71 109.6(2) . . ?
C69 C70 Cs1 103.75(16) . . ?
C69 C70 H70A 109.5 . . ?
Cs1 C70 H70A 69.4 . . ?
C69 C70 H70B 109.5 . . ?
Cs1 C70 H70B 144.5 . . ?
H70A C70 H70B 109.5 . . ?
C69 C70 H70C 109.5 . . ?
Cs1 C70 H70C 45.5 . . ?
H70A C70 H70C 109.5 . . ?
H70B C70 H70C 109.5 . . ?
C69 C71 H71A 109.5 . . ?
C69 C71 H71B 109.5 . . ?
H71A C71 H71B 109.5 . . ?
C69 C71 H71C 109.5 . . ?
H71A C71 H71C 109.5 . . ?
H71B C71 H71C 109.5 . . ?
C69 C72 H72A 109.5 . . ?
C69 C72 H72B 109.5 . . ?
H72A C72 H72B 109.5 . . ?
C69 C72 H72C 109.5 . . ?
H72A C72 H72C 109.5 . . ?
H72B C72 H72C 109.5 . . ?
O32 C73 C75 106.11(18) . . ?
O32 C73 C74 110.98(19) . . ?
C75 C73 C74 109.7(2) . . ?
O32 C73 C76 107.30(19) . . ?
C75 C73 C76 111.4(2) . . ?
C74 C73 C76 111.2(2) . . ?
C73 C74 H74A 109.5 . . ?
C73 C74 H74B 109.5 . . ?
H74A C74 H74B 109.5 . . ?
C73 C74 H74C 109.5 . . ?
H74A C74 H74C 109.5 . . ?
H74B C74 H74C 109.5 . . ?
C73 C75 Cs3 94.59(13) . 3_666 ?
C73 C75 H75A 109.5 . . ?
Cs3 C75 H75A 45.4 3_666 . ?
C73 C75 H75B 109.5 . . ?
Cs3 C75 H75B 151.3 3_666 . ?
H75A C75 H75B 109.5 . . ?
C73 C75 H75C 109.5 . . ?
Cs3 C75 H75C 75.2 3_666 . ?
H75A C75 H75C 109.5 . . ?
H75B C75 H75C 109.5 . . ?
C73 C76 H76A 109.5 . . ?
C73 C76 H76B 109.5 . . ?
H76A C76 H76B 109.5 . . ?
C73 C76 H76C 109.5 . . ?
H76A C76 H76C 109.5 . . ?
H76B C76 H76C 109.5 . . ?
C78A C77 O33 104.4(6) . . ?
O33 C77 C80 107.5(3) . . ?
C78A C77 C79A 113.4(8) . . ?
O33 C77 C79A 112.0(5) . . ?
O33 C77 C79 112.1(3) . . ?
C80 C77 C79 110.9(4) . . ?
O33 C77 C78 107.6(3) . . ?
C80 C77 C78 111.7(4) . . ?
C79 C77 C78 107.0(4) . . ?
C78A C77 C80A 112.2(7) . . ?
O33 C77 C80A 106.9(6) . . ?
C79A C77 C80A 107.8(6) . . ?
O34 C81 C82 108.7(13) . . ?
O34 C81 C83 111.6(14) . . ?
C82 C81 C83 110.7(6) . . ?
O34 C81 C82A 107(3) . . ?
O34 C81 C83A 112(3) . . ?
C82A C81 C83A 110.2(11) . . ?
O34 C81 C84A 106(2) . . ?
C82A C81 C84A 111.7(11) . . ?
C83A C81 C84A 110.2(11) . . ?
O34 C81 C84 103.8(12) . . ?
C82 C81 C84 112.2(6) . . ?
C83 C81 C84 109.7(6) . . ?
C77 C78 H78A 109.5 . . ?
C77 C78 H78B 109.5 . . ?
H78A C78 H78B 109.5 . . ?
C77 C78 H78C 109.5 . . ?
H78A C78 H78C 109.5 . . ?
H78B C78 H78C 109.5 . . ?
C77 C79 H79A 109.5 . . ?
C77 C79 H79B 109.5 . . ?
H79A C79 H79B 109.5 . . ?
C77 C79 H79C 109.5 . . ?
H79A C79 H79C 109.5 . . ?
H79B C79 H79C 109.5 . . ?
C77 C80 H80A 109.5 . . ?
C77 C80 H80B 109.5 . . ?
H80A C80 H80B 109.5 . . ?
C77 C80 H80C 109.5 . . ?
H80A C80 H80C 109.5 . . ?
H80B C80 H80C 109.5 . . ?
C81 C82 H82A 109.5 . . ?
C81 C82 H82B 109.5 . . ?
H82A C82 H82B 109.5 . . ?
C81 C82 H82C 109.5 . . ?
H82A C82 H82C 109.5 . . ?
H82B C82 H82C 109.5 . . ?
C81 C83 H83A 109.5 . . ?
C81 C83 H83B 109.5 . . ?
H83A C83 H83B 109.5 . . ?
C81 C83 H83C 109.5 . . ?
H83A C83 H83C 109.5 . . ?
H83B C83 H83C 109.5 . . ?
C81 C84 H84A 109.5 . . ?
C81 C84 H84B 109.5 . . ?
H84A C84 H84B 109.5 . . ?
C81 C84 H84C 109.5 . . ?
H84A C84 H84C 109.5 . . ?
H84B C84 H84C 109.5 . . ?
C77 C78A Cs3 107.5(7) . 3_666 ?
C77 C78A H78D 109.5 . . ?
Cs3 C78A H78D 56.7 3_666 . ?
C77 C78A H78E 109.5 . . ?
Cs3 C78A H78E 56.5 3_666 . ?
H78D C78A H78E 109.5 . . ?
C77 C78A H78F 109.5 . . ?
Cs3 C78A H78F 143.0 3_666 . ?
H78D C78A H78F 109.5 . . ?
H78E C78A H78F 109.5 . . ?
C77 C79A H79D 109.5 . . ?
C77 C79A H79E 109.5 . . ?
H79D C79A H79E 109.5 . . ?
C77 C79A H79F 109.5 . . ?
H79D C79A H79F 109.5 . . ?
H79E C79A H79F 109.5 . . ?
C77 C80A H80D 109.5 . . ?
C77 C80A H80E 109.5 . . ?
H80D C80A H80E 109.5 . . ?
C77 C80A H80F 109.5 . . ?
H80D C80A H80F 109.5 . . ?
H80E C80A H80F 109.5 . . ?
C81 C82A H82D 109.5 . . ?
C81 C82A H82E 109.5 . . ?
H82D C82A H82E 109.5 . . ?
C81 C82A H82F 109.5 . . ?
H82D C82A H82F 109.5 . . ?
H82E C82A H82F 109.5 . . ?
C81 C83A H83D 109.5 . . ?
C81 C83A H83E 109.5 . . ?
H83D C83A H83E 109.5 . . ?
C81 C83A H83F 109.5 . . ?
H83D C83A H83F 109.5 . . ?
H83E C83A H83F 109.5 . . ?
C81 C84A H84D 109.5 . . ?
C81 C84A H84E 109.5 . . ?
H84D C84A H84E 109.5 . . ?
C81 C84A H84F 109.5 . . ?
H84D C84A H84F 109.5 . . ?
H84E C84A H84F 109.5 . . ?
O28 C85 C87 109.52(19) . . ?
O28 C85 C86 109.9(2) . . ?
C87 C85 C86 111.4(2) . . ?
O28 C85 C88 104.96(19) . . ?
C87 C85 C88 110.1(2) . . ?
C86 C85 C88 110.8(2) . . ?
C85 C86 H86A 109.5 . . ?
C85 C86 H86B 109.5 . . ?
H86A C86 H86B 109.5 . . ?
C85 C86 H86C 109.5 . . ?
H86A C86 H86C 109.5 . . ?
H86B C86 H86C 109.5 . . ?
C85 C87 H87A 109.5 . . ?
C85 C87 H87B 109.5 . . ?
H87A C87 H87B 109.5 . . ?
C85 C87 H87C 109.5 . . ?
H87A C87 H87C 109.5 . . ?
H87B C87 H87C 109.5 . . ?
C85 C88 H88A 109.5 . . ?
C85 C88 H88B 109.5 . . ?
H88A C88 H88B 109.5 . . ?
C85 C88 H88C 109.5 . . ?
H88A C88 H88C 109.5 . . ?
H88B C88 H88C 109.5 . . ?
O29 C89 C92 107.99(19) . . ?
O29 C89 C91 105.70(19) . . ?
C92 C89 C91 110.5(2) . . ?
O29 C89 C90 110.98(19) . . ?
C92 C89 C90 111.0(2) . . ?
C91 C89 C90 110.5(2) . . ?
C89 C90 H90A 109.5 . . ?
C89 C90 H90B 109.5 . . ?
H90A C90 H90B 109.5 . . ?
C89 C90 H90C 109.5 . . ?
H90A C90 H90C 109.5 . . ?
H90B C90 H90C 109.5 . . ?
C89 C91 H91A 109.5 . . ?
C89 C91 H91B 109.5 . . ?
H91A C91 H91B 109.5 . . ?
C89 C91 H91C 109.5 . . ?
H91A C91 H91C 109.5 . . ?
H91B C91 H91C 109.5 . . ?
C89 C92 H92A 109.5 . . ?
C89 C92 H92B 109.5 . . ?
H92A C92 H92B 109.5 . . ?
C89 C92 H92C 109.5 . . ?
H92A C92 H92C 109.5 . . ?
H92B C92 H92C 109.5 . . ?
O30 C93 C94 110.77(19) . . ?
O30 C93 C95 105.7(2) . . ?
C94 C93 C95 110.8(2) . . ?
O30 C93 C96 108.21(19) . . ?
C94 C93 C96 111.1(2) . . ?
C95 C93 C96 110.2(2) . . ?
C93 C94 H94A 109.5 . . ?
C93 C94 H94B 109.5 . . ?
H94A C94 H94B 109.5 . . ?
C93 C94 H94C 109.5 . . ?
H94A C94 H94C 109.5 . . ?
H94B C94 H94C 109.5 . . ?
C93 C95 H95A 109.5 . . ?
C93 C95 H95B 109.5 . . ?
H95A C95 H95B 109.5 . . ?
C93 C95 H95C 109.5 . . ?
H95A C95 H95C 109.5 . . ?
H95B C95 H95C 109.5 . . ?
C93 C96 H96A 109.5 . . ?
C93 C96 H96B 109.5 . . ?
H96A C96 H96B 109.5 . . ?
C93 C96 H96C 109.5 . . ?
H96A C96 H96C 109.5 . . ?
H96B C96 H96C 109.5 . . ?
O38 C97 C98 109.4(2) . . ?
O38 C97 C99 110.08(19) . . ?
C98 C97 C99 110.8(2) . . ?
O38 C97 C100 104.6(2) . . ?
C98 C97 C100 110.7(2) . . ?
C99 C97 C100 111.1(2) . . ?
C97 C98 H98A 109.5 . . ?
C97 C98 H98B 109.5 . . ?
H98A C98 H98B 109.5 . . ?
C97 C98 H98C 109.5 . . ?
H98A C98 H98C 109.5 . . ?
H98B C98 H98C 109.5 . . ?
C97 C99 H99A 109.5 . . ?
C97 C99 H99B 109.5 . . ?
H99A C99 H99B 109.5 . . ?
C97 C99 H99C 109.5 . . ?
H99A C99 H99C 109.5 . . ?
H99B C99 H99C 109.5 . . ?
C97 C100 H10G 109.5 . . ?
C97 C100 H10H 109.5 . . ?
H10G C100 H10H 109.5 . . ?
C97 C100 H10I 109.5 . . ?
H10G C100 H10I 109.5 . . ?
H10H C100 H10I 109.5 . . ?
C204 C101 O36 116.3(6) . . ?
O36 C101 C102 114.0(3) . . ?
O36 C101 C103 106.5(3) . . ?
C102 C101 C103 113.5(4) . . ?
O36 C101 C104 104.8(3) . . ?
C102 C101 C104 109.3(4) . . ?
C103 C101 C104 108.2(3) . . ?
C204 C101 C202 115.7(8) . . ?
O36 C101 C202 105.2(7) . . ?
C204 C101 C203 113.9(6) . . ?
O36 C101 C203 102.7(5) . . ?
C202 C101 C203 101.1(8) . . ?
C101 C102 H10J 109.5 . . ?
C101 C102 H10K 109.5 . . ?
H10J C102 H10K 109.5 . . ?
C101 C102 H10L 109.5 . . ?
H10J C102 H10L 109.5 . . ?
H10K C102 H10L 109.5 . . ?
C101 C103 H10M 109.5 . . ?
C101 C103 H10N 109.5 . . ?
H10M C103 H10N 109.5 . . ?
C101 C103 H10O 109.5 . . ?
H10M C103 H10O 109.5 . . ?
H10N C103 H10O 109.5 . . ?
C101 C104 H10P 109.5 . . ?
C101 C104 H10Q 109.5 . . ?
H10P C104 H10Q 109.5 . . ?
C101 C104 H10R 109.5 . . ?
H10P C104 H10R 109.5 . . ?
H10Q C104 H10R 109.5 . . ?
C101 C202 H20G 109.5 . . ?
C101 C202 H20H 109.5 . . ?
H20G C202 H20H 109.5 . . ?
C101 C202 H20I 109.5 . . ?
H20G C202 H20I 109.5 . . ?
H20H C202 H20I 109.5 . . ?
C101 C203 H20J 109.5 . . ?
C101 C203 H20K 109.5 . . ?
H20J C203 H20K 109.5 . . ?
C101 C203 H20L 109.5 . . ?
H20J C203 H20L 109.5 . . ?
H20K C203 H20L 109.5 . . ?
C101 C204 H20M 109.5 . . ?
C101 C204 H20N 109.5 . . ?
H20M C204 H20N 109.5 . . ?
C101 C204 H20O 109.5 . . ?
H20M C204 H20O 109.5 . . ?
H20N C204 H20O 109.5 . . ?
O37 C105 C106 104.9(2) . . ?
O37 C105 C108 108.5(2) . . ?
C106 C105 C108 111.0(2) . . ?
O37 C105 C107 111.15(19) . . ?
C106 C105 C107 110.0(2) . . ?
C108 C105 C107 111.2(2) . . ?
C105 C106 H10S 109.5 . . ?
C105 C106 H10T 109.5 . . ?
H10S C106 H10T 109.5 . . ?
C105 C106 H10U 109.5 . . ?
H10S C106 H10U 109.5 . . ?
H10T C106 H10U 109.5 . . ?
C105 C107 H10V 109.5 . . ?
C105 C107 H10W 109.5 . . ?
H10V C107 H10W 109.5 . . ?
C105 C107 H10X 109.5 . . ?
H10V C107 H10X 109.5 . . ?
H10W C107 H10X 109.5 . . ?
C105 C108 H10Y 109.5 . . ?
C105 C108 H10Z 109.5 . . ?
H10Y C108 H10Z 109.5 . . ?
C105 C108 H11G 109.5 . . ?
H10Y C108 H11G 109.5 . . ?
H10Z C108 H11G 109.5 . . ?

loop_
_geom_bond_atom_site_label_1
_geom_bond_atom_site_label_2
_geom_bond_distance
_geom_bond_site_symmetry_2
_geom_bond_publ_flag
Cs1 O26 2.9276(18) . ?
Cs1 O25 2.9475(18) . ?
Cs1 O2 3.1903(17) . ?
Cs1 O22 3.3106(18) . ?
Cs1 O4 3.4787(18) . ?
Cs1 O24 3.6439(17) . ?
Cs1 O21 3.6584(19) . ?
Cs1 C70 3.725(3) . ?
Cs1 Si1 3.7383(7) . ?
Cs1 Si6 3.7800(7) . ?
Cs1 O1 3.797(2) . ?
Cs1 C3A 3.852(7) . ?
Cs2 O26 2.9064(18) . ?
Cs2 O25 2.9106(17) . ?
Cs2 O14 3.2362(19) . ?
Cs2 O11 3.2396(17) . ?
Cs2 O16 3.3520(17) . ?
Cs2 O12 3.6804(17) . ?
Cs2 C35 3.708(3) . ?
Cs2 C46B 3.67(3) . ?
Cs2 Si4 3.7545(7) . ?
Cs2 O9 3.7641(18) . ?
Cs2 C39A 3.843(19) . ?
Cs2 Si3 3.7995(6) . ?
Cs3 O39 2.8940(15) . ?
Cs3 O39 3.1233(16) 3_666 ?
Cs3 O29 3.2765(15) 3_666 ?
Cs3 O32 3.3342(15) 3_666 ?
Cs3 O27 3.3729(17) 3_666 ?
Cs3 O33 3.6522(17) 3_666 ?
Cs3 Ti3 3.6784(4) 3_666 ?
Cs3 C78A 3.762(14) 3_666 ?
Cs3 C75 3.815(2) 3_666 ?
Cs3 Si7 3.8640(6) 3_666 ?
Cs3 Si8 4.0411(6) 3_666 ?
Cs3 Ti3 4.4456(4) . ?
O3 C5A 1.428(17) . ?
O3 C5 1.465(16) . ?
O3 Si1 1.6221(18) . ?
Ti1 O25 1.6703(17) . ?
Ti1 O5 1.8479(16) . ?
Ti1 O1 1.8627(17) . ?
Ti1 O9 1.8646(17) . ?
Ti2 O26 1.6704(17) . ?
Ti2 O17 1.8404(18) . ?
Ti2 O21 1.8612(17) . ?
Ti2 O13 1.8646(17) . ?
Ti3 O39 1.6669(15) . ?
Ti3 O27 1.8585(16) . ?
Ti3 O35 1.8612(16) . ?
Ti3 O31 1.8695(15) . ?
Si1 O1 1.5957(17) . ?
Si1 O4 1.6278(17) . ?
Si1 O2 1.6302(18) . ?
Si2 O8A 1.553(16) . ?
Si2 O5 1.6005(16) . ?
Si2 O7 1.6220(17) . ?
Si2 O6 1.6245(18) . ?
Si2 O8 1.642(2) . ?
Si3 O9 1.5957(17) . ?
Si3 O10 1.6187(17) . ?
Si3 O12 1.6256(17) . ?
Si3 O11 1.6349(17) . ?
Si4 O13 1.5974(17) . ?
Si4 O16 1.6244(18) . ?
Si4 O15 1.6251(17) . ?
Si4 O14 1.629(2) . ?
O4 C9A 1.44(2) . ?
O4 C9 1.461(19) . ?
Si6 O21 1.5950(17) . ?
Si6 O23 1.6228(18) . ?
Si6 O24 1.6276(17) . ?
Si6 O22 1.6277(18) . ?
Si7 O31 1.6003(16) . ?
Si7 O34 1.6231(16) . ?
Si7 O33 1.6267(16) . ?
Si7 O32 1.6338(16) . ?
Si8 O27 1.5990(16) . ?
Si8 O30 1.6263(16) . ?
Si8 O28 1.6277(16) . ?
Si8 O29 1.6386(17) . ?
Si9 O35 1.6041(16) . ?
Si9 O36 1.6256(16) . ?
Si9 O38 1.6275(16) . ?
Si9 O37 1.6317(17) . ?
O2 C1 1.450(17) . ?
O2 C1A 1.456(18) . ?
O6 C13 1.421(3) . ?
O10 C25 1.444(3) . ?
O11 C29 1.449(3) . ?
O12 C33 1.445(3) . ?
O17 Si5A 1.574(5) . ?
O17 Si5 1.624(2) . ?
O22 C61 1.450(3) . ?
O23 C65 1.447(3) . ?
O24 C69 1.446(3) . ?
O28 C85 1.449(3) . ?
O29 C89 1.447(3) . ?
O30 C93 1.449(3) . ?
O32 C73 1.451(3) . ?
O33 C77 1.446(3) . ?
O34 C81 1.448(3) . ?
O36 C101 1.440(3) . ?
O37 C105 1.445(3) . ?
O38 C97 1.443(3) . ?
C1 C4 1.500(10) . ?
C1 C2 1.532(10) . ?
C1 C3 1.538(10) . ?
C5 C8 1.505(11) . ?
C5 C6 1.528(10) . ?
C5 C7 1.535(9) . ?
C9 C10 1.514(11) . ?
C9 C12 1.516(11) . ?
C9 C11 1.551(10) . ?
C2 H2A 0.9800 . ?
C2 H2B 0.9800 . ?
C2 H2C 0.9800 . ?
C3 H3A 0.9800 . ?
C3 H3B 0.9800 . ?
C3 H3C 0.9800 . ?
C4 H4A 0.9800 . ?
C4 H4B 0.9800 . ?
C4 H4C 0.9800 . ?
C6 H6A 0.9800 . ?
C6 H6B 0.9800 . ?
C6 H6C 0.9800 . ?
C7 H7A 0.9800 . ?
C7 H7B 0.9800 . ?
C7 H7C 0.9800 . ?
C8 H8A 0.9800 . ?
C8 H8B 0.9800 . ?
C8 H8C 0.9800 . ?
C10 H10A 0.9800 . ?
C10 H10B 0.9800 . ?
C10 H10C 0.9800 . ?
C11 H11A 0.9800 . ?
C11 H11B 0.9800 . ?
C11 H11C 0.9800 . ?
C12 H12A 0.9800 . ?
C12 H12B 0.9800 . ?
C12 H12C 0.9800 . ?
C1A C3A 1.494(12) . ?
C1A C2A 1.514(11) . ?
C1A C4A 1.555(11) . ?
C5A C7A 1.499(11) . ?
C5A C6A 1.522(11) . ?
C5A C8A 1.551(11) . ?
C9A C11A 1.516(12) . ?
C9A C10A 1.521(11) . ?
C9A C12A 1.533(11) . ?
C2A H2D 0.9800 . ?
C2A H2E 0.9800 . ?
C2A H2F 0.9800 . ?
C3A H3D 0.9800 . ?
C3A H3E 0.9800 . ?
C3A H3F 0.9800 . ?
C4A H4D 0.9800 . ?
C4A H4E 0.9800 . ?
C4A H4F 0.9800 . ?
C6A H6D 0.9800 . ?
C6A H6E 0.9800 . ?
C6A H6F 0.9800 . ?
C7A H7D 0.9800 . ?
C7A H7E 0.9800 . ?
C7A H7F 0.9800 . ?
C8A H8D 0.9800 . ?
C8A H8E 0.9800 . ?
C8A H8F 0.9800 . ?
C10A H10D 0.9800 . ?
C10A H10E 0.9800 . ?
C10A H10F 0.9800 . ?
C11A H11D 0.9800 . ?
C11A H11E 0.9800 . ?
C11A H11F 0.9800 . ?
C12A H12D 0.9800 . ?
C12A H12E 0.9800 . ?
C12A H12F 0.9800 . ?
C13 C15 1.510(4) . ?
C13 C14 1.527(4) . ?
C13 C16 1.541(4) . ?
C14 H14A 0.9800 . ?
C14 H14B 0.9800 . ?
C14 H14C 0.9800 . ?
C15 H15A 0.9800 . ?
C15 H15B 0.9800 . ?
C15 H15C 0.9800 . ?
C16 H16A 0.9800 . ?
C16 H16B 0.9800 . ?
C16 H16C 0.9800 . ?
O7 C17 1.436(7) . ?
O7 C17A 1.45(5) . ?
C17 C20 1.484(6) . ?
C17 C18 1.514(5) . ?
C17 C19 1.549(6) . ?
C18 H18A 0.9800 . ?
C18 H18B 0.9800 . ?
C18 H18C 0.9800 . ?
C19 H19A 0.9800 . ?
C19 H19B 0.9800 . ?
C19 H19C 0.9800 . ?
C20 H20A 0.9800 . ?
C20 H20B 0.9800 . ?
C20 H20C 0.9800 . ?
O8 C21 1.444(3) . ?
C21 C24 1.518(4) . ?
C21 C23 1.520(4) . ?
C21 C22 1.520(4) . ?
C22 H22A 0.9800 . ?
C22 H22B 0.9800 . ?
C22 H22C 0.9800 . ?
C23 H23A 0.9800 . ?
C23 H23B 0.9800 . ?
C23 H23C 0.9800 . ?
C24 H24A 0.9800 . ?
C24 H24B 0.9800 . ?
C24 H24C 0.9800 . ?
C17A C20A 1.48(2) . ?
C17A C18A 1.514(19) . ?
C17A C19A 1.565(19) . ?
C18A H18D 0.9800 . ?
C18A H18E 0.9800 . ?
C18A H18F 0.9800 . ?
C19A H19D 0.9800 . ?
C19A H19E 0.9800 . ?
C19A H19F 0.9800 . ?
C20A H20D 0.9800 . ?
C20A H20E 0.9800 . ?
C20A H20F 0.9800 . ?
O8A C21A 1.430(17) . ?
C21A C24A 1.491(17) . ?
C21A C23A 1.521(17) . ?
C21A C22A 1.551(17) . ?
C22A H22D 0.9800 . ?
C22A H22E 0.9800 . ?
C22A H22F 0.9800 . ?
C23A H23D 0.9800 . ?
C23A H23E 0.9800 . ?
C23A H23F 0.9800 . ?
C24A H24D 0.9800 . ?
C24A H24E 0.9800 . ?
C24A H24F 0.9800 . ?
C25 C27 1.518(4) . ?
C25 C26 1.522(4) . ?
C25 C28 1.524(4) . ?
C26 H26A 0.9800 . ?
C26 H26B 0.9800 . ?
C26 H26C 0.9800 . ?
C27 H27A 0.9800 . ?
C27 H27B 0.9800 . ?
C27 H27C 0.9800 . ?
C28 H28A 0.9800 . ?
C28 H28B 0.9800 . ?
C28 H28C 0.9800 . ?
C29 C30 1.499(4) . ?
C29 C32 1.510(4) . ?
C29 C31 1.530(4) . ?
C30 H30A 0.9800 . ?
C30 H30B 0.9800 . ?
C30 H30C 0.9800 . ?
C31 H31A 0.9800 . ?
C31 H31B 0.9800 . ?
C31 H31C 0.9800 . ?
C32 H32A 0.9800 . ?
C32 H32B 0.9800 . ?
C32 H32C 0.9800 . ?
C33 C35 1.516(4) . ?
C33 C34 1.518(4) . ?
C33 C36 1.519(4) . ?
C34 H34A 0.9800 . ?
C34 H34B 0.9800 . ?
C34 H34C 0.9800 . ?
C35 H35A 0.9800 . ?
C35 H35B 0.9800 . ?
C35 H35C 0.9800 . ?
C36 H36A 0.9800 . ?
C36 H36B 0.9800 . ?
C36 H36C 0.9800 . ?
O14 C37B 1.441(15) . ?
O14 C37A 1.449(12) . ?
O14 C37 1.486(6) . ?
O15 C41A 1.409(12) . ?
O15 C41B 1.462(15) . ?
O15 C41 1.491(6) . ?
O16 C45A 1.453(13) . ?
O16 C45B 1.467(12) . ?
O16 C45 1.476(6) . ?
C37 C38 1.510(8) . ?
C37 C39 1.521(8) . ?
C37 C40 1.523(7) . ?
C38 H38A 0.9800 . ?
C38 H38B 0.9800 . ?
C38 H38C 0.9800 . ?
C39 H39A 0.9800 . ?
C39 H39B 0.9800 . ?
C39 H39C 0.9800 . ?
C40 H40A 0.9800 . ?
C40 H40B 0.9800 . ?
C40 H40C 0.9800 . ?
C41 C44 1.521(7) . ?
C41 C42 1.521(7) . ?
C41 C43 1.528(7) . ?
C42 H42A 0.9800 . ?
C42 H42B 0.9800 . ?
C42 H42C 0.9800 . ?
C43 H43A 0.9800 . ?
C43 H43B 0.9800 . ?
C43 H43C 0.9800 . ?
C44 H44A 0.9800 . ?
C44 H44B 0.9800 . ?
C44 H44C 0.9800 . ?
C45 C48 1.519(7) . ?
C45 C47 1.529(7) . ?
C45 C46 1.540(7) . ?
C46 H46A 0.9800 . ?
C46 H46B 0.9800 . ?
C46 H46C 0.9800 . ?
C47 H47A 0.9800 . ?
C47 H47B 0.9800 . ?
C47 H47C 0.9800 . ?
C48 H48A 0.9800 . ?
C48 H48B 0.9800 . ?
C48 H48C 0.9800 . ?
C37A C38A 1.495(14) . ?
C37A C40A 1.527(14) . ?
C37A C39A 1.548(14) . ?
C38A H38D 0.9800 . ?
C38A H38E 0.9800 . ?
C38A H38F 0.9800 . ?
C39A H39D 0.9800 . ?
C39A H39E 0.9800 . ?
C39A H39F 0.9800 . ?
C40A H40D 0.9800 . ?
C40A H40E 0.9800 . ?
C40A H40F 0.9800 . ?
C41A C42A 1.475(13) . ?
C41A C44A 1.519(13) . ?
C41A C43A 1.538(13) . ?
C42A H42D 0.9800 . ?
C42A H42E 0.9800 . ?
C42A H42F 0.9800 . ?
C43A H43D 0.9800 . ?
C43A H43E 0.9800 . ?
C43A H43F 0.9800 . ?
C44A H44D 0.9800 . ?
C44A H44E 0.9800 . ?
C44A H44F 0.9800 . ?
C45A C47A 1.501(13) . ?
C45A C46A 1.528(14) . ?
C45A C48A 1.516(14) . ?
C46A H46D 0.9800 . ?
C46A H46E 0.9800 . ?
C46A H46F 0.9800 . ?
C47A H47D 0.9800 . ?
C47A H47E 0.9800 . ?
C47A H47F 0.9800 . ?
C48A H48D 0.9800 . ?
C48A H48E 0.9800 . ?
C48A H48F 0.9800 . ?
C37B C38B 1.470(15) . ?
C37B C40B 1.525(15) . ?
C37B C39B 1.534(16) . ?
C38B H38G 0.9800 . ?
C38B H38H 0.9800 . ?
C38B H38I 0.9800 . ?
C39B H39G 0.9800 . ?
C39B H39H 0.9800 . ?
C39B H39I 0.9800 . ?
C40B H40G 0.9800 . ?
C40B H40H 0.9800 . ?
C40B H40I 0.9800 . ?
C41B C42B 1.500(15) . ?
C41B C44B 1.531(15) . ?
C41B C43B 1.543(15) . ?
C42B H42G 0.9800 . ?
C42B H42H 0.9800 . ?
C42B H42I 0.9800 . ?
C43B H43G 0.9800 . ?
C43B H43H 0.9800 . ?
C43B H43I 0.9800 . ?
C44B H44G 0.9800 . ?
C44B H44H 0.9800 . ?
C44B H44I 0.9800 . ?
C45B C47B 1.515(15) . ?
C45B C46B 1.548(15) . ?
C45B C48B 1.529(15) . ?
C46B H46G 0.9800 . ?
C46B H46H 0.9800 . ?
C46B H46J 0.9800 . ?
C47B H47G 0.9800 . ?
C47B H47H 0.9800 . ?
C47B H47I 0.9800 . ?
C48B H48G 0.9800 . ?
C48B H48H 0.9800 . ?
C48B H48I 0.9800 . ?
Si5 O20 1.617(3) . ?
Si5 O18 1.624(3) . ?
Si5 O19 1.628(3) . ?
O18 C49 1.436(5) . ?
O19 C53 1.445(5) . ?
O20 C57 1.440(4) . ?
C49 C52 1.507(6) . ?
C49 C51 1.536(6) . ?
C49 C50 1.561(6) . ?
C50 H50A 0.9800 . ?
C50 H50B 0.9800 . ?
C50 H50C 0.9800 . ?
C51 H51A 0.9800 . ?
C51 H51B 0.9800 . ?
C51 H51C 0.9800 . ?
C52 H52A 0.9800 . ?
C52 H52B 0.9800 . ?
C52 H52C 0.9800 . ?
C53 C55 1.518(5) . ?
C53 C54 1.518(5) . ?
C53 C56 1.528(5) . ?
C54 H54A 0.9800 . ?
C54 H54B 0.9800 . ?
C54 H54C 0.9800 . ?
C55 H55A 0.9800 . ?
C55 H55B 0.9800 . ?
C55 H55C 0.9800 . ?
C56 H56A 0.9800 . ?
C56 H56B 0.9800 . ?
C56 H56C 0.9800 . ?
C57 C59 1.516(5) . ?
C57 C60 1.519(5) . ?
C57 C58 1.532(5) . ?
C58 H58A 0.9800 . ?
C58 H58B 0.9800 . ?
C58 H58C 0.9800 . ?
C59 H59A 0.9800 . ?
C59 H59B 0.9800 . ?
C59 H59C 0.9800 . ?
C60 H60A 0.9800 . ?
C60 H60B 0.9800 . ?
C60 H60C 0.9800 . ?
Si5A O20A 1.613(8) . ?
Si5A O18A 1.628(7) . ?
Si5A O19A 1.630(7) . ?
O18A C49A 1.455(12) . ?
O19A C53A 1.448(10) . ?
O20A C57A 1.466(10) . ?
C49A C52A 1.463(14) . ?
C49A C50A 1.512(14) . ?
C49A C51A 1.517(12) . ?
C50A H50D 0.9800 . ?
C50A H50E 0.9800 . ?
C50A H50F 0.9800 . ?
C51A H51D 0.9800 . ?
C51A H51E 0.9800 . ?
C51A H51F 0.9800 . ?
C52A H52D 0.9800 . ?
C52A H52E 0.9800 . ?
C52A H52F 0.9800 . ?
C53A C55A 1.508(11) . ?
C53A C54A 1.523(11) . ?
C53A C56A 1.539(11) . ?
C54A H54D 0.9800 . ?
C54A H54E 0.9800 . ?
C54A H54F 0.9800 . ?
C55A H55D 0.9800 . ?
C55A H55E 0.9800 . ?
C55A H55F 0.9800 . ?
C56A H56D 0.9800 . ?
C56A H56E 0.9800 . ?
C56A H56F 0.9800 . ?
C57A C59A 1.487(11) . ?
C57A C60A 1.533(11) . ?
C57A C58A 1.536(11) . ?
C58A H58D 0.9800 . ?
C58A H58E 0.9800 . ?
C58A H58F 0.9800 . ?
C59A H59D 0.9800 . ?
C59A H59E 0.9800 . ?
C59A H59F 0.9800 . ?
C60A H60D 0.9800 . ?
C60A H60E 0.9800 . ?
C60A H60F 0.9800 . ?
C61 C63 1.518(4) . ?
C61 C64 1.521(4) . ?
C61 C62 1.522(4) . ?
C62 H62A 0.9800 . ?
C62 H62B 0.9800 . ?
C62 H62C 0.9800 . ?
C63 H63A 0.9800 . ?
C63 H63B 0.9800 . ?
C63 H63C 0.9800 . ?
C64 H64A 0.9800 . ?
C64 H64B 0.9800 . ?
C64 H64C 0.9800 . ?
C65 C66 1.518(4) . ?
C65 C67 1.521(4) . ?
C65 C68 1.523(4) . ?
C66 H66A 0.9800 . ?
C66 H66B 0.9800 . ?
C66 H66C 0.9800 . ?
C67 H67A 0.9800 . ?
C67 H67B 0.9800 . ?
C67 H67C 0.9800 . ?
C68 H68A 0.9800 . ?
C68 H68B 0.9800 . ?
C68 H68C 0.9800 . ?
C69 C72 1.517(4) . ?
C69 C70 1.519(4) . ?
C69 C71 1.520(4) . ?
C70 H70A 0.9800 . ?
C70 H70B 0.9800 . ?
C70 H70C 0.9800 . ?
C71 H71A 0.9800 . ?
C71 H71B 0.9800 . ?
C71 H71C 0.9800 . ?
C72 H72A 0.9800 . ?
C72 H72B 0.9800 . ?
C72 H72C 0.9800 . ?
C73 C75 1.516(3) . ?
C73 C74 1.521(3) . ?
C73 C76 1.526(3) . ?
C74 H74A 0.9800 . ?
C74 H74B 0.9800 . ?
C74 H74C 0.9800 . ?
C75 H75A 0.9800 . ?
C75 H75B 0.9800 . ?
C75 H75C 0.9800 . ?
C76 H76A 0.9800 . ?
C76 H76B 0.9800 . ?
C76 H76C 0.9800 . ?
C77 C78A 1.428(13) . ?
C77 C80 1.493(6) . ?
C77 C79A 1.535(11) . ?
C77 C79 1.541(6) . ?
C77 C78 1.545(6) . ?
C77 C80A 1.556(12) . ?
C81 C82 1.512(6) . ?
C81 C83 1.516(6) . ?
C81 C82A 1.516(8) . ?
C81 C83A 1.516(8) . ?
C81 C84A 1.523(8) . ?
C81 C84 1.524(6) . ?
C78 H78A 0.9800 . ?
C78 H78B 0.9800 . ?
C78 H78C 0.9800 . ?
C79 H79A 0.9800 . ?
C79 H79B 0.9800 . ?
C79 H79C 0.9800 . ?
C80 H80A 0.9800 . ?
C80 H80B 0.9800 . ?
C80 H80C 0.9800 . ?
C82 H82A 0.9800 . ?
C82 H82B 0.9800 . ?
C82 H82C 0.9800 . ?
C83 H83A 0.9800 . ?
C83 H83B 0.9800 . ?
C83 H83C 0.9800 . ?
C84 H84A 0.9800 . ?
C84 H84B 0.9800 . ?
C84 H84C 0.9800 . ?
C78A H78D 0.9800 . ?
C78A H78E 0.9800 . ?
C78A H78F 0.9800 . ?
C79A H79D 0.9800 . ?
C79A H79E 0.9800 . ?
C79A H79F 0.9800 . ?
C80A H80D 0.9800 . ?
C80A H80E 0.9800 . ?
C80A H80F 0.9800 . ?
C82A H82D 0.9800 . ?
C82A H82E 0.9800 . ?
C82A H82F 0.9800 . ?
C83A H83D 0.9800 . ?
C83A H83E 0.9800 . ?
C83A H83F 0.9800 . ?
C84A H84D 0.9800 . ?
C84A H84E 0.9800 . ?
C84A H84F 0.9800 . ?
C85 C87 1.514(4) . ?
C85 C86 1.517(4) . ?
C85 C88 1.524(3) . ?
C86 H86A 0.9800 . ?
C86 H86B 0.9800 . ?
C86 H86C 0.9800 . ?
C87 H87A 0.9800 . ?
C87 H87B 0.9800 . ?
C87 H87C 0.9800 . ?
C88 H88A 0.9800 . ?
C88 H88B 0.9800 . ?
C88 H88C 0.9800 . ?
C89 C92 1.520(3) . ?
C89 C91 1.522(4) . ?
C89 C90 1.522(3) . ?
C90 H90A 0.9800 . ?
C90 H90B 0.9800 . ?
C90 H90C 0.9800 . ?
C91 H91A 0.9800 . ?
C91 H91B 0.9800 . ?
C91 H91C 0.9800 . ?
C92 H92A 0.9800 . ?
C92 H92B 0.9800 . ?
C92 H92C 0.9800 . ?
C93 C94 1.518(4) . ?
C93 C95 1.524(3) . ?
C93 C96 1.527(3) . ?
C94 H94A 0.9800 . ?
C94 H94B 0.9800 . ?
C94 H94C 0.9800 . ?
C95 H95A 0.9800 . ?
C95 H95B 0.9800 . ?
C95 H95C 0.9800 . ?
C96 H96A 0.9800 . ?
C96 H96B 0.9800 . ?
C96 H96C 0.9800 . ?
C97 C98 1.520(4) . ?
C97 C99 1.522(3) . ?
C97 C100 1.526(4) . ?
C98 H98A 0.9800 . ?
C98 H98B 0.9800 . ?
C98 H98C 0.9800 . ?
C99 H99A 0.9800 . ?
C99 H99B 0.9800 . ?
C99 H99C 0.9800 . ?
C100 H10G 0.9800 . ?
C100 H10H 0.9800 . ?
C100 H10I 0.9800 . ?
C101 C204 1.380(13) . ?
C101 C102 1.488(7) . ?
C101 C103 1.500(5) . ?
C101 C104 1.593(7) . ?
C101 C202 1.603(14) . ?
C101 C203 1.625(12) . ?
C102 H10J 0.9800 . ?
C102 H10K 0.9800 . ?
C102 H10L 0.9800 . ?
C103 H10M 0.9800 . ?
C103 H10N 0.9800 . ?
C103 H10O 0.9800 . ?
C104 H10P 0.9800 . ?
C104 H10Q 0.9800 . ?
C104 H10R 0.9800 . ?
C202 H20G 0.9800 . ?
C202 H20H 0.9800 . ?
C202 H20I 0.9800 . ?
C203 H20J 0.9800 . ?
C203 H20K 0.9800 . ?
C203 H20L 0.9800 . ?
C204 H20M 0.9800 . ?
C204 H20N 0.9800 . ?
C204 H20O 0.9800 . ?
C105 C106 1.520(3) . ?
C105 C108 1.521(4) . ?
C105 C107 1.525(3) . ?
C106 H10S 0.9800 . ?
C106 H10T 0.9800 . ?
C106 H10U 0.9800 . ?
C107 H10V 0.9800 . ?
C107 H10W 0.9800 . ?
C107 H10X 0.9800 . ?
C108 H10Y 0.9800 . ?
C108 H10Z 0.9800 . ?
C108 H11G 0.9800 . ?

loop_
_geom_torsion_atom_site_label_1
_geom_torsion_atom_site_label_2
_geom_torsion_atom_site_label_3
_geom_torsion_atom_site_label_4
_geom_torsion
_geom_torsion_site_symmetry_1
_geom_torsion_site_symmetry_2
_geom_torsion_site_symmetry_3
_geom_torsion_site_symmetry_4
_geom_torsion_publ_flag
C5A O3 Si1 O1 19.4(6) . . . . ?
C5 O3 Si1 O1 27.4(6) . . . . ?
C5A O3 Si1 O4 -101.4(6) . . . . ?
C5 O3 Si1 O4 -93.5(6) . . . . ?
C5A O3 Si1 O2 144.3(6) . . . . ?
C5 O3 Si1 O2 152.3(6) . . . . ?
C5A O3 Si1 Cs1 167.0(6) . . . . ?
C5 O3 Si1 Cs1 175.0(6) . . . . ?
O1 Si1 O4 C9A -166.9(8) . . . . ?
O3 Si1 O4 C9A -42.7(8) . . . . ?
O2 Si1 O4 C9A 74.6(8) . . . . ?
Cs1 Si1 O4 C9A 121.6(8) . . . . ?
O1 Si1 O4 C9 -168.3(7) . . . . ?
O3 Si1 O4 C9 -44.1(7) . . . . ?
O2 Si1 O4 C9 73.2(7) . . . . ?
Cs1 Si1 O4 C9 120.2(7) . . . . ?
O1 Si1 O4 Cs1 71.50(9) . . . . ?
O3 Si1 O4 Cs1 -164.25(8) . . . . ?
O2 Si1 O4 Cs1 -46.96(7) . . . . ?
O3 Si1 O1 Ti1 150.2(3) . . . . ?
O4 Si1 O1 Ti1 -85.4(3) . . . . ?
O2 Si1 O1 Ti1 27.2(3) . . . . ?
Cs1 Si1 O1 Ti1 -21.9(3) . . . . ?
O3 Si1 O1 Cs1 172.11(8) . . . . ?
O4 Si1 O1 Cs1 -63.43(8) . . . . ?
O2 Si1 O1 Cs1 49.16(8) . . . . ?
O25 Ti1 O1 Si1 15.2(3) . . . . ?
O5 Ti1 O1 Si1 133.8(3) . . . . ?
O9 Ti1 O1 Si1 -103.2(3) . . . . ?
Cs2 Ti1 O1 Si1 -25.6(3) . . . . ?
Cs1 Ti1 O1 Si1 21.4(3) . . . . ?
O25 Ti1 O1 Cs1 -6.19(7) . . . . ?
O5 Ti1 O1 Cs1 112.45(6) . . . . ?
O9 Ti1 O1 Cs1 -124.62(6) . . . . ?
Cs2 Ti1 O1 Cs1 -47.00(5) . . . . ?
O1 Si1 O2 C1 80.9(6) . . . . ?
O3 Si1 O2 C1 -44.3(6) . . . . ?
O4 Si1 O2 C1 -164.6(6) . . . . ?
Cs1 Si1 O2 C1 142.2(6) . . . . ?
O1 Si1 O2 C1A 77.8(6) . . . . ?
O3 Si1 O2 C1A -47.4(6) . . . . ?
O4 Si1 O2 C1A -167.7(6) . . . . ?
Cs1 Si1 O2 C1A 139.2(6) . . . . ?
O1 Si1 O2 Cs1 -61.39(10) . . . . ?
O3 Si1 O2 Cs1 173.42(7) . . . . ?
O4 Si1 O2 Cs1 53.12(8) . . . . ?
O8A Si2 O5 Ti1 167.6(8) . . . . ?
O7 Si2 O5 Ti1 -50.7(4) . . . . ?
O6 Si2 O5 Ti1 72.6(4) . . . . ?
O8 Si2 O5 Ti1 -167.7(3) . . . . ?
O25 Ti1 O5 Si2 -8.0(4) . . . . ?
O1 Ti1 O5 Si2 -125.8(4) . . . . ?
O9 Ti1 O5 Si2 112.3(4) . . . . ?
Cs2 Ti1 O5 Si2 33.1(4) . . . . ?
Cs1 Ti1 O5 Si2 -50.4(4) . . . . ?
O8A Si2 O6 C13 -159.6(7) . . . . ?
O5 Si2 O6 C13 -42.5(2) . . . . ?
O7 Si2 O6 C13 78.1(2) . . . . ?
O8 Si2 O6 C13 -165.5(2) . . . . ?
O10 Si3 O9 Ti1 149.8(3) . . . . ?
O12 Si3 O9 Ti1 -85.4(4) . . . . ?
O11 Si3 O9 Ti1 29.1(4) . . . . ?
Cs2 Si3 O9 Ti1 -17.4(3) . . . . ?
O10 Si3 O9 Cs2 167.21(7) . . . . ?
O12 Si3 O9 Cs2 -68.00(7) . . . . ?
O11 Si3 O9 Cs2 46.52(8) . . . . ?
O25 Ti1 O9 Si3 17.6(4) . . . . ?
O5 Ti1 O9 Si3 -103.3(4) . . . . ?
O1 Ti1 O9 Si3 135.8(3) . . . . ?
Cs2 Ti1 O9 Si3 17.2(3) . . . . ?
Cs1 Ti1 O9 Si3 57.0(4) . . . . ?
O25 Ti1 O9 Cs2 0.42(8) . . . . ?
O5 Ti1 O9 Cs2 -120.53(6) . . . . ?
O1 Ti1 O9 Cs2 118.63(7) . . . . ?
Cs1 Ti1 O9 Cs2 39.75(6) . . . . ?
O9 Si3 O10 C25 41.8(2) . . . . ?
O12 Si3 O10 C25 -78.9(2) . . . . ?
O11 Si3 O10 C25 165.6(2) . . . . ?
Cs2 Si3 O10 C25 168.03(19) . . . . ?
O9 Si3 O11 C29 85.9(2) . . . . ?
O10 Si3 O11 C29 -38.4(2) . . . . ?
O12 Si3 O11 C29 -159.2(2) . . . . ?
Cs2 Si3 O11 C29 142.4(2) . . . . ?
O9 Si3 O11 Cs2 -56.49(9) . . . . ?
O10 Si3 O11 Cs2 179.22(7) . . . . ?
O12 Si3 O11 Cs2 58.44(8) . . . . ?
O9 Si3 O12 C33 178.7(2) . . . . ?
O10 Si3 O12 C33 -56.7(2) . . . . ?
O11 Si3 O12 C33 59.6(2) . . . . ?
Cs2 Si3 O12 C33 108.4(2) . . . . ?
O9 Si3 O12 Cs2 70.25(8) . . . . ?
O10 Si3 O12 Cs2 -165.15(7) . . . . ?
O11 Si3 O12 Cs2 -48.83(7) . . . . ?
O16 Si4 O13 Ti2 74.3(3) . . . . ?
O15 Si4 O13 Ti2 -160.7(2) . . . . ?
O14 Si4 O13 Ti2 -38.1(3) . . . . ?
Cs2 Si4 O13 Ti2 14.8(2) . . . . ?
O26 Ti2 O13 Si4 -8.9(3) . . . . ?
O17 Ti2 O13 Si4 -128.8(2) . . . . ?
O21 Ti2 O13 Si4 109.2(2) . . . . ?
Cs1 Ti2 O13 Si4 34.1(3) . . . . ?
Cs2 Ti2 O13 Si4 -14.3(2) . . . . ?
O26 Ti2 O17 Si5 -1.2(4) . . . . ?
O21 Ti2 O17 Si5 -120.2(4) . . . . ?
O13 Ti2 O17 Si5 118.2(4) . . . . ?
Cs1 Ti2 O17 Si5 -45.2(4) . . . . ?
Cs2 Ti2 O17 Si5 38.4(4) . . . . ?
O23 Si6 O21 Ti2 -146.7(5) . . . . ?
O24 Si6 O21 Ti2 88.9(5) . . . . ?
O22 Si6 O21 Ti2 -25.4(5) . . . . ?
Cs1 Si6 O21 Ti2 22.6(5) . . . . ?
O23 Si6 O21 Cs1 -169.33(7) . . . . ?
O24 Si6 O21 Cs1 66.22(8) . . . . ?
O22 Si6 O21 Cs1 -48.06(9) . . . . ?
O26 Ti2 O21 Si6 -24.7(5) . . . . ?
O17 Ti2 O21 Si6 95.3(5) . . . . ?
O13 Ti2 O21 Si6 -143.4(5) . . . . ?
Cs1 Ti2 O21 Si6 -22.5(5) . . . . ?
Cs2 Ti2 O21 Si6 -61.1(5) . . . . ?
O26 Ti2 O21 Cs1 -2.27(8) . . . . ?
O17 Ti2 O21 Cs1 117.75(7) . . . . ?
O13 Ti2 O21 Cs1 -120.92(7) . . . . ?
Cs2 Ti2 O21 Cs1 -38.64(6) . . . . ?
O21 Si6 O22 C61 -87.6(2) . . . . ?
O23 Si6 O22 C61 36.7(2) . . . . ?
O24 Si6 O22 C61 158.3(2) . . . . ?
Cs1 Si6 O22 C61 -142.3(2) . . . . ?
O21 Si6 O22 Cs1 54.63(9) . . . . ?
O23 Si6 O22 Cs1 179.01(7) . . . . ?
O24 Si6 O22 Cs1 -59.46(8) . . . . ?
O21 Si6 O23 C65 -38.7(2) . . . . ?
O24 Si6 O23 C65 81.0(2) . . . . ?
O22 Si6 O23 C65 -162.7(2) . . . . ?
Cs1 Si6 O23 C65 -158.4(3) . . . . ?
O21 Si6 O24 C69 -175.8(2) . . . . ?
O23 Si6 O24 C69 60.3(2) . . . . ?
O22 Si6 O24 C69 -57.0(2) . . . . ?
Cs1 Si6 O24 C69 -109.1(2) . . . . ?
O21 Si6 O24 Cs1 -66.70(8) . . . . ?
O23 Si6 O24 Cs1 169.39(8) . . . . ?
O22 Si6 O24 Cs1 52.04(8) . . . . ?
O5 Ti1 O25 Cs2 121.86(8) . . . . ?
O1 Ti1 O25 Cs2 -120.15(9) . . . . ?
O9 Ti1 O25 Cs2 -0.62(11) . . . . ?
Cs1 Ti1 O25 Cs2 -129.26(13) . . . . ?
O5 Ti1 O25 Cs1 -108.88(9) . . . . ?
O1 Ti1 O25 Cs1 9.11(11) . . . . ?
O9 Ti1 O25 Cs1 128.63(8) . . . . ?
Cs2 Ti1 O25 Cs1 129.26(13) . . . . ?
O17 Ti2 O26 Cs2 111.31(10) . . . . ?
O21 Ti2 O26 Cs2 -127.90(9) . . . . ?
O13 Ti2 O26 Cs2 -8.58(13) . . . . ?
Cs1 Ti2 O26 Cs2 -131.06(15) . . . . ?
O17 Ti2 O26 Cs1 -117.63(9) . . . . ?
O21 Ti2 O26 Cs1 3.16(11) . . . . ?
O13 Ti2 O26 Cs1 122.49(9) . . . . ?
Cs2 Ti2 O26 Cs1 131.06(15) . . . . ?
O30 Si8 O27 Ti3 -124.5(6) . . . . ?
O28 Si8 O27 Ti3 -3.5(7) . . . . ?
O29 Si8 O27 Ti3 119.8(6) . . . . ?
Cs3 Si8 O27 Ti3 131.5(6) 3_666 . . . ?
O30 Si8 O27 Cs3 103.92(8) . . . 3_666 ?
O28 Si8 O27 Cs3 -135.02(7) . . . 3_666 ?
O29 Si8 O27 Cs3 -11.74(8) . . . 3_666 ?
O39 Ti3 O27 Si8 -174.2(6) . . . . ?
O35 Ti3 O27 Si8 62.6(6) . . . . ?
O31 Ti3 O27 Si8 -60.4(6) . . . . ?
Cs3 Ti3 O27 Si8 -132.8(6) 3_666 . . . ?
Cs3 Ti3 O27 Si8 168.6(6) . . . . ?
O39 Ti3 O27 Cs3 -41.39(7) . . . 3_666 ?
O35 Ti3 O27 Cs3 -164.57(5) . . . 3_666 ?
O31 Ti3 O27 Cs3 72.44(6) . . . 3_666 ?
Cs3 Ti3 O27 Cs3 -58.57(4) . . . 3_666 ?
O27 Si8 O28 C85 36.3(2) . . . . ?
O30 Si8 O28 C85 161.71(19) . . . . ?
O29 Si8 O28 C85 -82.2(2) . . . . ?
Cs3 Si8 O28 C85 -25.6(2) 3_666 . . . ?
O27 Si8 O29 C89 165.03(17) . . . . ?
O30 Si8 O29 C89 44.33(19) . . . . ?
O28 Si8 O29 C89 -71.47(19) . . . . ?
Cs3 Si8 O29 C89 152.8(2) 3_666 . . . ?
O27 Si8 O29 Cs3 12.25(9) . . . 3_666 ?
O30 Si8 O29 Cs3 -108.45(7) . . . 3_666 ?
O28 Si8 O29 Cs3 135.75(7) . . . 3_666 ?
O27 Si8 O30 C93 81.20(19) . . . . ?
O28 Si8 O30 C93 -43.85(19) . . . . ?
O29 Si8 O30 C93 -164.24(17) . . . . ?
Cs3 Si8 O30 C93 141.36(16) 3_666 . . . ?
O34 Si7 O31 Ti3 -147.31(16) . . . . ?
O33 Si7 O31 Ti3 88.98(18) . . . . ?
O32 Si7 O31 Ti3 -24.6(2) . . . . ?
Cs3 Si7 O31 Ti3 24.05(16) 3_666 . . . ?
O39 Ti3 O31 Si7 27.0(2) . . . . ?
O27 Ti3 O31 Si7 -86.74(18) . . . . ?
O35 Ti3 O31 Si7 149.37(16) . . . . ?
Cs3 Ti3 O31 Si7 -25.07(17) 3_666 . . . ?
Cs3 Ti3 O31 Si7 40.58(19) . . . . ?
O31 Si7 O32 C73 -77.92(19) . . . . ?
O34 Si7 O32 C73 46.4(2) . . . . ?
O33 Si7 O32 C73 167.04(18) . . . . ?
Cs3 Si7 O32 C73 -136.7(2) 3_666 . . . ?
O31 Si7 O32 Cs3 58.80(8) . . . 3_666 ?
O34 Si7 O32 Cs3 -176.93(7) . . . 3_666 ?
O33 Si7 O32 Cs3 -56.25(7) . . . 3_666 ?
O31 Si7 O33 C77 174.1(2) . . . . ?
O34 Si7 O33 C77 51.2(2) . . . . ?
O32 Si7 O33 C77 -66.5(2) . . . . ?
Cs3 Si7 O33 C77 -115.8(2) 3_666 . . . ?
O31 Si7 O33 Cs3 -70.11(7) . . . 3_666 ?
O34 Si7 O33 Cs3 167.06(7) . . . 3_666 ?
O32 Si7 O33 Cs3 49.27(7) . . . 3_666 ?
O31 Si7 O34 C81 -34.1(2) . . . . ?
O33 Si7 O34 C81 85.8(2) . . . . ?
O32 Si7 O34 C81 -159.1(2) . . . . ?
Cs3 Si7 O34 C81 -171.4(2) 3_666 . . . ?
O36 Si9 O35 Ti3 -63.72(18) . . . . ?
O38 Si9 O35 Ti3 172.92(15) . . . . ?
O37 Si9 O35 Ti3 53.53(19) . . . . ?
O39 Ti3 O35 Si9 -15.66(19) . . . . ?
O27 Ti3 O35 Si9 105.10(17) . . . . ?
O31 Ti3 O35 Si9 -135.62(16) . . . . ?
Cs3 Ti3 O35 Si9 21.3(4) 3_666 . . . ?
Cs3 Ti3 O35 Si9 -11.96(17) . . . . ?
O35 Si9 O36 C101 167.0(2) . . . . ?
O38 Si9 O36 C101 -70.7(2) . . . . ?
O37 Si9 O36 C101 45.3(2) . . . . ?
O35 Si9 O37 C105 82.2(2) . . . . ?
O36 Si9 O37 C105 -160.95(18) . . . . ?
O38 Si9 O37 C105 -40.2(2) . . . . ?
O35 Si9 O38 C97 39.9(2) . . . . ?
O36 Si9 O38 C97 -79.4(2) . . . . ?
O37 Si9 O38 C97 163.92(18) . . . . ?
Si1 O2 C1 C4 -57.8(9) . . . . ?
Cs1 O2 C1 C4 77.8(7) . . . . ?
Si1 O2 C1 C2 65.9(9) . . . . ?
Cs1 O2 C1 C2 -158.5(6) . . . . ?
Si1 O2 C1 C3 -176.5(3) . . . . ?
Cs1 O2 C1 C3 -40.9(7) . . . . ?
Si1 O3 C5 C8 -74.7(9) . . . . ?
Si1 O3 C5 C6 48.5(9) . . . . ?
Si1 O3 C5 C7 164.0(5) . . . . ?
Si1 O4 C9 C10 81.4(9) . . . . ?
Cs1 O4 C9 C10 -171.1(5) . . . . ?
Si1 O4 C9 C12 -160.4(6) . . . . ?
Cs1 O4 C9 C12 -52.8(10) . . . . ?
Si1 O4 C9 C11 -39.7(11) . . . . ?
Cs1 O4 C9 C11 67.8(8) . . . . ?
Si1 O2 C1A C3A -154.1(4) . . . . ?
Cs1 O2 C1A C3A -23.6(8) . . . . ?
Si1 O2 C1A C2A 86.8(9) . . . . ?
Cs1 O2 C1A C2A -142.7(6) . . . . ?
Si1 O2 C1A C4A -32.4(10) . . . . ?
Cs1 O2 C1A C4A 98.1(8) . . . . ?
Si1 O3 C5A C7A 164.4(6) . . . . ?
Si1 O3 C5A C6A 40.6(10) . . . . ?
Si1 O3 C5A C8A -79.1(9) . . . . ?
Si1 O4 C9A C11A -31.2(14) . . . . ?
Cs1 O4 C9A C11A 78.6(10) . . . . ?
Si1 O4 C9A C10A 90.6(9) . . . . ?
Cs1 O4 C9A C10A -159.6(5) . . . . ?
Si1 O4 C9A C12A -149.7(6) . . . . ?
Cs1 O4 C9A C12A -40.0(10) . . . . ?
O2 C1A C3A Cs1 16.5(6) . . . . ?
C2A C1A C3A Cs1 132.4(11) . . . . ?
C4A C1A C3A Cs1 -105.9(9) . . . . ?
Si2 O6 C13 C15 84.3(3) . . . . ?
Si2 O6 C13 C14 -156.69(19) . . . . ?
Si2 O6 C13 C16 -38.1(3) . . . . ?
O5 Si2 O7 C17 -166.0(3) . . . . ?
O6 Si2 O7 C17 70.2(3) . . . . ?
O8 Si2 O7 C17 -45.8(4) . . . . ?
O8A Si2 O7 C17A -23.4(18) . . . . ?
O5 Si2 O7 C17A -162.8(17) . . . . ?
O6 Si2 O7 C17A 73.4(17) . . . . ?
Si2 O7 C17 C20 -157.5(3) . . . . ?
Si2 O7 C17 C18 -32.3(6) . . . . ?
Si2 O7 C17 C19 86.0(4) . . . . ?
O5 Si2 O8 C21 -38.5(3) . . . . ?
O7 Si2 O8 C21 -155.5(2) . . . . ?
O6 Si2 O8 C21 84.9(3) . . . . ?
Si2 O8 C21 C24 80.8(3) . . . . ?
Si2 O8 C21 C23 -160.3(2) . . . . ?
Si2 O8 C21 C22 -40.8(4) . . . . ?
Si2 O7 C17A C20A 173.3(16) . . . . ?
Si2 O7 C17A C18A -62(3) . . . . ?
Si2 O7 C17A C19A 61(2) . . . . ?
O5 Si2 O8A C21A 44.9(19) . . . . ?
O7 Si2 O8A C21A -90.6(16) . . . . ?
O6 Si2 O8A C21A 157.3(17) . . . . ?
Si2 O8A C21A C24A -74(2) . . . . ?
Si2 O8A C21A C23A 156.5(18) . . . . ?
Si2 O8A C21A C22A 45(2) . . . . ?
Si3 O10 C25 C27 -70.6(3) . . . . ?
Si3 O10 C25 C26 51.4(3) . . . . ?
Si3 O10 C25 C28 171.04(18) . . . . ?
Si3 O11 C29 C30 -40.8(3) . . . . ?
Cs2 O11 C29 C30 93.8(2) . . . . ?
Si3 O11 C29 C32 -162.9(2) . . . . ?
Cs2 O11 C29 C32 -28.3(3) . . . . ?
Si3 O11 C29 C31 80.9(3) . . . . ?
Cs2 O11 C29 C31 -144.5(2) . . . . ?
O11 C29 C32 Cs2 19.6(2) . . . . ?
C30 C29 C32 Cs2 -101.8(2) . . . . ?
C31 C29 C32 Cs2 134.9(2) . . . . ?
Si3 O12 C33 C35 -98.2(3) . . . . ?
Cs2 O12 C33 C35 -2.1(2) . . . . ?
Si3 O12 C33 C34 143.6(2) . . . . ?
Cs2 O12 C33 C34 -120.2(2) . . . . ?
Si3 O12 C33 C36 23.2(3) . . . . ?
Cs2 O12 C33 C36 119.4(2) . . . . ?
O12 C33 C35 Cs2 2.0(2) . . . . ?
C34 C33 C35 Cs2 116.5(2) . . . . ?
C36 C33 C35 Cs2 -120.76(19) . . . . ?
O13 Si4 O14 C37B -82.6(13) . . . . ?
O16 Si4 O14 C37B 162.7(13) . . . . ?
O15 Si4 O14 C37B 42.5(13) . . . . ?
Cs2 Si4 O14 C37B -150.1(13) . . . . ?
O13 Si4 O14 C37A -79.6(11) . . . . ?
O16 Si4 O14 C37A 165.7(11) . . . . ?
O15 Si4 O14 C37A 45.5(11) . . . . ?
Cs2 Si4 O14 C37A -147.1(11) . . . . ?
O13 Si4 O14 C37 -77.1(4) . . . . ?
O16 Si4 O14 C37 168.2(4) . . . . ?
O15 Si4 O14 C37 47.9(4) . . . . ?
Cs2 Si4 O14 C37 -144.7(4) . . . . ?
O13 Si4 O14 Cs2 67.54(10) . . . . ?
O16 Si4 O14 Cs2 -47.18(8) . . . . ?
O15 Si4 O14 Cs2 -167.41(7) . . . . ?
O13 Si4 O15 C41A -12.2(9) . . . . ?
O16 Si4 O15 C41A 109.3(9) . . . . ?
O14 Si4 O15 C41A -136.9(9) . . . . ?
Cs2 Si4 O15 C41A -176.7(9) . . . . ?
O13 Si4 O15 C41B -26.2(14) . . . . ?
O16 Si4 O15 C41B 95.3(14) . . . . ?
O14 Si4 O15 C41B -150.9(14) . . . . ?
Cs2 Si4 O15 C41B 169.3(13) . . . . ?
O13 Si4 O15 C41 -29.7(4) . . . . ?
O16 Si4 O15 C41 91.8(4) . . . . ?
O14 Si4 O15 C41 -154.5(4) . . . . ?
Cs2 Si4 O15 C41 165.8(4) . . . . ?
O13 Si4 O16 C45A 165.5(10) . . . . ?
O15 Si4 O16 C45A 40.8(10) . . . . ?
O14 Si4 O16 C45A -76.0(10) . . . . ?
Cs2 Si4 O16 C45A -120.8(10) . . . . ?
O13 Si4 O16 C45B 138.8(11) . . . . ?
O15 Si4 O16 C45B 14.1(11) . . . . ?
O14 Si4 O16 C45B -102.7(11) . . . . ?
Cs2 Si4 O16 C45B -147.5(11) . . . . ?
O13 Si4 O16 C45 171.0(4) . . . . ?
O15 Si4 O16 C45 46.3(4) . . . . ?
O14 Si4 O16 C45 -70.5(4) . . . . ?
Cs2 Si4 O16 C45 -115.4(4) . . . . ?
O13 Si4 O16 Cs2 -73.65(9) . . . . ?
O15 Si4 O16 Cs2 161.62(8) . . . . ?
O14 Si4 O16 Cs2 44.85(8) . . . . ?
Si4 O14 C37 C38 33.4(7) . . . . ?
Cs2 O14 C37 C38 -100.4(5) . . . . ?
Si4 O14 C37 C39 154.2(3) . . . . ?
Cs2 O14 C37 C39 20.4(6) . . . . ?
Si4 O14 C37 C40 -88.4(6) . . . . ?
Cs2 O14 C37 C40 137.7(6) . . . . ?
Si4 O15 C41 C44 -167.2(3) . . . . ?
Si4 O15 C41 C42 -48.3(7) . . . . ?
Si4 O15 C41 C43 74.3(6) . . . . ?
Si4 O16 C45 C48 -81.1(5) . . . . ?
Cs2 O16 C45 C48 171.9(4) . . . . ?
Si4 O16 C45 C47 40.9(7) . . . . ?
Cs2 O16 C45 C47 -66.1(5) . . . . ?
Si4 O16 C45 C46 161.4(5) . . . . ?
Cs2 O16 C45 C46 54.4(6) . . . . ?
O16 C45 C46 Cs2 -40.8(4) . . . . ?
C48 C45 C46 Cs2 -158.2(4) . . . . ?
C47 C45 C46 Cs2 80.6(4) . . . . ?
Si4 O14 C37A C38A 58.2(16) . . . . ?
Cs2 O14 C37A C38A -85.6(10) . . . . ?
Si4 O14 C37A C40A -63.6(19) . . . . ?
Cs2 O14 C37A C40A 152.5(13) . . . . ?
Si4 O14 C37A C39A 175.5(8) . . . . ?
Cs2 O14 C37A C39A 31.7(12) . . . . ?
O14 C37A C39A Cs2 -24.0(9) . . . . ?
C38A C37A C39A Cs2 91.2(10) . . . . ?
C40A C37A C39A Cs2 -147.4(13) . . . . ?
Si4 O15 C41A C42A -53.9(14) . . . . ?
Si4 O15 C41A C44A -176.4(7) . . . . ?
Si4 O15 C41A C43A 69.0(13) . . . . ?
Si4 O16 C45A C47A 39.0(17) . . . . ?
Cs2 O16 C45A C47A -73.4(14) . . . . ?
Si4 O16 C45A C46A 161.9(10) . . . . ?
Cs2 O16 C45A C46A 49.5(12) . . . . ?
Si4 O16 C45A C48A -85.4(12) . . . . ?
Cs2 O16 C45A C48A 162.1(7) . . . . ?
Si4 O14 C37B C38B 53(2) . . . . ?
Cs2 O14 C37B C38B -89.8(17) . . . . ?
Si4 O14 C37B C40B -77.4(16) . . . . ?
Cs2 O14 C37B C40B 140.0(13) . . . . ?
Si4 O14 C37B C39B 171.3(11) . . . . ?
Cs2 O14 C37B C39B 28.6(17) . . . . ?
Si4 O15 C41B C42B -32(2) . . . . ?
Si4 O15 C41B C44B -154.9(12) . . . . ?
Si4 O15 C41B C43B 87.8(16) . . . . ?
Si4 O16 C45B C47B 32.2(16) . . . . ?
Cs2 O16 C45B C47B -110.3(9) . . . . ?
Si4 O16 C45B C46B 145.1(14) . . . . ?
Cs2 O16 C45B C46B 2.6(16) . . . . ?
Si4 O16 C45B C48B -91.2(15) . . . . ?
Cs2 O16 C45B C48B 126.3(10) . . . . ?
O16 C45B C46B Cs2 -2.2(13) . . . . ?
C47B C45B C46B Cs2 105.9(13) . . . . ?
C48B C45B C46B Cs2 -131.0(10) . . . . ?
Ti2 O17 Si5 O20 85.0(4) . . . . ?
Ti2 O17 Si5 O18 -34.2(4) . . . . ?
Ti2 O17 Si5 O19 -152.8(4) . . . . ?
O20 Si5 O18 C49 173.0(3) . . . . ?
O17 Si5 O18 C49 -66.6(4) . . . . ?
O19 Si5 O18 C49 52.8(4) . . . . ?
O20 Si5 O19 C53 72.6(3) . . . . ?
O18 Si5 O19 C53 -171.3(3) . . . . ?
O17 Si5 O19 C53 -47.2(3) . . . . ?
O18 Si5 O20 C57 -46.3(4) . . . . ?
O17 Si5 O20 C57 -170.9(3) . . . . ?
O19 Si5 O20 C57 69.8(4) . . . . ?
Si5 O18 C49 C52 -79.4(4) . . . . ?
Si5 O18 C49 C51 164.3(3) . . . . ?
Si5 O18 C49 C50 49.5(5) . . . . ?
Si5 O19 C53 C55 -37.4(4) . . . . ?
Si5 O19 C53 C54 85.3(4) . . . . ?
Si5 O19 C53 C56 -156.8(3) . . . . ?
Si5 O20 C57 C59 89.1(4) . . . . ?
Si5 O20 C57 C60 -151.5(3) . . . . ?
Si5 O20 C57 C58 -33.4(5) . . . . ?
O17 Si5A O18A C49A 39.4(10) . . . . ?
O20A Si5A O18A C49A -75.3(10) . . . . ?
O19A Si5A O18A C49A 169.2(8) . . . . ?
O17 Si5A O19A C53A 55.1(9) . . . . ?
O20A Si5A O19A C53A 167.8(8) . . . . ?
O18A Si5A O19A C53A -73.6(8) . . . . ?
O17 Si5A O20A C57A 163.4(8) . . . . ?
O18A Si5A O20A C57A -73.2(10) . . . . ?
O19A Si5A O20A C57A 40.1(10) . . . . ?
Si5A O18A C49A C52A -93.9(10) . . . . ?
Si5A O18A C49A C50A 36.0(12) . . . . ?
Si5A O18A C49A C51A 157.6(7) . . . . ?
Si5A O19A C53A C55A 44.9(11) . . . . ?
Si5A O19A C53A C54A -77.9(10) . . . . ?
Si5A O19A C53A C56A 164.6(7) . . . . ?
Si5A O20A C57A C59A 149.8(8) . . . . ?
Si5A O20A C57A C60A -91.3(10) . . . . ?
Si5A O20A C57A C58A 30.1(13) . . . . ?
Si6 O22 C61 C63 160.6(2) . . . . ?
Cs1 O22 C61 C63 28.0(3) . . . . ?
Si6 O22 C61 C64 -80.8(3) . . . . ?
Cs1 O22 C61 C64 146.6(2) . . . . ?
Si6 O22 C61 C62 41.4(3) . . . . ?
Cs1 O22 C61 C62 -91.3(3) . . . . ?
O27 Ti3 O39 Cs3 -111.85(18) . . . . ?
O35 Ti3 O39 Cs3 12.6(2) . . . . ?
O31 Ti3 O39 Cs3 135.47(17) . . . . ?
Cs3 Ti3 O39 Cs3 -157.4(2) 3_666 . . . ?
O27 Ti3 O39 Cs3 45.52(7) . . . 3_666 ?
O35 Ti3 O39 Cs3 170.01(6) . . . 3_666 ?
O31 Ti3 O39 Cs3 -67.16(7) . . . 3_666 ?
Cs3 Ti3 O39 Cs3 157.4(2) . . . 3_666 ?
Si6 O23 C65 C66 73.9(3) . . . . ?
Si6 O23 C65 C67 -166.7(2) . . . . ?
Si6 O23 C65 C68 -47.4(3) . . . . ?
Si6 O24 C69 C72 -34.3(3) . . . . ?
Cs1 O24 C69 C72 -131.4(2) . . . . ?
Si6 O24 C69 C70 88.0(3) . . . . ?
Cs1 O24 C69 C70 -9.1(2) . . . . ?
Si6 O24 C69 C71 -154.90(19) . . . . ?
Cs1 O24 C69 C71 107.98(19) . . . . ?
O24 C69 C70 Cs1 8.7(2) . . . . ?
C72 C69 C70 Cs1 131.46(19) . . . . ?
C71 C69 C70 Cs1 -105.7(2) . . . . ?
Si7 O32 C73 C75 149.13(17) . . . . ?
Cs3 O32 C73 C75 19.7(2) 3_666 . . . ?
Si7 O32 C73 C74 30.0(3) . . . . ?
Cs3 O32 C73 C74 -99.42(19) 3_666 . . . ?
Si7 O32 C73 C76 -91.7(2) . . . . ?
Cs3 O32 C73 C76 138.91(16) 3_666 . . . ?
O32 C73 C75 Cs3 -15.14(16) . . . 3_666 ?
C74 C73 C75 Cs3 104.83(16) . . . 3_666 ?
C76 C73 C75 Cs3 -131.60(18) . . . 3_666 ?
Si7 O33 C77 C78A 107.8(7) . . . . ?
Cs3 O33 C77 C78A 3.5(7) 3_666 . . . ?
Si7 O33 C77 C80 -108.2(4) . . . . ?
Cs3 O33 C77 C80 147.5(3) 3_666 . . . ?
Si7 O33 C77 C79A -15.3(7) . . . . ?
Cs3 O33 C77 C79A -119.6(6) 3_666 . . . ?
Si7 O33 C77 C79 13.9(4) . . . . ?
Cs3 O33 C77 C79 -90.4(4) 3_666 . . . ?
Si7 O33 C77 C78 131.3(4) . . . . ?
Cs3 O33 C77 C78 27.0(4) 3_666 . . . ?
Si7 O33 C77 C80A -133.2(6) . . . . ?
Cs3 O33 C77 C80A 122.5(6) 3_666 . . . ?
Si7 O34 C81 C82 91.2(9) . . . . ?
Si7 O34 C81 C83 -31.1(10) . . . . ?
Si7 O34 C81 C82A 81(2) . . . . ?
Si7 O34 C81 C83A -40(2) . . . . ?
Si7 O34 C81 C84A -159.8(18) . . . . ?
Si7 O34 C81 C84 -149.2(8) . . . . ?
O33 C77 C78A Cs3 -3.3(7) . . . 3_666 ?
C79A C77 C78A Cs3 118.9(7) . . . 3_666 ?
C80A C77 C78A Cs3 -118.7(7) . . . 3_666 ?
Si8 O28 C85 C87 -77.1(3) . . . . ?
Si8 O28 C85 C86 45.6(3) . . . . ?
Si8 O28 C85 C88 164.75(18) . . . . ?
Si8 O29 C89 C92 -86.4(2) . . . . ?
Cs3 O29 C89 C92 63.4(2) 3_666 . . . ?
Si8 O29 C89 C91 155.41(17) . . . . ?
Cs3 O29 C89 C91 -54.9(2) 3_666 . . . ?
Si8 O29 C89 C90 35.6(3) . . . . ?
Cs3 O29 C89 C90 -174.72(15) 3_666 . . . ?
Si8 O30 C93 C94 -38.4(3) . . . . ?
Si8 O30 C93 C95 -158.47(17) . . . . ?
Si8 O30 C93 C96 83.5(2) . . . . ?
Si9 O38 C97 C98 -72.1(3) . . . . ?
Si9 O38 C97 C99 49.9(3) . . . . ?
Si9 O38 C97 C100 169.27(16) . . . . ?
Si9 O36 C101 C204 -91.8(7) . . . . ?
Si9 O36 C101 C102 36.8(5) . . . . ?
Si9 O36 C101 C103 162.7(4) . . . . ?
Si9 O36 C101 C104 -82.7(3) . . . . ?
Si9 O36 C101 C202 37.7(7) . . . . ?
Si9 O36 C101 C203 143.2(7) . . . . ?
Si9 O37 C105 C106 -155.54(17) . . . . ?
Si9 O37 C105 C108 85.8(2) . . . . ?
Si9 O37 C105 C107 -36.7(3) . . . . ?
